data_1570459
loop_
_publ_author_name
'Tian, Yi-Qi'
'Dai, Lin-Fang'
'Mu, Wen-Lei'
'Yu, Wei-Dong'
'Yan, Jun'
'Liu, Chao'

_publ_section_title
;
 Atomically accurate site-specific ligand tailoring of highly acid- and
 alkali-resistant Ti(iv)-based metallamacrocycle for enhanced
 CO<sub>2</sub> photoreduction.
;
_journal_issue 48
_journal_name_full 'Chemical science'
_journal_page_first 14280
_journal_page_last 14289
_journal_paper_doi 10.1039/d3sc06046b
_journal_volume 14
_journal_year 2023
_chemical_formula_moiety 'C380 H452 N2 O72 Ti16, C2 H3 N, 19[H2O], 14[H2O]'
_chemical_formula_sum 'C382 H479 N3 O80 Ti16'
_chemical_formula_weight 7159.05
_space_group_crystal_system monoclinic
_space_group_IT_number 15
_space_group_name_Hall '-C 2yc'
_space_group_name_H-M_alt 'C 1 2/c 1'
_atom_sites_solution_hydrogens mixed
_atom_sites_solution_primary iterative
_audit_creation_date 2023-03-28
_audit_creation_method
;
Olex2 1.5
(compiled 2023.03.06 svn.rbb2c1857 for OlexSys, GUI svn.r6748)
;
_audit_update_record
;
2023-08-09 deposited with the CCDC.	2023-11-29 downloaded from the CCDC.
;
_cell_angle_alpha 90
_cell_angle_beta 113.350(5)
_cell_angle_gamma 90
_cell_formula_units_Z 4
_cell_length_a 37.993(4)
_cell_length_b 33.265(4)
_cell_length_c 37.218(4)
_cell_measurement_reflns_used 9968
_cell_measurement_temperature 173
_cell_measurement_theta_max 54.47
_cell_measurement_theta_min 3.50
_cell_volume 43185(8)
_computing_cell_refinement 'SAINT V8.40B (?, 2016)'
_computing_data_reduction 'SAINT V8.40B (?, 2016)'
_computing_molecular_graphics 'Olex2 1.5 (Dolomanov et al., 2009)'
_computing_publication_material 'Olex2 1.5 (Dolomanov et al., 2009)'
_computing_structure_refinement 'SHELXL 2018/3 (Sheldrick, 2015)'
_computing_structure_solution 'olex2.solve 1.5 (Bourhis et al., 2015)'
_diffrn_ambient_temperature 173
_diffrn_detector 'Bruker APEX2 area detector'
_diffrn_detector_area_resol_mean 7.9
_diffrn_detector_type 'CCD area detector'
_diffrn_measured_fraction_theta_full 0.998
_diffrn_measured_fraction_theta_max 0.995
_diffrn_measurement_device 'three-circle diffractometer'
_diffrn_measurement_device_type 'Bruker SMART APEX2 area detector'
_diffrn_measurement_method '\w and \f scans'
_diffrn_radiation_monochromator 'mirror optics'
_diffrn_radiation_probe x-ray
_diffrn_radiation_type GaK\a
_diffrn_radiation_wavelength 1.34139
_diffrn_reflns_av_R_equivalents 0.1126
_diffrn_reflns_av_unetI/netI 0.0975
_diffrn_reflns_Laue_measured_fraction_full 0.998
_diffrn_reflns_Laue_measured_fraction_max 0.995
_diffrn_reflns_limit_h_max 46
_diffrn_reflns_limit_h_min -46
_diffrn_reflns_limit_k_max 38
_diffrn_reflns_limit_k_min -40
_diffrn_reflns_limit_l_max 45
_diffrn_reflns_limit_l_min -45
_diffrn_reflns_number 225584
_diffrn_reflns_point_group_measured_fraction_full 0.998
_diffrn_reflns_point_group_measured_fraction_max 0.995
_diffrn_reflns_theta_full 53.594
_diffrn_reflns_theta_max 55.000
_diffrn_reflns_theta_min 2.376
_diffrn_source 'microfocus sealed X-ray tube'
_diffrn_source_current 2.86
_diffrn_source_power 0.1997996
_diffrn_source_type 'Incoatec I\ms'
_diffrn_source_voltage 69.86
_diffrn_standards_number 0
_exptl_absorpt_coefficient_mu 1.960
_exptl_absorpt_correction_T_max 0.7508
_exptl_absorpt_correction_T_min 0.6138
_exptl_absorpt_correction_type multi-scan
_exptl_absorpt_process_details
;
SADABS-2016/2 (Bruker,2016/2) was used for absorption correction.
wR2(int) was 0.1634 before and 0.0862 after correction.
The Ratio of minimum to maximum transmission is 0.8175.
The \l/2 correction factor is Not present.
;
_exptl_crystal_colour 'clear reddish red'
_exptl_crystal_colour_lustre clear
_exptl_crystal_colour_modifier reddish
_exptl_crystal_colour_primary red
_exptl_crystal_density_diffrn 1.101
_exptl_crystal_description block
_exptl_crystal_F_000 15136
_exptl_crystal_size_max 0.5
_exptl_crystal_size_mid 0.4
_exptl_crystal_size_min 0.3
_refine_diff_density_max 1.585
_refine_diff_density_min -0.875
_refine_diff_density_rms 0.083
_refine_ls_extinction_method none
_refine_ls_goodness_of_fit_ref 1.056
_refine_ls_hydrogen_treatment constr
_refine_ls_matrix_type full
_refine_ls_number_parameters 2396
_refine_ls_number_reflns 40988
_refine_ls_number_restraints 559
_refine_ls_restrained_S_all 1.095
_refine_ls_R_factor_all 0.1283
_refine_ls_R_factor_gt 0.0920
_refine_ls_shift/su_max 0.058
_refine_ls_shift/su_mean 0.000
_refine_ls_structure_factor_coef Fsqd
_refine_ls_weighting_details 'w=1/[\s^2^(Fo^2^)+(0.1698P)^2^+41.1061P] where P=(Fo^2^+2Fc^2^)/3'
_refine_ls_weighting_scheme calc
_refine_ls_wR_factor_gt 0.2646
_refine_ls_wR_factor_ref 0.2941
_reflns_Friedel_coverage 0.000
_reflns_number_gt 25647
_reflns_number_total 40988
_reflns_threshold_expression 'I > 2\s(I)'
_cod_data_source_file d3sc06046b2.cif
_cod_data_source_block Ti16L4-1-HFa-a
_cod_depositor_comments 'Adding full bibliography for 1570454--1570469.cif.'
_cod_original_cell_volume 43184(9)
_cod_database_code 1570459
_shelx_shelxl_version_number 2018/3
_shelx_space_group_comment
;
The symmetry employed for this shelxl refinement is uniquely defined
by the following loop, which should always be used as a source of
symmetry information in preference to the above space-group names.
They are only intended as comments.
;
_shelx_estimated_absorpt_t_max 0.591
_shelx_estimated_absorpt_t_min 0.441
_olex2_refinement_description
;
1. Fixed Uiso
 At 1.2 times of:
  All C(H) groups, All C(H,H) groups
 At 1.5 times of:
  All C(H,H,H) groups, All O(H,H) groups
2. Restrained distances
 C9-C10
 2.2 with sigma of 0.01
 H00A-H4D
 2 with sigma of 0.01
 C1-C2
 1.55 with sigma of 0.01
 C2-N3
 1.25 with sigma of 0.01
 C12-C13
 1.45 with sigma of 0.01
 C13-C14
 1.45 with sigma of 0.01
 C21-C47
 2.2 with sigma of 0.01
 C6-C33
 2.2 with sigma of 0.01
 C5-C33
 1.45 with sigma of 0.01
 H21B-H63B
 2 with sigma of 0.01
 C03R-C55 \\sim C03R-C25
 with sigma of 0.02
 C03R-C56 \\sim C03R-C42
 with sigma of 0.02
 C03R-C57 \\sim C03R-C15
 with sigma of 0.02
3. Rigid bond restraints
 C28
 with sigma for 1-2 distances of 0.01 and sigma for 1-3 distances of 0.02
4. Uiso/Uaniso restraints and constraints
C43 \\sim C45 \\sim C49 \\sim C50: within 2A with sigma of 0.01 and sigma for
terminal atoms of 0.02 within 2A
C1 \\sim C2 \\sim N3: within 2A with sigma of 0.01 and sigma for terminal atoms
of 0.02 within 2A
O63 \\sim C12 \\sim C13 \\sim C14: within 2A with sigma of 0.01 and sigma for
terminal atoms of 0.02 within 2A
C13 \\sim C19 \\sim O2: within 2A with sigma of 0.01 and sigma for terminal
atoms of 0.02 within 2A
C28 \\sim C37A: within 2A with sigma of 0.01 and sigma for terminal atoms of
0.02 within 2A
C23 \\sim C46 \\sim C48 \\sim C51: within 2A with sigma of 0.01 and sigma for
terminal atoms of 0.02 within 2A
C53 \\sim C8 \\sim C9 \\sim C10: within 2A with sigma of 0.01 and sigma for
terminal atoms of 0.02 within 2A
C44 \\sim C63 \\sim C21 \\sim C64 \\sim C47: within 2A with sigma of 0.01 and
sigma for terminal atoms of 0.02 within 2A
C27 \\sim C41: within 2A with sigma of 0.01 and sigma for terminal atoms of
0.02 within 2A
C5 \\sim C6 \\sim C33 \\sim C30: within 2A with sigma of 0.01 and sigma for
terminal atoms of 0.02 within 2A
C38 \\sim C40 \\sim C59 \\sim C3: within 2A with sigma of 0.001 and sigma for
terminal atoms of 0.002 within 2A
Uanis(C14) \\sim Ueq, Uanis(C21) \\sim Ueq, Uanis(C63) \\sim Ueq, Uanis(C55)
\\sim Ueq, Uanis(C57) \\sim Ueq, Uanis(C56) \\sim Ueq, Uanis(C46) \\sim Ueq,
Uanis(C23) \\sim Ueq, Uanis(C48) \\sim Ueq, Uanis(C51) \\sim Ueq, Uanis(C64)
\\sim Ueq, Uanis(C29) \\sim Ueq, Uanis(C43) \\sim Ueq, Uanis(C45) \\sim Ueq,
Uanis(C49) \\sim Ueq, Uanis(C8) \\sim Ueq, Uanis(C10) \\sim Ueq, Uanis(C9)
\\sim Ueq, Uanis(C22) \\sim Ueq, Uanis(C41) \\sim Ueq, Uanis(C17) \\sim Ueq,
Uanis(C18) \\sim Ueq, Uanis(C16) \\sim Ueq, Uanis(C54) \\sim Ueq, Uanis(C34)
\\sim Ueq, Uanis(C7) \\sim Ueq, Uanis(C39) \\sim Ueq, Uanis(C32) \\sim Ueq,
Uanis(C65) \\sim Ueq, Uanis(C11) \\sim Ueq, Uanis(C12) \\sim Ueq, Uanis(C28)
\\sim Ueq, Uanis(C5) \\sim Ueq, Uanis(O2) \\sim Ueq, Uanis(C13) \\sim Ueq,
Uanis(C26) \\sim Ueq, Uanis(C47) \\sim Ueq, Uanis(C20) \\sim Ueq, Uanis(C50)
\\sim Ueq, Uanis(C25) \\sim Ueq, Uanis(C55) \\sim Ueq, Uanis(C42) \\sim Ueq,
Uanis(C56) \\sim Ueq, Uanis(C15) \\sim Ueq, Uanis(C57) \\sim Ueq, Uanis(C36A)
\\sim Ueq, Uanis(C37A) \\sim Ueq, Uanis(C38A) \\sim Ueq, Uanis(C8) \\sim Ueq,
Uanis(C9) \\sim Ueq, Uanis(C10) \\sim Ueq, Uanis(C1A) \\sim Ueq, Uanis(C3A)
\\sim Ueq, Uanis(C6A) \\sim Ueq, Uanis(C35) \\sim Ueq, Uanis(C31) \\sim Ueq,
Uanis(C38B) \\sim Ueq, Uanis(C37B) \\sim Ueq, Uanis(C36B) \\sim Ueq,
Uanis(C33A) \\sim Ueq, Uanis(C33) \\sim Ueq, Uanis(C58) \\sim Ueq, Uanis(C36)
\\sim Ueq, Uanis(C37) \\sim Ueq, Uanis(N38) \\sim Ueq, Uanis(C4) \\sim Ueq,
Uanis(C1) \\sim Ueq, Uanis(C2) \\sim Ueq, Uanis(N3) \\sim Ueq: with sigma of
0.01 and sigma for terminal atoms of 0.02
5. Others
 Sof(C47)=Sof(H47A)=Sof(H47B)=Sof(H47C)=1-FVAR(1)
 Sof(C64)=Sof(H64A)=Sof(H64B)=Sof(H64C)=FVAR(1)
 Sof(C15)=Sof(H15A)=Sof(H15B)=Sof(H15C)=Sof(C25)=Sof(H25A)=Sof(H25B)=Sof(H25C)=
 Sof(C42)=Sof(H42A)=Sof(H42B)=Sof(H42C)=1-FVAR(2)
 Sof(C55)=Sof(H55A)=Sof(H55B)=Sof(H55C)=Sof(C56)=Sof(H56A)=Sof(H56B)=Sof(H56C)=
 Sof(C57)=Sof(H57A)=Sof(H57B)=Sof(H57C)=FVAR(2)
 Sof(C1A)=Sof(H1AA)=Sof(H1AB)=Sof(H1AC)=Sof(C3A)=Sof(H3AA)=Sof(H3AB)=Sof(H3AC)=
 Sof(C6A)=Sof(H6AA)=Sof(H6AB)=Sof(H6AC)=1-FVAR(3)
 Sof(C8)=Sof(H8A)=Sof(H8B)=Sof(H8C)=Sof(C9)=Sof(H9A)=Sof(H9B)=Sof(H9C)=
 Sof(C10)=Sof(H10A)=Sof(H10B)=Sof(H10C)=FVAR(3)
 Sof(C61)=Sof(H61A)=Sof(H61B)=Sof(H61C)=Sof(C31)=Sof(H31A)=Sof(H31B)=Sof(H31C)=
 Sof(C35)=Sof(H35A)=Sof(H35B)=Sof(H35C)=1-FVAR(4)
 Sof(C32)=Sof(H32A)=Sof(H32B)=Sof(H32C)=Sof(C39)=Sof(H39A)=Sof(H39B)=Sof(H39C)=
 Sof(C65)=Sof(H65A)=Sof(H65B)=Sof(H65C)=FVAR(4)
 Sof(O1A)=1-FVAR(5)
 Sof(O2)=FVAR(5)
 Sof(C36B)=Sof(H36D)=Sof(H36E)=Sof(H36F)=Sof(C37B)=Sof(H37D)=Sof(H37E)=
 Sof(H37F)=Sof(C38B)=Sof(H38D)=Sof(H38E)=Sof(H38F)=1-FVAR(6)
 Sof(C36A)=Sof(H36A)=Sof(H36B)=Sof(H36C)=Sof(C37A)=Sof(H37A)=Sof(H37B)=
 Sof(H37C)=Sof(C38A)=Sof(H38A)=Sof(H38B)=Sof(H38C)=FVAR(6)
 Sof(C33A)=Sof(H33D)=Sof(H33E)=Sof(H33F)=1-FVAR(7)
 Sof(C33)=Sof(H33A)=Sof(H33B)=Sof(H33C)=FVAR(7)
 Fixed Sof: C1(0.5) H1C(0.5) H1D(0.5) H1E(0.5) C2(0.5) N3(0.5)
6.a Riding coordinates:
 C43(H43A,H43B,H43C), C36A(H36A,H36B,H36C), C37A(H37A,H37B,H37C), C38A(H38A,
 H38B,H38C), C47(H47A,H47B,H47C), C37B(H37D,H37E,H37F), C6(H6A,H6B,H6C),
 C33A(H33D,H33E,H33F), C36(H36G,H36H,H36I)
6.b Free rotating group:
 O4(H4D,H4E), O6(H6D,H6E), O3(H3A,H3B), O5(H5A,H5B)
6.c Rotating group:
 O00V(H00A,H00B), O1(H1A,H1B)
6.d Ternary CH refined with riding coordinates:
 C04R(H04R), C13(H13)
6.e Secondary CH2 refined with riding coordinates:
 C02K(H02A,H02B), C02R(H02C,H02D), C02S(H02E,H02G), C02U(H02H,H02I), C03D(H03A,
 H03B), C03E(H03C,H03D), C03I(H03E,H03G), C03M(H03I,H03J), C7(H7A,H7B),
 C034(H03K,H03L), C041(H04,HC), C047(H1,HD), C74(H74A,H74B), C75(H75A,H75B),
 C78(H78A,H78B), C81(H81A,H81B)
6.f Aromatic/amide H refined with riding coordinates:
 C02F(H02F), C02M(H02M), C02N(H02N), C02O(H02O), C02P(H02P), C02Q(H02Q),
 C03F(H03F), C03H(H03H), C03N(H03N), C03P(H03P), C03S(H03S), C03W(H03W),
 C03Y(H03Y), C04C(H04C), C04D(H04D), C04P(H04P), C04U(H04U), C17(H17), C18(H18),
  C24(H24), C26(H26), C026(H026), C031(H031), C033(H033), C035(H035),
 C036(H036), C038(H038), C043(H043), C044(H044), C049(H049), C70(H70), C73(H73),
  C79(H79)
6.g Idealised Me refined as rotating group:
 C04L(H04A,H04B,H04E), C04O(H04F,H04G,H04H), C04Q(H04I,H04J,H04K), C04S(H04L,
 H04M,H04N), C04T(H04O,H04Q,H04S), C04X(H04T,H04V,H04W), C04Y(H04X,H04Y,H),
 C04Z(H04Z,HA,HB), C05A(H05A,H05B,H05C), C05D(H05D,H05E,H05F), C05E(H05G,H05H,
 H05I), C05G(H05J,H05K,H05L), C05J(H05M,H05N,H05O), C4(H4A,H4B,H4C), C11(H11A,
 H11B,H11C), C12(H12A,H12B,H12C), C14(H14A,H14B,H14C), C22(H22A,H22B,H22C),
 C23(H23A,H23B,H23C), C29(H29A,H29B,H29C), C21(H21A,H21B,H21C), C63(H63A,H63B,
 H63C), C45(H45A,H45B,H45C), C46(H46A,H46B,H46C), C48(H48A,H48B,H48C), C49(H49A,
 H49B,H49C), C050(H05P,H05Q,H05R), C051(H05S,H05T,H05U), C055(H05V,H05W,H05X),
 C057(H05Y,HE,HF), C059(H05Z,HG,HH), C58(H58A,H58B,H58C), C32(H32A,H32B,H32C),
 C39(H39A,H39B,H39C), C65(H65A,H65B,H65C), C8(H8A,H8B,H8C), C9(H9A,H9B,H9C),
 C10(H10A,H10B,H10C), C64(H64A,H64B,H64C), C55(H55A,H55B,H55C), C56(H56A,H56B,
 H56C), C57(H57A,H57B,H57C), C61(H61A,H61B,H61C), C1A(H1AA,H1AB,H1AC), C31(H31A,
 H31B,H31C), C3A(H3AA,H3AB,H3AC), C35(H35A,H35B,H35C), C6A(H6AA,H6AB,H6AC),
 C15(H15A,H15B,H15C), C25(H25A,H25B,H25C), C42(H42A,H42B,H42C), C36B(H36D,H36E,
 H36F), C38B(H38D,H38E,H38F), C30(H30A,H30B,H30C), C33(H33A,H33B,H33C),
 C59(H59A,H59B,H59C), C38(H38G,H38H,H38I), C40(H40A,H40B,H40C), C1(H1C,H1D,H1E)
;
_smtbx_masks_void_probe_radius 1.2
_smtbx_masks_void_truncation_radius 1.2
_olex2_submission_special_instructions 'No special instructions were received'

loop_
_space_group_symop_operation_xyz
'x, y, z'
'-x, y, -z+1/2'
'x+1/2, y+1/2, z'
'-x+1/2, y+1/2, -z+1/2'
'-x, -y, -z'
'x, -y, z-1/2'
'-x+1/2, -y+1/2, -z'
'x+1/2, -y+1/2, z-1/2'

loop_
_atom_site_label
_atom_site_type_symbol
_atom_site_fract_x
_atom_site_fract_y
_atom_site_fract_z
_atom_site_U_iso_or_equiv
_atom_site_adp_type
_atom_site_occupancy
_atom_site_site_symmetry_order
_atom_site_calc_flag
_atom_site_refinement_flags_posn
_atom_site_refinement_flags_adp
_atom_site_refinement_flags_occupancy
_atom_site_disorder_assembly
_atom_site_disorder_group
Ti1 Ti 0.43389(2) 0.06431(2) 0.26442(2) 0.04144(8) Uani 1 1 d . . . . .
Ti2 Ti 0.45151(2) 0.10622(2) 0.34813(2) 0.04531(9) Uani 1 1 d . . . . .
Ti3 Ti 0.38073(2) 0.14591(2) 0.28440(2) 0.04604(9) Uani 1 1 d . . . . .
Ti4 Ti 0.39788(2) 0.19235(2) 0.36294(2) 0.04428(9) Uani 1 1 d . . . . .
Ti5 Ti 0.35169(2) 0.34650(2) 0.30883(2) 0.05044(10) Uani 1 1 d . . . . .
Ti6 Ti 0.42957(2) 0.39380(2) 0.34968(2) 0.06181(12) Uani 1 1 d . . . . .
Ti7 Ti 0.38581(2) 0.43153(2) 0.26879(2) 0.07612(14) Uani 1 1 d . . . . .
Ti8 Ti 0.46999(2) 0.47079(2) 0.30732(2) 0.06072(12) Uani 1 1 d . . . . .
O00A O 0.41863(3) 0.15376(3) 0.34013(3) 0.0439(3) Uani 1 1 d . . . . .
O00B O 0.46891(3) 0.06007(3) 0.32507(3) 0.0448(3) Uani 1 1 d . . . . .
O00C O 0.47390(3) 0.02521(3) 0.25734(3) 0.0457(3) Uani 1 1 d . . . . .
O00D O 0.35171(3) 0.17625(3) 0.31035(3) 0.0463(3) Uani 1 1 d . . . . .
O00E O 0.41874(3) 0.10808(3) 0.28660(3) 0.0450(3) Uani 1 1 d . . . . .
O00F O 0.35949(3) 0.23787(3) 0.36425(3) 0.0492(4) Uani 1 1 d . . . . .
O00G O 0.40905(3) 0.23924(3) 0.33136(3) 0.0482(3) Uani 1 1 d . . . . .
O00H O 0.38836(3) 0.30037(4) 0.30700(3) 0.0518(4) Uani 1 1 d . . . . .
O00I O 0.40403(3) 0.06981(3) 0.21214(3) 0.0479(4) Uani 1 1 d . . . . .
O00J O 0.49540(3) 0.13730(4) 0.35735(3) 0.0503(4) Uani 1 1 d . . . . .
O00K O 0.33945(3) 0.29991(3) 0.34047(3) 0.0516(4) Uani 1 1 d . . . . .
O00L O 0.43962(3) 0.20990(4) 0.40544(3) 0.0501(4) Uani 1 1 d . . . . .
O00M O 0.40810(3) 0.02107(3) 0.27034(3) 0.0482(3) Uani 1 1 d . . . . .
O00N O 0.39351(3) 0.36215(4) 0.36545(3) 0.0537(4) Uani 1 1 d . . . . .
O00O O 0.38272(3) 0.38450(4) 0.29879(4) 0.0554(4) Uani 1 1 d . . . . .
O00P O 0.38030(3) 0.16258(4) 0.39210(3) 0.0511(4) Uani 1 1 d . . . . .
O00Q O 0.35237(3) 0.09772(4) 0.29256(4) 0.0542(4) Uani 1 1 d . . . . .
O00R O 0.34709(3) 0.15390(4) 0.23516(3) 0.0527(4) Uani 1 1 d . . . . .
O00S O 0.44075(3) 0.42908(4) 0.31512(4) 0.0589(4) Uani 1 1 d . . . . .
O00T O 0.48818(3) 0.50999(4) 0.27337(4) 0.0609(4) Uani 1 1 d . . . . .
O00U O 0.40132(3) 0.07052(4) 0.34316(3) 0.0540(4) Uani 1 1 d . . . . .
O00V O 0.41049(3) 0.19060(4) 0.27064(3) 0.0554(4) Uani 1 1 d . . . . .
H00A H 0.433747 0.192761 0.289346 0.083 Uiso 1 1 d DR U . . .
H00B H 0.400007 0.214345 0.270793 0.083 Uiso 1 1 d R U . . .
O00W O 0.41545(3) 0.47791(4) 0.26102(4) 0.0616(4) Uani 1 1 d . . . . .
O00X O 0.31847(3) 0.33012(4) 0.25997(4) 0.0575(4) Uani 1 1 d . . . . .
O00Y O 0.46740(3) 0.08988(4) 0.39725(4) 0.0593(4) Uani 1 1 d . . . . .
O00Z O 0.46001(4) 0.51420(4) 0.33037(4) 0.0637(5) Uani 1 1 d . . . . .
O009 O 0.52641(3) 0.10401(3) 0.24346(3) 0.0446(3) Uani 1 1 d . . . . .
O010 O 0.51265(3) 0.43073(4) 0.22708(4) 0.0662(5) Uani 1 1 d . . . . .
O011 O 0.31604(3) 0.37648(4) 0.31650(4) 0.0573(4) Uani 1 1 d . . . . .
O012 O 0.51744(4) 0.46305(4) 0.34615(5) 0.0769(5) Uani 1 1 d . . . . .
O013 O 0.38344(4) 0.40420(5) 0.22554(4) 0.0796(5) Uani 1 1 d . . . . .
C62 C 0.29128(4) 0.16372(5) 0.31669(5) 0.0502(5) Uani 1 1 d . . . . .
O63 O 0.33692(5) 0.45078(6) 0.24249(6) 0.1023(6) Uani 1 1 d . U . . .
O64 O 0.37389(5) 0.46729(5) 0.31394(6) 0.0979(7) Uani 1 1 d . . . . .
O65 O 0.41402(6) 0.43943(5) 0.37194(5) 0.1017(7) Uani 1 1 d . . . . .
C01A C 0.38834(4) 0.26943(5) 0.32589(5) 0.0487(5) Uani 1 1 d . . . . .
C01B C 0.29487(4) 0.20887(5) 0.26650(5) 0.0489(5) Uani 1 1 d . . . . .
C01D C 0.500000 0.49334(8) 0.250000 0.0635(10) Uani 1 2 d S T P . .
C01F C 0.30908(5) 0.21142(5) 0.20516(5) 0.0497(5) Uani 1 1 d . . . . .
C01J C 0.32750(5) 0.17611(5) 0.20268(5) 0.0489(5) Uani 1 1 d . . . . .
C01K C 0.41031(4) -0.01955(5) 0.26978(5) 0.0501(5) Uani 1 1 d . . . . .
C01O C 0.36803(5) 0.05777(5) 0.18734(5) 0.0523(6) Uani 1 1 d . . . . .
C01Q C 0.39795(5) -0.03887(6) 0.23383(6) 0.0558(6) Uani 1 1 d . . . . .
C01R C 0.42603(5) -0.04014(6) 0.30558(6) 0.0543(6) Uani 1 1 d . . . . .
C01S C 0.49719(5) 0.18396(5) 0.45158(5) 0.0515(5) Uani 1 1 d . . . . .
C01T C 0.31226(4) 0.18310(5) 0.29714(5) 0.0472(5) Uani 1 1 d . . . . .
C01X C 0.45923(5) 0.19528(5) 0.44202(5) 0.0479(5) Uani 1 1 d . . . . .
C02B C 0.30030(5) 0.38841(6) 0.37057(6) 0.0600(6) Uani 1 1 d . . . . .
C02C C 0.36630(5) 0.18685(6) 0.44564(6) 0.0579(6) Uani 1 1 d . . . . .
C02E C 0.25609(5) 0.35247(6) 0.31302(6) 0.0594(6) Uani 1 1 d . . . . .
C02F C 0.51393(5) -0.03267(6) 0.37603(5) 0.0573(6) Uani 1 1 d . . . . .
H02F H 0.506792 -0.057977 0.382893 0.069 Uiso 1 1 calc R U . . .
C02G C 0.44197(5) 0.19314(6) 0.46883(5) 0.0555(6) Uani 1 1 d . . . . .
C02H C 0.39086(5) 0.54521(6) 0.24341(6) 0.0614(6) Uani 1 1 d . . . . .
C02I C 0.28596(5) 0.34706(6) 0.23364(5) 0.0568(6) Uani 1 1 d . . . . .
C02J C 0.29029(5) 0.37284(6) 0.33314(6) 0.0561(6) Uani 1 1 d . . . . .
C02K C 0.30787(5) 0.13339(5) 0.34960(5) 0.0540(5) Uani 1 1 d . . . . .
H02A H 0.331051 0.121209 0.348169 0.065 Uiso 1 1 calc R U . . .
H02B H 0.288920 0.111635 0.345698 0.065 Uiso 1 1 calc R U . . .
C02L C 0.25287(5) 0.35028(7) 0.24147(6) 0.0666(7) Uani 1 1 d . . . . .
C02M C 0.56215(5) 0.01253(6) 0.37639(6) 0.0581(6) Uani 1 1 d . . . . .
H02M H 0.588406 0.018761 0.383123 0.070 Uiso 1 1 calc R U . . .
C02N C 0.25216(5) 0.17308(6) 0.30276(6) 0.0633(6) Uani 1 1 d . . . . .
H02N H 0.237479 0.160569 0.315177 0.076 Uiso 1 1 calc R U . . .
C02O C 0.51787(5) 0.16881(7) 0.48915(6) 0.0630(7) Uani 1 1 d . . . . .
H02O H 0.543579 0.160355 0.495829 0.076 Uiso 1 1 calc R U . . .
C02P C 0.27367(6) 0.38448(6) 0.38781(6) 0.0670(7) Uani 1 1 d . . . . .
H02P H 0.279801 0.395050 0.413301 0.080 Uiso 1 1 calc R U . . .
C02Q C 0.58059(5) 0.15988(6) 0.44657(5) 0.0570(6) Uani 1 1 d . . . . .
H02Q H 0.588099 0.177559 0.468377 0.068 Uiso 1 1 calc R U . . .
C02R C 0.35460(5) 0.13000(5) 0.16648(5) 0.0556(6) Uani 1 1 d . . . . .
H02C H 0.379009 0.133669 0.189525 0.067 Uiso 1 1 calc R U . . .
H02D H 0.360220 0.133713 0.142893 0.067 Uiso 1 1 calc R U . . .
C02S C 0.38886(6) -0.01619(6) 0.19619(5) 0.0594(6) Uani 1 1 d . . . . .
H02E H 0.381668 -0.036452 0.175008 0.071 Uiso 1 1 calc R U . . .
H02G H 0.413130 -0.003821 0.197755 0.071 Uiso 1 1 calc R U . . .
C02U C 0.24940(6) 0.32972(7) 0.27571(6) 0.0647(7) Uani 1 1 d . . . . .
H02H H 0.267477 0.306772 0.282821 0.078 Uiso 1 1 calc R U . . .
H02I H 0.223261 0.318214 0.266424 0.078 Uiso 1 1 calc R U . . .
C02V C 0.42976(6) 0.57679(6) 0.30956(6) 0.0717(8) Uani 1 1 d . . . . .
C02W C 0.30290(6) 0.17462(7) 0.44463(6) 0.0671(6) Uani 1 1 d . . . . .
C02X C 0.35849(5) 0.01651(6) 0.18260(6) 0.0627(7) Uani 1 1 d . . . . .
C02Y C 0.30427(6) 0.18316(6) 0.13265(6) 0.0641(7) Uani 1 1 d . . . . .
C02Z C 0.23365(5) 0.19886(6) 0.27267(6) 0.0613(6) Uani 1 1 d . . . . .
C03A C 0.46313(6) 0.55436(6) 0.32996(6) 0.0701(7) Uani 1 1 d . . . . .
C03B C 0.28697(5) 0.36072(6) 0.19806(6) 0.0618(6) Uani 1 1 d . . . . .
C03C C 0.28291(6) 0.21673(6) 0.13376(6) 0.0683(7) Uani 1 1 d . . . . .
C03D C 0.44955(5) 0.30724(6) 0.41560(6) 0.0622(7) Uani 1 1 d . . . . .
H03A H 0.439349 0.307198 0.386646 0.075 Uiso 1 1 calc R U . . .
H03B H 0.450608 0.278945 0.424219 0.075 Uiso 1 1 calc R U . . .
C03E C 0.33908(6) 0.40668(6) 0.39144(6) 0.0664(7) Uani 1 1 d . . . . .
H03C H 0.337169 0.428439 0.408725 0.080 Uiso 1 1 calc R U . . .
H03D H 0.347461 0.418936 0.371894 0.080 Uiso 1 1 calc R U . . .
C03F C 0.29287(5) 0.15564(6) 0.40834(6) 0.0636(6) Uani 1 1 d . . . . .
H03F H 0.267615 0.145338 0.395552 0.076 Uiso 1 1 calc R U . . .
C03G C 0.49056(6) 0.32390(6) 0.43129(7) 0.0698(8) Uani 1 1 d . . . . .
C03H C 0.42275(7) 0.32283(7) 0.46551(6) 0.0776(8) Uani 1 1 d . . . . .
H03H H 0.441191 0.304646 0.482387 0.093 Uiso 1 1 calc R U . . .
C03I C 0.39317(6) 0.55530(7) 0.28405(6) 0.0673(7) Uani 1 1 d . . . . .
H03E H 0.391102 0.530100 0.297237 0.081 Uiso 1 1 calc R U . . .
H03G H 0.371009 0.572447 0.281534 0.081 Uiso 1 1 calc R U . . .
C03J C 0.41534(6) -0.10315(6) 0.26944(7) 0.0722(8) Uani 1 1 d . . . . .
C03L C 0.50228(6) 0.16560(7) 0.51719(6) 0.0685(7) Uani 1 1 d . . . . .
C03M C 0.41043(5) 0.46016(6) 0.18419(6) 0.0629(7) Uani 1 1 d . . . . .
H03I H 0.424269 0.464822 0.166940 0.076 Uiso 1 1 calc R U . . .
H03J H 0.428324 0.446675 0.208195 0.076 Uiso 1 1 calc R U . . .
C03N C 0.38413(6) 0.52997(7) 0.16694(7) 0.0744(8) Uani 1 1 d . . . . .
H03N H 0.382497 0.524852 0.141218 0.089 Uiso 1 1 calc R U . . .
C03O C 0.36373(5) 0.40691(7) 0.18579(7) 0.0694(7) Uani 1 1 d . . . . .
C03P C 0.25407(6) 0.38076(8) 0.17181(7) 0.0769(8) Uani 1 1 d . . . . .
H03P H 0.254381 0.390986 0.148108 0.092 Uiso 1 1 calc R U . . .
C03Q C 0.37650(5) 0.43245(7) 0.16337(6) 0.0653(7) Uani 1 1 d . . . . .
C03R C 0.64811(5) 0.13084(7) 0.47534(6) 0.0763(8) Uani 1 1 d D . . . .
C03S C 0.30446(6) 0.07542(7) 0.14343(7) 0.0875(9) Uani 1 1 d . . . . .
H03S H 0.286323 0.095521 0.129785 0.105 Uiso 1 1 calc R U . . .
C03T C 0.20891(6) 0.36101(7) 0.38699(6) 0.0727(7) Uani 1 1 d . . . . .
C03U C 0.33310(5) 0.37983(7) 0.16579(6) 0.0668(7) Uani 1 1 d . . . . .
C03V C 0.37201(6) 0.56622(7) 0.17502(7) 0.0808(8) Uani 1 1 d . . . . .
C03W C 0.37660(6) 0.57382(7) 0.21385(7) 0.0734(8) Uani 1 1 d . . . . .
H03W H 0.369674 0.599505 0.220127 0.088 Uiso 1 1 calc R U . . .
C03X C 0.55776(6) 0.31928(6) 0.47625(7) 0.0764(8) Uani 1 1 d . . . . .
C03Y C 0.37213(7) 0.36791(7) 0.45335(6) 0.0815(8) Uani 1 1 d . . . . .
H03Y H 0.354846 0.381268 0.462064 0.098 Uiso 1 1 calc R U . . .
C03Z C 0.53685(6) 0.36893(6) 0.42386(8) 0.0859(9) Uani 1 1 d . . . . .
C04A C 0.19114(5) 0.20839(7) 0.26045(8) 0.0865(9) Uani 1 1 d . . . . .
C04B C 0.32765(6) 0.40758(9) 0.10263(7) 0.0866(9) Uani 1 1 d . . . . .
C04C C 0.31587(6) 0.38103(8) 0.12478(7) 0.0789(8) Uani 1 1 d . . . . .
H04C H 0.295369 0.363067 0.111535 0.095 Uiso 1 1 calc R U . . .
C04D C 0.56517(6) 0.35001(6) 0.45514(8) 0.0831(9) Uani 1 1 d . . . . .
H04D H 0.590954 0.358538 0.462482 0.100 Uiso 1 1 calc R U . . .
C44 C 0.41793(8) -0.14905(7) 0.26927(8) 0.0946(10) Uani 1 1 d . U . . .
C04H C 0.52719(7) 0.14993(9) 0.55863(7) 0.0893(9) Uani 1 1 d . . . . .
C04I C 0.58384(6) -0.05532(7) 0.41261(7) 0.0805(8) Uani 1 1 d . . . . .
C04J C 0.39825(8) 0.34119(7) 0.47898(6) 0.0852(9) Uani 1 1 d . . . . .
C04L C 0.16825(6) 0.16717(9) 0.24904(11) 0.1264(14) Uani 1 1 d . . . . .
H04A H 0.172154 0.154964 0.226931 0.190 Uiso 1 1 calc R U . . .
H04B H 0.140864 0.172276 0.241648 0.190 Uiso 1 1 calc R U . . .
H04E H 0.177621 0.148855 0.271485 0.190 Uiso 1 1 calc R U . . .
C04N C 0.29290(6) 0.03599(7) 0.13941(9) 0.1061(11) Uani 1 1 d . . . . .
C04O C 0.29000(7) 0.19987(9) 0.50326(7) 0.0977(9) Uani 1 1 d . . . . .
H04F H 0.310795 0.183507 0.521659 0.147 Uiso 1 1 calc R U . . .
H04G H 0.269785 0.203096 0.513135 0.147 Uiso 1 1 calc R U . . .
H04H H 0.299993 0.226348 0.500548 0.147 Uiso 1 1 calc R U . . .
C04P C 0.43267(8) 0.61797(7) 0.31063(9) 0.1063(11) Uani 1 1 d . . . . .
H04P H 0.410286 0.633530 0.297328 0.128 Uiso 1 1 calc R U . . .
C04Q C 0.62357(6) -0.04077(9) 0.42095(9) 0.1067(11) Uani 1 1 d . . . . .
H04I H 0.626736 -0.037226 0.396261 0.160 Uiso 1 1 calc R U . . .
H04J H 0.642195 -0.060533 0.437229 0.160 Uiso 1 1 calc R U . . .
H04K H 0.627793 -0.015015 0.434818 0.160 Uiso 1 1 calc R U . . .
C04R C 0.46768(7) 0.06270(8) 0.42663(7) 0.0903(9) Uani 1 1 d . . . . .
H04R H 0.455003 0.037416 0.413135 0.108 Uiso 1 1 calc R U . . .
C04S C 0.26073(7) 0.13581(10) 0.46873(7) 0.1120(10) Uani 1 1 d . . . . .
H04L H 0.252112 0.120954 0.443990 0.168 Uiso 1 1 calc R U . . .
H04M H 0.239704 0.137564 0.477613 0.168 Uiso 1 1 calc R U . . .
H04N H 0.282496 0.121775 0.488493 0.168 Uiso 1 1 calc R U . . .
C04T C 0.22275(8) 0.37919(9) 0.42815(7) 0.0986(10) Uani 1 1 d . . . . .
H04O H 0.245059 0.364156 0.445863 0.148 Uiso 1 1 calc R U . . .
H04Q H 0.202126 0.377681 0.437640 0.148 Uiso 1 1 calc R U . . .
H04S H 0.229901 0.407367 0.427260 0.148 Uiso 1 1 calc R U . . .
C04U C 0.50020(9) 0.61405(7) 0.34984(9) 0.1268(13) Uani 1 1 d . . . . .
H04U H 0.524110 0.627041 0.363307 0.152 Uiso 1 1 calc R U . . .
C04X C 0.17287(7) 0.38479(10) 0.36195(9) 0.1081(11) Uani 1 1 d . . . . .
H04T H 0.151846 0.377801 0.369752 0.162 Uiso 1 1 calc R U . . .
H04V H 0.165579 0.378099 0.334282 0.162 Uiso 1 1 calc R U . . .
H04W H 0.178182 0.413657 0.365826 0.162 Uiso 1 1 calc R U . . .
C04Y C 0.23850(7) 0.20282(10) 0.43465(8) 0.1059(11) Uani 1 1 d . . . . .
H04X H 0.246642 0.230223 0.432009 0.159 Uiso 1 1 calc R U . . .
H04Y H 0.218679 0.203792 0.445273 0.159 Uiso 1 1 calc R U . . .
H H 0.228134 0.189810 0.408921 0.159 Uiso 1 1 calc R U . . .
C04Z C 0.17534(6) 0.23537(8) 0.22479(9) 0.1021(11) Uani 1 1 d . . . . .
H04Z H 0.189072 0.261067 0.230545 0.153 Uiso 1 1 calc R U . . .
HA H 0.147992 0.240133 0.217987 0.153 Uiso 1 1 calc R U . . .
HB H 0.178740 0.222344 0.202757 0.153 Uiso 1 1 calc R U . . .
C05A C 0.50580(9) 0.15171(13) 0.58579(8) 0.1376(15) Uani 1 1 d . . . . .
H05A H 0.501965 0.179845 0.591173 0.206 Uiso 1 1 calc R U . . .
H05B H 0.520876 0.137972 0.610407 0.206 Uiso 1 1 calc R U . . .
H05C H 0.480850 0.138457 0.573200 0.206 Uiso 1 1 calc R U . . .
C05D C 0.56313(9) 0.17586(11) 0.57633(9) 0.1423(14) Uani 1 1 d . . . . .
H05D H 0.574487 0.179574 0.557072 0.213 Uiso 1 1 calc R U . . .
H05E H 0.581688 0.162552 0.599633 0.213 Uiso 1 1 calc R U . . .
H05F H 0.556300 0.202114 0.583662 0.213 Uiso 1 1 calc R U . . .
C05E C 0.50956(9) 0.05244(10) 0.45149(8) 0.1180(13) Uani 1 1 d . . . . .
H05G H 0.522018 0.075478 0.468062 0.177 Uiso 1 1 calc R U . . .
H05H H 0.522804 0.046120 0.434323 0.177 Uiso 1 1 calc R U . . .
H05I H 0.510708 0.029132 0.468028 0.177 Uiso 1 1 calc R U . . .
C05G C 0.53724(11) 0.10729(10) 0.55630(9) 0.1295(14) Uani 1 1 d . . . . .
H05J H 0.513734 0.091529 0.543673 0.194 Uiso 1 1 calc R U . . .
H05K H 0.551655 0.096904 0.582738 0.194 Uiso 1 1 calc R U . . .
H05L H 0.552983 0.105200 0.540939 0.194 Uiso 1 1 calc R U . . .
C05H C 0.35390(9) 0.59807(9) 0.14388(8) 0.1155(11) Uani 1 1 d . . . . .
C05J C 0.44370(9) 0.07938(11) 0.44629(8) 0.1206(12) Uani 1 1 d . . . . .
H05M H 0.442240 0.059900 0.465404 0.181 Uiso 1 1 calc R U . . .
H05N H 0.417859 0.084846 0.426736 0.181 Uiso 1 1 calc R U . . .
H05O H 0.455176 0.104412 0.459720 0.181 Uiso 1 1 calc R U . . .
C4 C 0.61387(12) 0.46792(15) 0.53016(11) 0.173(2) Uani 1 1 d . U . . .
H4A H 0.591485 0.450968 0.525955 0.260 Uiso 1 1 calc R U . . .
H4B H 0.624934 0.477089 0.557408 0.260 Uiso 1 1 calc R U . . .
H4C H 0.633039 0.452376 0.524585 0.260 Uiso 1 1 calc R U . . .
C7 C 0.54658(7) 0.40124(7) 0.40002(8) 0.0959(10) Uani 1 1 d . U . . .
H7A H 0.571866 0.394505 0.399783 0.115 Uiso 1 1 calc R U . . .
H7B H 0.527497 0.399352 0.372682 0.115 Uiso 1 1 calc R U . . .
C11 C 0.38070(16) 0.63388(11) 0.15230(13) 0.201(2) Uani 1 1 d . U . . .
H11A H 0.406537 0.624604 0.156583 0.301 Uiso 1 1 calc R U . . .
H11B H 0.381368 0.647801 0.175771 0.301 Uiso 1 1 calc R U . . .
H11C H 0.371498 0.652378 0.129985 0.301 Uiso 1 1 calc R U . . .
C12 C 0.29308(12) 0.49284(15) 0.19257(10) 0.204(2) Uani 1 1 d D U . . .
H12A H 0.315785 0.497886 0.186918 0.306 Uiso 1 1 calc R U . . .
H12B H 0.277977 0.517575 0.188464 0.306 Uiso 1 1 calc R U . . .
H12C H 0.277451 0.471776 0.175094 0.306 Uiso 1 1 calc R U . . .
C13 C 0.30554(9) 0.47930(13) 0.23481(8) 0.1602(14) Uani 1 1 d D U . . .
H13 H 0.317870 0.503547 0.250699 0.192 Uiso 1 1 calc R U . . .
C14 C 0.27939(9) 0.46379(15) 0.25275(11) 0.191(2) Uani 1 1 d D U . . .
H14A H 0.267680 0.438570 0.239956 0.287 Uiso 1 1 calc R U . . .
H14B H 0.259260 0.483640 0.249354 0.287 Uiso 1 1 calc R U . . .
H14C H 0.294049 0.458958 0.280726 0.287 Uiso 1 1 calc R U . . .
C014 C 0.500000 0.08748(7) 0.250000 0.0423(7) Uani 1 2 d S T P . .
C015 C 0.35946(4) 0.26909(5) 0.34543(5) 0.0489(5) Uani 1 1 d . . . . .
C016 C 0.500000 0.04222(7) 0.250000 0.0416(7) Uani 1 2 d S T P . .
C16 C 0.53483(6) 0.47435(7) 0.38500(8) 0.0975(9) Uani 1 1 d . U . . .
C017 C 0.55874(4) 0.10901(5) 0.38216(5) 0.0463(5) Uani 1 1 d . . . . .
C17 C 0.56570(9) 0.45285(9) 0.45136(10) 0.1381(13) Uani 1 1 d . U . . .
H17 H 0.571783 0.432435 0.470741 0.166 Uiso 1 1 calc R U . . .
C018 C 0.49634(4) 0.03142(5) 0.34547(5) 0.0462(5) Uani 1 1 d . . . . .
C18 C 0.55975(10) 0.52217(9) 0.43373(10) 0.1417(14) Uani 1 1 d . U . . .
H18 H 0.563602 0.549432 0.441968 0.170 Uiso 1 1 calc R U . . .
C19 C 0.49992(6) 0.35726(7) 0.41485(8) 0.0918(9) Uani 1 1 d . U . . .
C20 C 0.46789(9) 0.63798(8) 0.33088(9) 0.1153(12) Uani 1 1 d . U . . .
C020 C 0.500000 0.44692(8) 0.250000 0.0674(10) Uani 1 2 d S T P . .
C022 C 0.40156(5) 0.50802(6) 0.23338(6) 0.0576(6) Uani 1 1 d . . . . .
C22 C 0.31478(9) 0.60926(12) 0.14336(11) 0.1671(15) Uani 1 1 d . U . . .
H22A H 0.298273 0.619177 0.117301 0.251 Uiso 1 1 calc R U . . .
H22B H 0.317897 0.630297 0.162816 0.251 Uiso 1 1 calc R U . . .
H22C H 0.303037 0.585499 0.149609 0.251 Uiso 1 1 calc R U . . .
C23 C 0.23593(11) -0.00147(13) 0.13871(16) 0.192(2) Uani 1 1 d . U . . .
H23A H 0.246163 0.009584 0.165295 0.288 Uiso 1 1 calc R U . . .
H23B H 0.243906 -0.029591 0.139513 0.288 Uiso 1 1 calc R U . . .
H23C H 0.207872 0.000026 0.127710 0.288 Uiso 1 1 calc R U . . .
C024 C 0.31849(5) 0.15128(6) 0.39026(5) 0.0568(6) Uani 1 1 d . . . . .
C24 C 0.36791(5) 0.07095(6) 0.31776(5) 0.0544(6) Uani 1 1 d . . . . .
H24 H 0.352370 0.048453 0.317409 0.065 Uiso 1 1 calc R U . . .
C025 C 0.35523(5) 0.16623(6) 0.41023(5) 0.0536(5) Uani 1 1 d . . . . .
C26 C 0.39327(7) 0.46334(10) 0.35101(7) 0.1026(10) Uani 1 1 d . U . . .
H26 H 0.389834 0.485726 0.365149 0.123 Uiso 1 1 calc R U . . .
C026 C 0.25541(5) 0.21647(6) 0.25470(6) 0.0603(6) Uani 1 1 d . . . . .
H026 H 0.243237 0.234423 0.233528 0.072 Uiso 1 1 calc R U . . .
C027 C 0.54287(4) 0.16188(5) 0.41859(5) 0.0499(5) Uani 1 1 d . . . . .
C27 C 0.60220(11) 0.50262(11) 0.50416(12) 0.1447(16) Uani 1 1 d . U . . .
C28 C 0.18638(7) 0.40877(11) 0.14906(9) 0.1094(11) Uani 1 1 d . U . . .
C028 C 0.42211(5) 0.32943(6) 0.42788(6) 0.0593(6) Uani 1 1 d . . . . .
C029 C 0.39873(5) 0.50050(7) 0.19527(6) 0.0640(7) Uani 1 1 d . . . . .
C29 C 0.57428(12) 0.52661(16) 0.51685(10) 0.174(2) Uani 1 1 d . U . . .
H29A H 0.563445 0.548999 0.498683 0.261 Uiso 1 1 calc R U . . .
H29B H 0.588108 0.537155 0.543340 0.261 Uiso 1 1 calc R U . . .
H29C H 0.553552 0.508920 0.516584 0.261 Uiso 1 1 calc R U . . .
C3 C 0.25579(11) 0.23654(11) 0.09591(9) 0.1441(3) Uani 1 1 d . U . . .
C030 C 0.23849(6) 0.36551(6) 0.36860(6) 0.0670(7) Uani 1 1 d . . . . .
C031 C 0.23036(6) 0.34988(6) 0.33177(6) 0.0665(7) Uani 1 1 d . . . . .
H031 H 0.206427 0.336847 0.318509 0.080 Uiso 1 1 calc R U . . .
C21 C 0.41596(9) -0.16600(10) 0.23185(9) 0.182(2) Uani 1 1 d D U . . .
H21A H 0.389154 -0.167105 0.213177 0.273 Uiso 1 1 calc R U . . .
H21B H 0.426781 -0.193187 0.236266 0.273 Uiso 1 1 calc DR U . . .
H21C H 0.430627 -0.148961 0.221287 0.273 Uiso 1 1 calc R U . . .
C63 C 0.45859(11) -0.16122(9) 0.29457(12) 0.179(2) Uani 1 1 d . U . . .
H63A H 0.471520 -0.139066 0.312226 0.269 Uiso 1 1 calc R U . . .
H63B H 0.472373 -0.167504 0.277898 0.269 Uiso 1 1 calc DR U . . .
H63C H 0.458247 -0.184984 0.309992 0.269 Uiso 1 1 calc R U . . .
C032 C 0.60738(5) 0.13331(6) 0.44383(6) 0.0619(7) Uani 1 1 d . . . . .
C033 C 0.33989(5) 0.18971(7) 0.46202(6) 0.0661(6) Uani 1 1 d . . . . .
H033 H 0.347287 0.202735 0.486648 0.079 Uiso 1 1 calc R U . . .
C034 C 0.40319(5) 0.21125(7) 0.46174(6) 0.0644(6) Uani 1 1 d . . . . .
H03K H 0.399628 0.234227 0.443723 0.077 Uiso 1 1 calc R U . . .
H03L H 0.405086 0.222677 0.487004 0.077 Uiso 1 1 calc R U . . .
C34 C 0.54068(7) 0.51439(7) 0.39610(8) 0.1083(10) Uani 1 1 d . U . . .
C035 C 0.40085(6) -0.08105(6) 0.23433(7) 0.0679(7) Uani 1 1 d . . . . .
H035 H 0.392755 -0.095079 0.210160 0.082 Uiso 1 1 calc R U . . .
C036 C 0.51925(6) 0.30587(6) 0.46268(7) 0.0698(8) Uani 1 1 d . . . . .
H036 H 0.513054 0.283967 0.475490 0.084 Uiso 1 1 calc R U . . .
C037 C 0.36964(6) 0.37630(6) 0.41617(6) 0.0610(6) Uani 1 1 d . . . . .
C038 C 0.46441(6) 0.17792(7) 0.50661(6) 0.0685(7) Uani 1 1 d . . . . .
H038 H 0.453272 0.176046 0.525342 0.082 Uiso 1 1 calc R U . . .
C039 C 0.55268(5) -0.02445(6) 0.38742(6) 0.0617(6) Uani 1 1 d . . . . .
C040 C 0.49928(7) 0.57231(7) 0.35009(7) 0.0865(9) Uani 1 1 d . . . . .
C5 C 0.40266(11) 0.33366(9) 0.52095(8) 0.1395(13) Uani 1 1 d D U . . .
C41 C 0.57451(11) 0.49197(10) 0.46196(10) 0.1407(13) Uani 1 1 d . U . . .
C041 C 0.32077(5) 0.35016(7) 0.18865(6) 0.0667(7) Uani 1 1 d . . . . .
H04 H 0.342886 0.345133 0.213658 0.080 Uiso 1 1 calc R U . . .
HC H 0.314938 0.324519 0.173944 0.080 Uiso 1 1 calc R U . . .
C042 C 0.22205(6) 0.38604(10) 0.17896(7) 0.0917(10) Uani 1 1 d . . . . .
C043 C 0.35856(6) 0.43291(8) 0.12310(7) 0.0804(8) Uani 1 1 d . . . . .
H043 H 0.367467 0.450987 0.108785 0.096 Uiso 1 1 calc R U . . .
C43 C 0.44872(14) 0.69757(14) 0.35005(16) 0.199(2) Uani 1 1 d . U . . .
H43A H 0.424120 0.683353 0.339836 0.299 Uiso 1 1 d R U . . .
H43B H 0.444210 0.726583 0.346216 0.299 Uiso 1 1 d R U . . .
H43C H 0.462160 0.691863 0.378036 0.299 Uiso 1 1 d R U . . .
C044 C 0.22128(6) 0.37013(8) 0.21390(6) 0.0739(8) Uani 1 1 d . . . . .
H044 H 0.198666 0.373016 0.218744 0.089 Uiso 1 1 calc R U . . .
C45 C 0.50846(12) 0.70008(9) 0.34377(14) 0.179(2) Uani 1 1 d . U . . .
H45A H 0.518703 0.697239 0.372306 0.268 Uiso 1 1 calc R U . . .
H45B H 0.507030 0.728650 0.336906 0.268 Uiso 1 1 calc R U . . .
H45C H 0.525334 0.686193 0.333602 0.268 Uiso 1 1 calc R U . . .
C46 C 0.22463(10) 0.05910(10) 0.09729(14) 0.1748(18) Uani 1 1 d . U . . .
H46A H 0.234183 0.076422 0.081826 0.262 Uiso 1 1 calc R U . . .
H46B H 0.223591 0.074415 0.119339 0.262 Uiso 1 1 calc R U . . .
H46C H 0.198877 0.049497 0.080767 0.262 Uiso 1 1 calc R U . . .
C046 C 0.27319(6) 0.17864(8) 0.46258(6) 0.0829(7) Uani 1 1 d . . . . .
C047 C 0.53466(7) 0.54800(7) 0.36581(8) 0.1068(10) Uani 1 1 d . . . . .
H1 H 0.556223 0.567078 0.377453 0.128 Uiso 1 1 calc R U . . .
HD H 0.537716 0.535525 0.343064 0.128 Uiso 1 1 calc R U . . .
C48 C 0.25051(12) -0.00361(12) 0.08443(14) 0.207(2) Uani 1 1 d . U . . .
H48A H 0.224063 -0.006516 0.065239 0.310 Uiso 1 1 calc R U . . .
H48B H 0.260094 -0.029753 0.096467 0.310 Uiso 1 1 calc R U . . .
H48C H 0.266655 0.006293 0.071316 0.310 Uiso 1 1 calc R U . . .
C049 C 0.32083(7) 0.00724(6) 0.15849(8) 0.0930(10) Uani 1 1 d . . . . .
H049 H 0.313669 -0.020295 0.154770 0.112 Uiso 1 1 calc R U . . .
C49 C 0.45222(13) 0.69778(12) 0.28323(14) 0.185(2) Uani 1 1 d . U . . .
H49A H 0.460142 0.680258 0.266608 0.277 Uiso 1 1 calc R U . . .
H49B H 0.459310 0.725614 0.280588 0.277 Uiso 1 1 calc R U . . .
H49C H 0.424387 0.695965 0.275140 0.277 Uiso 1 1 calc R U . . .
C50 C 0.47324(11) 0.68386(10) 0.32803(13) 0.1470(15) Uani 1 1 d . U . . .
C050 C 0.57733(8) -0.09445(8) 0.38890(10) 0.1115(12) Uani 1 1 d . . . . .
H05P H 0.550619 -0.103030 0.380860 0.167 Uiso 1 1 calc R U . . .
H05Q H 0.594406 -0.115418 0.405078 0.167 Uiso 1 1 calc R U . . .
H05R H 0.582826 -0.089850 0.365624 0.167 Uiso 1 1 calc R U . . .
C051 C 0.19894(8) 0.31752(9) 0.38820(9) 0.1125(11) Uani 1 1 d . . . . .
H05S H 0.185226 0.307595 0.361449 0.169 Uiso 1 1 calc R U . . .
H05T H 0.182587 0.314669 0.402841 0.169 Uiso 1 1 calc R U . . .
H05U H 0.222489 0.301907 0.401090 0.169 Uiso 1 1 calc R U . . .
C51 C 0.25152(9) 0.02316(10) 0.11277(13) 0.1474(14) Uani 1 1 d . U . . .
C53 C 0.30708(7) 0.40873(10) 0.05797(8) 0.1065(11) Uani 1 1 d . U . . .
C053 C 0.58893(7) 0.29966(9) 0.51167(9) 0.1103(12) Uani 1 1 d . . . . .
C54 C 0.54796(7) 0.44323(7) 0.41245(8) 0.1024(10) Uani 1 1 d . U . . .
C055 C 0.57877(8) -0.06223(10) 0.45053(8) 0.1192(11) Uani 1 1 d . . . . .
H05V H 0.586947 -0.038210 0.467016 0.179 Uiso 1 1 calc R U . . .
H05W H 0.594357 -0.085261 0.464336 0.179 Uiso 1 1 calc R U . . .
H05X H 0.551716 -0.067698 0.444760 0.179 Uiso 1 1 calc R U . . .
C057 C 0.34762(9) 0.58500(11) 0.10370(8) 0.1212(12) Uani 1 1 d . . . . .
H05Y H 0.328298 0.563621 0.095352 0.182 Uiso 1 1 calc R U . . .
HE H 0.371741 0.574872 0.103443 0.182 Uiso 1 1 calc R U . . .
HF H 0.338672 0.607870 0.085756 0.182 Uiso 1 1 calc R U . . .
C059 C 0.18483(6) 0.22707(10) 0.29378(9) 0.1159(12) Uani 1 1 d . . . . .
H05Z H 0.192411 0.208090 0.315700 0.174 Uiso 1 1 calc R U . . .
HG H 0.157642 0.233823 0.285566 0.174 Uiso 1 1 calc R U . . .
HH H 0.200277 0.251571 0.302023 0.174 Uiso 1 1 calc R U . . .
C58 C 0.63855(11) 0.52134(12) 0.50787(13) 0.176(2) Uani 1 1 d . U . . .
H58A H 0.653994 0.501766 0.500794 0.264 Uiso 1 1 calc R U . . .
H58B H 0.652652 0.530135 0.534956 0.264 Uiso 1 1 calc R U . . .
H58C H 0.633227 0.544603 0.490350 0.264 Uiso 1 1 calc R U . . .
C70 C 0.42790(5) -0.08197(6) 0.30381(6) 0.0587(6) Uani 1 1 d . . . . .
H70 H 0.438428 -0.096504 0.327704 0.070 Uiso 1 1 calc R U . . .
C71 C 0.32769(5) 0.16291(6) 0.16700(5) 0.0544(6) Uani 1 1 d . . . . .
C72 C 0.34164(5) 0.08702(6) 0.16668(5) 0.0565(6) Uani 1 1 d . . . . .
C73 C 0.28689(5) 0.23037(6) 0.17059(6) 0.0590(6) Uani 1 1 d . . . . .
H73 H 0.273552 0.254093 0.171965 0.071 Uiso 1 1 calc R U . . .
C74 C 0.31563(5) 0.22938(5) 0.24457(5) 0.0517(6) Uani 1 1 d . . . . .
H74A H 0.343464 0.228766 0.261006 0.062 Uiso 1 1 calc R U . . .
H74B H 0.307638 0.257932 0.240733 0.062 Uiso 1 1 calc R U . . .
C75 C 0.44334(5) -0.01774(5) 0.34390(5) 0.0516(5) Uani 1 1 d . . . . .
H75A H 0.441588 -0.034828 0.364908 0.062 Uiso 1 1 calc R U . . .
H75B H 0.428050 0.006834 0.342192 0.062 Uiso 1 1 calc R U . . .
C76 C 0.48500(5) -0.00579(6) 0.35508(5) 0.0508(5) Uani 1 1 d . . . . .
C77 C 0.53477(4) 0.04047(5) 0.35602(5) 0.0468(5) Uani 1 1 d . . . . .
C78 C 0.54754(5) 0.08141(6) 0.34725(5) 0.0535(6) Uani 1 1 d . . . . .
H78A H 0.569671 0.077885 0.339843 0.064 Uiso 1 1 calc R U . . .
H78B H 0.526405 0.093778 0.324805 0.064 Uiso 1 1 calc R U . . .
C79 C 0.59570(5) 0.10848(6) 0.41081(6) 0.0581(6) Uani 1 1 d . . . . .
H79 H 0.613838 0.090529 0.407898 0.070 Uiso 1 1 calc R U . . .
C80 C 0.53212(4) 0.13600(5) 0.38668(5) 0.0493(5) Uani 1 1 d . . . . .
C81 C 0.51548(4) 0.19220(6) 0.42247(5) 0.0508(5) Uani 1 1 d . . . . .
H81A H 0.494518 0.195715 0.396329 0.061 Uiso 1 1 calc R U . . .
H81B H 0.529163 0.218209 0.429643 0.061 Uiso 1 1 calc R U . . .
C82 C 0.39418(5) 0.35624(6) 0.40325(6) 0.0575(6) Uani 1 1 d . . . . .
O1 O 0.45153(5) 0.34740(5) 0.32475(6) 0.1024(7) Uani 1 1 d . . . A 1
H1A H 0.442532 0.323547 0.327920 0.154 Uiso 1 1 d R U . A 1
H1B H 0.476771 0.344872 0.337804 0.154 Uiso 1 1 d R U . A 1
O2 O 0.47120(5) 0.38174(6) 0.39184(6) 0.0744(7) Uani 0.721(2) 1 d . U P A 1
C32 C 0.61903(14) 0.27838(15) 0.49220(16) 0.112(2) Uani 0.573(3) 1 d . U P B 1
H32A H 0.644103 0.273095 0.513237 0.168 Uiso 0.573(3) 1 calc R U P B 1
H32B H 0.622106 0.296905 0.473176 0.168 Uiso 0.573(3) 1 calc R U P B 1
H32C H 0.607921 0.253066 0.479140 0.168 Uiso 0.573(3) 1 calc R U P B 1
C39 C 0.57678(13) 0.26424(14) 0.52746(14) 0.1048(18) Uani 0.573(3) 1 d . U P B 1
H39A H 0.574576 0.241043 0.510466 0.157 Uiso 0.573(3) 1 calc R U P B 1
H39B H 0.551878 0.269575 0.528596 0.157 Uiso 0.573(3) 1 calc R U P B 1
H39C H 0.595804 0.258485 0.553841 0.157 Uiso 0.573(3) 1 calc R U P B 1
C65 C 0.61114(16) 0.33170(17) 0.54060(16) 0.115(2) Uani 0.573(3) 1 d . U P B 1
H65A H 0.632777 0.319299 0.561977 0.172 Uiso 0.573(3) 1 calc R U P B 1
H65B H 0.594276 0.344901 0.551220 0.172 Uiso 0.573(3) 1 calc R U P B 1
H65C H 0.620764 0.351651 0.527350 0.172 Uiso 0.573(3) 1 calc R U P B 1
C8 C 0.33529(16) 0.4040(2) 0.03943(18) 0.113(2) Uani 0.495(3) 1 d . U P C 1
H8A H 0.343310 0.375768 0.041135 0.169 Uiso 0.495(3) 1 calc R U P C 1
H8B H 0.357722 0.420919 0.053128 0.169 Uiso 0.495(3) 1 calc R U P C 1
H8C H 0.323324 0.412028 0.011889 0.169 Uiso 0.495(3) 1 calc R U P C 1
C9 C 0.27696(15) 0.37764(11) 0.04144(17) 0.109(2) Uani 0.495(3) 1 d D U P C 1
H9A H 0.260703 0.384482 0.014271 0.164 Uiso 0.495(3) 1 calc R U P C 1
H9B H 0.261252 0.376481 0.056890 0.164 Uiso 0.495(3) 1 calc R U P C 1
H9C H 0.289014 0.351430 0.042225 0.164 Uiso 0.495(3) 1 calc R U P C 1
C10 C 0.2840(2) 0.44386(11) 0.0456(2) 0.138(3) Uani 0.495(3) 1 d D U P C 1
H10A H 0.300436 0.467122 0.047264 0.208 Uiso 0.495(3) 1 calc R U P C 1
H10B H 0.270111 0.448231 0.062491 0.208 Uiso 0.495(3) 1 calc R U P C 1
H10C H 0.265658 0.440417 0.018467 0.208 Uiso 0.495(3) 1 calc R U P C 1
C64 C 0.40067(18) -0.16759(15) 0.29624(18) 0.125(2) Uani 0.564(4) 1 d . U P D 1
H64A H 0.416991 -0.161255 0.323514 0.188 Uiso 0.564(4) 1 calc R U P D 1
H64B H 0.399011 -0.196826 0.292698 0.188 Uiso 0.564(4) 1 calc R U P D 1
H64C H 0.374959 -0.156574 0.289786 0.188 Uiso 0.564(4) 1 calc R U P D 1
C55 C 0.65548(10) 0.15787(13) 0.50949(11) 0.1022(15) Uani 0.660(2) 1 d D U P E 1
H55A H 0.682196 0.154962 0.528031 0.153 Uiso 0.660(2) 1 calc R U P E 1
H55B H 0.638371 0.150619 0.522417 0.153 Uiso 0.660(2) 1 calc R U P E 1
H55C H 0.650735 0.185800 0.500476 0.153 Uiso 0.660(2) 1 calc R U P E 1
C56 C 0.67665(9) 0.13887(16) 0.45654(12) 0.1073(17) Uani 0.660(2) 1 d D U P E 1
H56A H 0.670030 0.122288 0.433008 0.161 Uiso 0.660(2) 1 calc R U P E 1
H56B H 0.702588 0.132144 0.475168 0.161 Uiso 0.660(2) 1 calc R U P E 1
H56C H 0.675613 0.167340 0.449414 0.161 Uiso 0.660(2) 1 calc R U P E 1
C57 C 0.65431(12) 0.08690(11) 0.49270(13) 0.1100(17) Uani 0.660(2) 1 d D U P E 1
H57A H 0.676582 0.086541 0.517753 0.165 Uiso 0.660(2) 1 calc R U P E 1
H57B H 0.658723 0.068466 0.474364 0.165 Uiso 0.660(2) 1 calc R U P E 1
H57C H 0.631461 0.078386 0.496762 0.165 Uiso 0.660(2) 1 calc R U P E 1
O1A O 0.47027(11) 0.36377(12) 0.36857(12) 0.0506(14) Uani 0.279(2) 1 d . . P A 2
C61 C 0.62282(16) 0.3271(2) 0.53048(19) 0.098(2) Uani 0.427(3) 1 d . . P B 2
H61A H 0.643933 0.318269 0.523556 0.147 Uiso 0.427(3) 1 calc R U P B 2
H61B H 0.631046 0.326327 0.558976 0.147 Uiso 0.427(3) 1 calc R U P B 2
H61C H 0.615549 0.354677 0.521148 0.147 Uiso 0.427(3) 1 calc R U P B 2
C1A C 0.3281(2) 0.4394(2) 0.03956(19) 0.143(3) Uani 0.505(3) 1 d . U P C 2
H1AA H 0.354679 0.430884 0.046717 0.214 Uiso 0.505(3) 1 calc R U P C 2
H1AB H 0.327668 0.466504 0.049735 0.214 Uiso 0.505(3) 1 calc R U P C 2
H1AC H 0.314646 0.439561 0.010998 0.214 Uiso 0.505(3) 1 calc R U P C 2
C31 C 0.59343(19) 0.25919(19) 0.5092(2) 0.104(2) Uani 0.427(3) 1 d . U P B 2
H31A H 0.616708 0.250419 0.531103 0.157 Uiso 0.427(3) 1 calc R U P B 2
H31B H 0.595627 0.252907 0.484447 0.157 Uiso 0.427(3) 1 calc R U P B 2
H31C H 0.571174 0.245172 0.510273 0.157 Uiso 0.427(3) 1 calc R U P B 2
C3A C 0.3074(2) 0.3672(3) 0.0404(2) 0.157(3) Uani 0.505(3) 1 d . U P C 2
H3AA H 0.296858 0.369273 0.011761 0.235 Uiso 0.505(3) 1 calc R U P C 2
H3AB H 0.291782 0.348611 0.048246 0.235 Uiso 0.505(3) 1 calc R U P C 2
H3AC H 0.333808 0.357233 0.049817 0.235 Uiso 0.505(3) 1 calc R U P C 2
C35 C 0.5696(2) 0.3013(3) 0.5482(2) 0.132(3) Uani 0.427(3) 1 d . U P B 2
H35A H 0.543510 0.290399 0.537418 0.198 Uiso 0.427(3) 1 calc R U P B 2
H35B H 0.568992 0.329231 0.556329 0.198 Uiso 0.427(3) 1 calc R U P B 2
H35C H 0.585676 0.285254 0.570788 0.198 Uiso 0.427(3) 1 calc R U P B 2
C6A C 0.26492(19) 0.4210(3) 0.0491(2) 0.153(3) Uani 0.505(3) 1 d . U P C 2
H6AA H 0.256260 0.440620 0.027705 0.230 Uiso 0.505(3) 1 calc R U P C 2
H6AB H 0.263454 0.432894 0.072518 0.230 Uiso 0.505(3) 1 calc R U P C 2
H6AC H 0.248482 0.397105 0.041384 0.230 Uiso 0.505(3) 1 calc R U P C 2
C15 C 0.67350(16) 0.1023(2) 0.4615(2) 0.102(3) Uani 0.340(2) 1 d D U P E 2
H15A H 0.678208 0.115121 0.440126 0.154 Uiso 0.340(2) 1 calc R U P E 2
H15B H 0.660045 0.076734 0.452323 0.154 Uiso 0.340(2) 1 calc R U P E 2
H15C H 0.698016 0.097177 0.483454 0.154 Uiso 0.340(2) 1 calc R U P E 2
C25 C 0.6482(3) 0.1244(4) 0.51421(19) 0.142(4) Uani 0.340(2) 1 d D U P E 2
H25A H 0.672612 0.112285 0.531327 0.213 Uiso 0.340(2) 1 calc R U P E 2
H25B H 0.627099 0.106277 0.512176 0.213 Uiso 0.340(2) 1 calc R U P E 2
H25C H 0.644847 0.150159 0.525180 0.213 Uiso 0.340(2) 1 calc R U P E 2
C36A C 0.1979(2) 0.4488(3) 0.1402(3) 0.173(4) Uani 0.474(3) 1 d . U P F 2
H36A H 0.224654 0.447502 0.142924 0.260 Uiso 0.474(3) 1 d R U P F 2
H36B H 0.195264 0.469822 0.157334 0.260 Uiso 0.474(3) 1 d R U P F 2
H36C H 0.181294 0.454882 0.112964 0.260 Uiso 0.474(3) 1 d R U P F 2
C37A C 0.16776(19) 0.3729(3) 0.1150(2) 0.143(3) Uani 0.474(3) 1 d . U P F 2
H37A H 0.161218 0.349153 0.126791 0.215 Uiso 0.474(3) 1 d R U P F 2
H37B H 0.186388 0.365323 0.104071 0.215 Uiso 0.474(3) 1 d R U P F 2
H37C H 0.144538 0.383383 0.094201 0.215 Uiso 0.474(3) 1 d R U P F 2
C38A C 0.15783(16) 0.4190(2) 0.1652(2) 0.117(2) Uani 0.474(3) 1 d . U P F 2
H38A H 0.135014 0.430360 0.144472 0.175 Uiso 0.474(3) 1 d R U P F 2
H38B H 0.168294 0.438510 0.186612 0.175 Uiso 0.474(3) 1 d R U P F 2
H38C H 0.150864 0.394280 0.175122 0.175 Uiso 0.474(3) 1 d R U P F 2
C47 C 0.37049(10) -0.16400(18) 0.25367(14) 0.116(2) Uani 0.436(4) 1 d D U P D 2
H47A H 0.359149 -0.165564 0.225028 0.174 Uiso 0.436(4) 1 d R U P D 2
H47B H 0.356649 -0.143994 0.262368 0.174 Uiso 0.436(4) 1 d R U P D 2
H47C H 0.368709 -0.190315 0.264668 0.174 Uiso 0.436(4) 1 d R U P D 2
C42 C 0.66694(19) 0.17324(19) 0.4750(3) 0.105(3) Uani 0.340(2) 1 d D U P E 2
H42A H 0.660356 0.192002 0.491705 0.157 Uiso 0.340(2) 1 calc R U P E 2
H42B H 0.657257 0.183633 0.448207 0.157 Uiso 0.340(2) 1 calc R U P E 2
H42C H 0.694860 0.170316 0.484990 0.157 Uiso 0.340(2) 1 calc R U P E 2
C36B C 0.19390(15) 0.42565(19) 0.11433(16) 0.112(2) Uani 0.526(3) 1 d . U P F 3
H36D H 0.202691 0.403956 0.102093 0.168 Uiso 0.526(3) 1 calc R U P F 3
H36E H 0.213626 0.446569 0.123643 0.168 Uiso 0.526(3) 1 calc R U P F 3
H36F H 0.170172 0.437182 0.095111 0.168 Uiso 0.526(3) 1 calc R U P F 3
C37B C 0.15106(17) 0.3895(2) 0.1444(3) 0.167(3) Uani 0.526(3) 1 d . U P F 3
H37D H 0.139272 0.391269 0.163489 0.250 Uiso 0.526(3) 1 d R U P F 3
H37E H 0.158152 0.361609 0.142279 0.250 Uiso 0.526(3) 1 d R U P F 3
H37F H 0.132762 0.398869 0.118819 0.250 Uiso 0.526(3) 1 d R U P F 3
C38B C 0.1788(2) 0.4500(2) 0.1715(2) 0.158(3) Uani 0.526(3) 1 d . U P F 3
H38D H 0.155490 0.463692 0.153938 0.237 Uiso 0.526(3) 1 calc R U P F 3
H38E H 0.200732 0.468282 0.178093 0.237 Uiso 0.526(3) 1 calc R U P F 3
H38F H 0.175849 0.442020 0.195487 0.237 Uiso 0.526(3) 1 calc R U P F 3
C30 C 0.41320(13) 0.29411(10) 0.53638(9) 0.1532(16) Uani 1 1 d . U . . .
H30A H 0.390329 0.277008 0.527851 0.230 Uiso 1 1 calc R U . . .
H30B H 0.424751 0.295307 0.565030 0.230 Uiso 1 1 calc R U . . .
H30C H 0.431737 0.282858 0.526842 0.230 Uiso 1 1 calc R U . . .
C33 C 0.39183(8) 0.36528(11) 0.53902(9) 0.1252(15) Uani 0.644(4) 1 d D U P G 1
H33A H 0.391292 0.390370 0.525008 0.188 Uiso 0.644(4) 1 calc R U P G 1
H33B H 0.410322 0.367754 0.566208 0.188 Uiso 0.644(4) 1 calc R U P G 1
H33C H 0.366288 0.359931 0.538548 0.188 Uiso 0.644(4) 1 calc R U P G 1
C6 C 0.45162(10) 0.35639(15) 0.54800(13) 0.238(3) Uani 1 1 d D U . . .
H6A H 0.471113 0.337576 0.547143 0.358 Uiso 1 1 d R U . . .
H6B H 0.454783 0.360216 0.575243 0.358 Uiso 1 1 d R U . . .
H6C H 0.454453 0.382196 0.536853 0.358 Uiso 1 1 d R U . . .
C59 C 0.23656(11) 0.20791(11) 0.06459(9) 0.1463(6) Uani 1 1 d . U . . .
H59A H 0.255642 0.194097 0.057441 0.219 Uiso 1 1 calc R U . . .
H59B H 0.218437 0.222238 0.041743 0.219 Uiso 1 1 calc R U . . .
H59C H 0.222678 0.188145 0.073535 0.219 Uiso 1 1 calc R U . . .
C38 C 0.23181(10) 0.26802(11) 0.10123(10) 0.1469(6) Uani 1 1 d . U . . .
H38G H 0.215129 0.256582 0.113041 0.220 Uiso 1 1 calc R U . . .
H38H H 0.216050 0.279827 0.075777 0.220 Uiso 1 1 calc R U . . .
H38I H 0.248058 0.288890 0.118449 0.220 Uiso 1 1 calc R U . . .
C40 C 0.28296(11) 0.25857(11) 0.07881(10) 0.1494(6) Uani 1 1 d . U . . .
H40A H 0.305674 0.268928 0.100434 0.224 Uiso 1 1 calc R U . . .
H40B H 0.269058 0.280930 0.062036 0.224 Uiso 1 1 calc R U . . .
H40C H 0.290895 0.239447 0.063426 0.224 Uiso 1 1 calc R U . . .
C33A C 0.3498(2) 0.3228(3) 0.5139(2) 0.123(3) Uani 0.356(4) 1 d . U P G 2
H33D H 0.333864 0.346960 0.505276 0.185 Uiso 0.356(4) 1 d R U P G 2
H33E H 0.349564 0.313450 0.538766 0.185 Uiso 0.356(4) 1 d R U P G 2
H33F H 0.339494 0.301630 0.494086 0.185 Uiso 0.356(4) 1 d R U P G 2
C36 C 0.30950(10) 0.27963(11) 0.40651(9) 0.1433(13) Uani 1 1 d . U . . .
H36G H 0.285418 0.268121 0.387909 0.215 Uiso 1 1 d R U . . .
H36H H 0.329998 0.259611 0.412719 0.215 Uiso 1 1 d R U . . .
H36I H 0.316098 0.303371 0.394859 0.215 Uiso 1 1 d R U . . .
N38 N 0.30041(13) 0.30171(19) 0.47185(13) 0.262(2) Uani 1 1 d . U . . .
C37 C 0.30431(13) 0.29153(16) 0.44233(15) 0.1784(19) Uani 1 1 d . U . . .
C1 C 0.51148(16) -0.06324(11) 0.27507(16) 0.125(2) Uani 0.5 1 d D U P H -1
H1C H 0.503653 -0.066400 0.246771 0.188 Uiso 0.5 1 calc R U P H -1
H1D H 0.533831 -0.045448 0.285407 0.188 Uiso 0.5 1 calc R U P H -1
H1E H 0.490320 -0.051529 0.280314 0.188 Uiso 0.5 1 calc R U P H -1
C2 C 0.5219(3) -0.10457(11) 0.29502(14) 0.230(3) Uani 0.5 1 d D U P H -1
N3 N 0.5228(3) -0.13341(16) 0.31713(17) 0.311(4) Uani 0.5 1 d D U P H -1
O4 O 0.48399(4) 0.20793(5) 0.31504(5) 0.0907(6) Uani 1 1 d G . . . .
H4D H 0.490047 0.188807 0.302560 0.136 Uiso 1 1 d DG U . . .
H4E H 0.487284 0.197366 0.337527 0.136 Uiso 1 1 d G U . . .
O6 O 0.42601(7) 0.33346(8) 0.24731(8) 0.1526(12) Uani 1 1 d G . . . .
H6D H 0.449460 0.325695 0.260680 0.229 Uiso 1 1 d G U . . .
H6E H 0.426486 0.359304 0.251083 0.229 Uiso 1 1 d G U . . .
O3 O 0.49857(10) 0.28458(9) 0.35107(12) 0.217(2) Uani 1 1 d G . . . .
H3A H 0.489071 0.261268 0.341436 0.326 Uiso 1 1 d G U . . .
H3B H 0.523150 0.280487 0.362295 0.326 Uiso 1 1 d G U . . .
O5 O 0.39538(9) 0.25400(10) 0.22202(11) 0.2286(18) Uani 1 1 d G . . . .
H5A H 0.383690 0.253621 0.196645 0.343 Uiso 1 1 d G U . . .
H5B H 0.404327 0.278342 0.227460 0.343 Uiso 1 1 d G U . . .

loop_
_atom_site_aniso_label
_atom_site_aniso_U_11
_atom_site_aniso_U_22
_atom_site_aniso_U_33
_atom_site_aniso_U_23
_atom_site_aniso_U_13
_atom_site_aniso_U_12
Ti1 0.03302(12) 0.04691(15) 0.03800(13) -0.00179(12) 0.00729(9) -0.00051(11)
Ti2 0.03353(12) 0.05306(16) 0.04004(14) -0.00331(13) 0.00469(10) 0.00135(12)
Ti3 0.03810(13) 0.05458(16) 0.03807(14) -0.00082(13) 0.00726(10) 0.00545(12)
Ti4 0.03655(12) 0.04938(15) 0.04087(14) -0.00291(12) 0.00895(10) 0.00021(12)
Ti5 0.04163(14) 0.04790(15) 0.04636(16) -0.00726(13) 0.00103(12) 0.00004(13)
Ti6 0.03905(15) 0.0711(2) 0.05301(19) 0.00826(17) -0.00545(14) -0.00340(15)
Ti7 0.0654(2) 0.0795(2) 0.0494(2) 0.00685(18) -0.01350(17) -0.03016(17)
Ti8 0.04044(15) 0.05285(17) 0.0609(2) 0.00335(16) -0.00967(14) -0.00707(14)
O00A 0.0340(5) 0.0510(6) 0.0401(5) -0.0047(5) 0.0076(4) -0.0013(4)
O00B 0.0338(5) 0.0497(6) 0.0401(5) -0.0002(5) 0.0029(4) 0.0037(4)
O00C 0.0384(5) 0.0466(6) 0.0481(6) 0.0004(5) 0.0128(4) -0.0008(4)
O00D 0.0332(5) 0.0538(6) 0.0451(6) -0.0033(5) 0.0082(4) -0.0003(5)
O00E 0.0357(5) 0.0560(6) 0.0366(5) -0.0007(5) 0.0073(4) 0.0009(5)
O00F 0.0431(5) 0.0507(6) 0.0490(6) -0.0022(5) 0.0131(4) 0.0016(5)
O00G 0.0390(5) 0.0484(6) 0.0525(6) -0.0008(5) 0.0131(4) 0.0008(5)
O00H 0.0499(5) 0.0517(6) 0.0500(6) -0.0008(5) 0.0157(4) 0.0008(5)
O00I 0.0389(5) 0.0551(6) 0.0395(5) -0.0008(5) 0.0047(4) 0.0002(5)
O00J 0.0326(5) 0.0586(6) 0.0479(6) -0.0007(5) 0.0035(4) -0.0014(5)
O00K 0.0420(5) 0.0508(6) 0.0543(6) -0.0080(5) 0.0109(4) 0.0048(5)
O00L 0.0450(5) 0.0548(6) 0.0438(6) -0.0011(5) 0.0104(4) 0.0011(5)
O00M 0.0392(5) 0.0548(6) 0.0470(6) -0.0015(5) 0.0133(4) -0.0029(5)
O00N 0.0417(6) 0.0578(7) 0.0435(6) -0.0027(5) -0.0022(5) 0.0037(5)
O00O 0.0471(6) 0.0524(6) 0.0472(6) -0.0039(5) -0.0021(5) -0.0071(5)
O00P 0.0485(5) 0.0569(6) 0.0468(6) -0.0027(5) 0.0177(4) -0.0006(5)
O00Q 0.0405(5) 0.0578(7) 0.0560(6) -0.0048(6) 0.0103(4) -0.0015(5)
O00R 0.0521(6) 0.0562(6) 0.0397(6) 0.0014(5) 0.0076(4) 0.0074(5)
O00S 0.0459(6) 0.0582(7) 0.0499(7) -0.0026(6) -0.0052(5) -0.0071(5)
O00T 0.0420(6) 0.0500(6) 0.0684(8) -0.0030(6) -0.0019(5) 0.0013(5)
O00U 0.0480(5) 0.0639(7) 0.0477(6) 0.0002(5) 0.0164(4) -0.0045(5)
O00V 0.0493(6) 0.0603(7) 0.0523(6) 0.0002(6) 0.0154(4) 0.0041(5)
O00W 0.0464(6) 0.0573(7) 0.0533(7) 0.0048(6) -0.0099(5) -0.0069(5)
O00X 0.0499(6) 0.0586(7) 0.0476(6) -0.0123(6) 0.0019(5) -0.0005(5)
O00Y 0.0538(6) 0.0685(7) 0.0465(6) 0.0028(6) 0.0104(5) -0.0006(6)
O00Z 0.0575(7) 0.0537(7) 0.0528(7) -0.0047(6) -0.0071(6) -0.0119(6)
O009 0.0376(5) 0.0476(6) 0.0452(5) 0.0016(5) 0.0130(4) -0.0007(4)
O010 0.0475(6) 0.0485(6) 0.0790(9) -0.0027(6) 0.0002(6) 0.0039(5)
O011 0.0475(6) 0.0521(6) 0.0562(7) -0.0083(6) 0.0035(5) 0.0024(5)
O012 0.0480(7) 0.0637(7) 0.0778(9) 0.0132(7) -0.0188(7) -0.0135(6)
O013 0.0819(9) 0.0862(9) 0.0584(8) -0.0168(7) 0.0146(6) -0.0167(8)
C62 0.0391(7) 0.0561(9) 0.0514(9) -0.0111(8) 0.0137(6) -0.0075(7)
O63 0.0869(8) 0.0949(11) 0.1360(12) 0.0103(10) 0.0558(7) 0.0133(8)
O64 0.0893(10) 0.0880(11) 0.1055(12) 0.0076(10) 0.0271(8) 0.0053(9)
O65 0.1292(13) 0.0730(9) 0.0890(11) -0.0196(9) 0.0283(9) -0.0198(9)
C01A 0.0364(7) 0.0560(9) 0.0435(8) -0.0113(7) 0.0051(6) -0.0055(7)
C01B 0.0353(7) 0.0494(9) 0.0524(9) -0.0117(7) 0.0073(6) -0.0031(7)
C01D 0.0411(12) 0.0438(13) 0.0684(17) 0.000 -0.0180(12) 0.000
C01F 0.0374(7) 0.0487(9) 0.0491(9) 0.0018(8) 0.0024(6) -0.0017(7)
C01J 0.0396(7) 0.0557(9) 0.0416(8) -0.0024(8) 0.0056(6) -0.0019(7)
C01K 0.0360(7) 0.0473(9) 0.0580(9) -0.0039(8) 0.0090(6) -0.0019(7)
C01O 0.0467(8) 0.0549(9) 0.0402(9) -0.0054(8) 0.0012(7) 0.0004(8)
C01Q 0.0418(8) 0.0542(10) 0.0575(10) -0.0078(8) 0.0049(7) -0.0003(7)
C01R 0.0449(8) 0.0539(10) 0.0609(10) 0.0045(8) 0.0175(6) 0.0008(7)
C01S 0.0468(8) 0.0567(9) 0.0400(8) 0.0007(8) 0.0055(6) -0.0066(7)
C01T 0.0306(7) 0.0530(9) 0.0474(9) -0.0107(7) 0.0043(6) -0.0031(7)
C01X 0.0397(7) 0.0559(9) 0.0360(8) -0.0026(7) 0.0021(6) -0.0029(7)
C02B 0.0603(10) 0.0530(10) 0.0558(10) -0.0053(8) 0.0113(8) 0.0074(8)
C02C 0.0555(9) 0.0601(10) 0.0556(9) -0.0092(8) 0.0196(7) -0.0058(8)
C02E 0.0560(9) 0.0627(11) 0.0493(10) -0.0036(9) 0.0101(7) 0.0055(8)
C02F 0.0582(9) 0.0571(10) 0.0520(9) 0.0088(8) 0.0171(7) 0.0079(8)
C02G 0.0510(9) 0.0607(10) 0.0462(9) -0.0042(8) 0.0102(7) -0.0039(8)
C02H 0.0403(8) 0.0697(11) 0.0546(11) 0.0082(9) -0.0020(8) 0.0009(8)
C02I 0.0443(9) 0.0647(10) 0.0423(9) -0.0109(8) -0.0030(7) -0.0095(8)
C02J 0.0488(8) 0.0556(10) 0.0568(10) -0.0012(8) 0.0132(7) 0.0088(8)
C02K 0.0522(8) 0.0511(9) 0.0566(9) -0.0090(8) 0.0192(6) -0.0144(7)
C02L 0.0479(9) 0.0834(13) 0.0522(11) -0.0128(10) 0.0025(8) -0.0092(9)
C02M 0.0431(8) 0.0688(11) 0.0533(10) -0.0063(9) 0.0095(7) 0.0045(8)
C02N 0.0423(8) 0.0715(11) 0.0753(11) -0.0163(10) 0.0225(7) -0.0063(8)
C02O 0.0473(9) 0.0833(13) 0.0478(10) 0.0044(10) 0.0077(7) 0.0054(9)
C02P 0.0682(11) 0.0588(10) 0.0615(11) -0.0119(9) 0.0122(8) 0.0137(9)
C02Q 0.0454(8) 0.0699(11) 0.0434(9) -0.0039(9) 0.0045(7) -0.0056(8)
C02R 0.0582(9) 0.0549(10) 0.0473(9) -0.0028(8) 0.0139(7) 0.0042(8)
C02S 0.0600(10) 0.0585(10) 0.0425(9) -0.0072(8) 0.0022(8) 0.0024(9)
C02U 0.0525(9) 0.0782(12) 0.0541(10) -0.0076(10) 0.0111(7) -0.0081(9)
C02V 0.0748(12) 0.0628(11) 0.0503(11) 0.0026(10) -0.0041(10) -0.0119(10)
C02W 0.0653(9) 0.0804(13) 0.0590(10) -0.0073(10) 0.0282(7) -0.0162(9)
C02X 0.0531(10) 0.0550(10) 0.0562(11) -0.0095(9) -0.0037(8) 0.0011(8)
C02Y 0.0638(11) 0.0646(11) 0.0478(10) 0.0033(9) 0.0051(8) 0.0073(9)
C02Z 0.0397(8) 0.0680(11) 0.0684(11) -0.0112(9) 0.0134(7) -0.0013(8)
C03A 0.0681(11) 0.0563(10) 0.0552(12) 0.0028(9) -0.0081(9) -0.0130(9)
C03B 0.0420(8) 0.0798(12) 0.0482(10) -0.0154(9) 0.0014(7) -0.0108(9)
C03C 0.0569(10) 0.0705(12) 0.0534(11) 0.0043(10) -0.0037(9) 0.0123(9)
C03D 0.0459(9) 0.0583(10) 0.0594(11) 0.0020(9) -0.0035(8) -0.0050(8)
C03E 0.0754(11) 0.0556(10) 0.0575(11) -0.0150(9) 0.0149(8) -0.0010(9)
C03F 0.0563(9) 0.0736(12) 0.0651(10) -0.0100(9) 0.0284(6) -0.0144(9)
C03G 0.0505(10) 0.0566(10) 0.0753(13) 0.0061(10) -0.0037(9) -0.0051(9)
C03H 0.0918(14) 0.0631(11) 0.0429(11) -0.0058(10) -0.0104(10) -0.0040(11)
C03I 0.0574(10) 0.0720(12) 0.0580(11) 0.0007(10) 0.0073(8) -0.0060(9)
C03J 0.0622(11) 0.0540(11) 0.0788(14) -0.0048(10) 0.0049(10) -0.0046(9)
C03L 0.0575(10) 0.0934(14) 0.0424(10) 0.0085(10) 0.0070(7) -0.0075(10)
C03M 0.0343(8) 0.0762(12) 0.0622(11) 0.0048(10) 0.0021(7) 0.0058(8)
C03N 0.0549(10) 0.0925(14) 0.0565(12) 0.0140(11) 0.0017(9) 0.0146(10)
C03O 0.0487(9) 0.0795(13) 0.0730(12) -0.0094(11) 0.0166(8) -0.0053(9)
C03P 0.0464(10) 0.1168(17) 0.0492(11) 0.0022(12) -0.0007(8) -0.0014(11)
C03Q 0.0368(8) 0.0786(12) 0.0680(12) -0.0043(10) 0.0074(7) 0.0101(8)
C03R 0.0442(10) 0.1064(16) 0.0563(12) -0.0036(12) -0.0035(8) 0.0092(11)
C03S 0.0600(12) 0.0664(12) 0.0872(16) -0.0229(11) -0.0229(11) 0.0119(10)
C03T 0.0699(11) 0.0814(13) 0.0654(11) 0.0074(10) 0.0254(8) 0.0166(10)
C03U 0.0468(9) 0.0782(12) 0.0653(11) -0.0134(10) 0.0116(8) -0.0016(9)
C03V 0.0711(12) 0.0967(14) 0.0582(12) 0.0205(11) 0.0082(9) 0.0323(11)
C03W 0.0669(11) 0.0775(13) 0.0643(12) 0.0103(11) 0.0137(9) 0.0172(10)
C03X 0.0570(11) 0.0601(11) 0.0807(15) 0.0088(11) -0.0061(10) -0.0003(9)
C03Y 0.1069(15) 0.0719(13) 0.0554(11) -0.0203(10) 0.0213(10) -0.0015(12)
C03Z 0.0538(11) 0.0567(11) 0.1105(18) 0.0216(12) -0.0064(11) -0.0064(9)
C04A 0.0353(9) 0.0877(15) 0.1266(18) -0.0066(14) 0.0215(9) -0.0003(9)
C04B 0.0403(10) 0.135(2) 0.0656(13) 0.0009(14) 0.0009(9) -0.0040(12)
C04C 0.0440(9) 0.1040(16) 0.0730(14) -0.0066(13) 0.0064(9) -0.0097(11)
C04D 0.0532(11) 0.0603(11) 0.0971(17) -0.0021(12) -0.0115(11) -0.0063(9)
C44 0.1264(18) 0.0490(11) 0.0843(15) -0.0025(11) 0.0160(13) 0.0079(12)
C04H 0.0660(12) 0.130(2) 0.0606(12) 0.0206(13) 0.0131(9) -0.0012(13)
C04I 0.0645(11) 0.0878(14) 0.0799(14) 0.0203(12) 0.0187(9) 0.0233(10)
C04J 0.1243(17) 0.0726(13) 0.0446(11) -0.0084(10) 0.0185(10) 0.0069(13)
C04L 0.0352(10) 0.125(2) 0.192(3) 0.026(2) 0.0173(14) -0.0108(12)
C04N 0.0555(12) 0.0667(13) 0.128(2) -0.0239(14) -0.0359(13) 0.0036(10)
C04O 0.0935(12) 0.139(2) 0.0775(11) -0.0226(14) 0.0518(8) -0.0282(14)
C04P 0.0867(16) 0.0658(13) 0.1015(19) 0.0048(14) -0.0317(14) -0.0002(12)
C04Q 0.0587(12) 0.1164(17) 0.120(2) 0.0434(16) 0.0094(13) 0.0351(12)
C04R 0.1035(16) 0.0971(17) 0.0661(13) 0.0164(12) 0.0290(10) 0.0090(14)
C04S 0.1177(13) 0.148(2) 0.0967(13) -0.0226(15) 0.0707(8) -0.0500(14)
C04T 0.1115(16) 0.1114(19) 0.0804(14) -0.0085(14) 0.0460(10) -0.0011(15)
C04U 0.1154(19) 0.0628(13) 0.113(2) 0.0044(14) -0.0501(16) -0.0206(13)
C04X 0.0762(12) 0.136(2) 0.1161(18) 0.0219(17) 0.0428(11) 0.0385(13)
C04Y 0.0689(11) 0.156(2) 0.1037(15) -0.0036(17) 0.0459(9) 0.0090(14)
C04Z 0.0368(10) 0.0999(17) 0.147(2) 0.0164(17) 0.0124(12) 0.0097(11)
C05A 0.127(2) 0.221(3) 0.0528(13) 0.0454(17) 0.0232(13) 0.003(2)
C05D 0.117(2) 0.187(3) 0.0645(17) 0.0411(18) -0.0255(15) -0.049(2)
C05E 0.140(2) 0.123(2) 0.0625(16) 0.0208(15) 0.0101(15) 0.0374(18)
C05G 0.149(3) 0.129(2) 0.0819(18) 0.0463(16) 0.0164(17) 0.013(2)
C05H 0.1338(19) 0.1239(18) 0.0725(15) 0.0368(14) 0.0236(14) 0.0653(14)
C05J 0.1382(19) 0.144(2) 0.0948(15) 0.0269(17) 0.0623(12) 0.0016(19)
C4 0.150(3) 0.241(4) 0.081(2) 0.003(3) -0.005(2) 0.027(3)
C7 0.0531(11) 0.0830(13) 0.1100(18) 0.0294(13) -0.0119(11) -0.0143(10)
C11 0.279(5) 0.120(2) 0.138(3) 0.0649(19) 0.014(3) -0.017(3)
C12 0.105(2) 0.205(4) 0.218(4) 0.028(3) -0.025(3) 0.019(3)
C13 0.1318(19) 0.166(2) 0.171(2) 0.002(2) 0.0480(17) 0.0036(19)
C14 0.132(3) 0.209(4) 0.220(4) -0.005(3) 0.057(2) 0.034(3)
C014 0.0376(10) 0.0487(12) 0.0297(10) 0.000 0.0016(8) 0.000
C015 0.0377(7) 0.0568(9) 0.0425(8) -0.0108(7) 0.0056(6) -0.0065(7)
C016 0.0348(9) 0.0421(11) 0.0395(11) 0.000 0.0059(8) 0.000
C16 0.0657(12) 0.0740(12) 0.0905(16) 0.0195(12) -0.0354(11) -0.0258(10)
C017 0.0370(7) 0.0548(9) 0.0410(8) 0.0028(7) 0.0092(5) -0.0012(7)
C17 0.138(2) 0.0914(16) 0.0952(19) 0.0145(15) -0.0489(15) -0.0410(15)
C018 0.0426(7) 0.0480(8) 0.0412(8) -0.0027(7) 0.0093(6) 0.0064(7)
C18 0.166(2) 0.0790(15) 0.0943(19) 0.0104(14) -0.0399(17) -0.0375(16)
C19 0.0472(10) 0.0712(12) 0.1107(17) 0.0261(12) -0.0179(11) 0.0030(10)
C20 0.1061(18) 0.0693(14) 0.1031(19) 0.0003(14) -0.0303(15) -0.0051(13)
C020 0.0296(11) 0.0448(13) 0.089(2) 0.000 -0.0178(12) 0.000
C022 0.0387(8) 0.0676(11) 0.0478(10) 0.0042(9) -0.0028(7) -0.0023(8)
C22 0.1377(18) 0.237(3) 0.121(2) 0.078(2) 0.0461(16) 0.1233(16)
C23 0.092(2) 0.152(3) 0.251(4) -0.001(3) -0.019(3) -0.026(2)
C024 0.0536(8) 0.0610(10) 0.0553(9) -0.0048(8) 0.0210(6) -0.0100(8)
C24 0.0380(8) 0.0612(10) 0.0557(10) 0.0049(8) 0.0099(6) -0.0023(7)
C025 0.0485(8) 0.0623(10) 0.0524(8) -0.0006(8) 0.0226(6) -0.0011(7)
C26 0.0813(14) 0.145(2) 0.0676(13) 0.0421(13) 0.0148(10) 0.0096(14)
C026 0.0385(8) 0.0653(11) 0.0664(11) -0.0096(9) 0.0092(7) 0.0029(8)
C027 0.0360(7) 0.0567(9) 0.0444(9) 0.0008(8) 0.0026(6) -0.0068(7)
C27 0.133(2) 0.118(2) 0.135(2) -0.002(2) 0.002(2) -0.0136(19)
C28 0.0593(12) 0.167(2) 0.0840(16) 0.0277(16) 0.0098(11) 0.0196(14)
C028 0.0529(10) 0.0535(10) 0.0472(10) -0.0077(8) -0.0059(8) -0.0061(8)
C029 0.0350(8) 0.0851(13) 0.0546(11) 0.0057(10) -0.0006(7) 0.0008(9)
C29 0.162(3) 0.280(5) 0.0568(17) 0.010(2) 0.0190(17) 0.051(3)
C3 0.1613(5) 0.1541(5) 0.0677(5) 0.0178(5) -0.0068(5) 0.0700(5)
C030 0.0662(10) 0.0709(12) 0.0578(11) 0.0046(10) 0.0179(8) 0.0140(9)
C031 0.0530(9) 0.0753(12) 0.0615(11) 0.0084(10) 0.0125(8) 0.0020(9)
C21 0.283(4) 0.0880(19) 0.139(3) -0.008(2) 0.045(3) 0.043(2)
C63 0.206(3) 0.0878(18) 0.151(3) -0.016(2) -0.028(3) 0.048(2)
C032 0.0382(8) 0.0732(12) 0.0567(11) -0.0010(10) 0.0002(7) 0.0001(8)
C033 0.0653(9) 0.0800(13) 0.0580(9) -0.0136(9) 0.0297(7) -0.0062(9)
C034 0.0504(9) 0.0822(13) 0.0569(10) -0.0163(9) 0.0174(7) -0.0032(9)
C34 0.0912(14) 0.0746(13) 0.0848(16) 0.0161(12) -0.0440(12) -0.0288(11)
C035 0.0622(11) 0.0510(10) 0.0661(12) -0.0077(9) -0.0007(9) -0.0003(9)
C036 0.0607(11) 0.0542(10) 0.0670(13) 0.0009(10) -0.0038(10) -0.0048(9)
C037 0.0690(11) 0.0552(10) 0.0441(9) -0.0146(8) 0.0069(8) -0.0034(9)
C038 0.0655(10) 0.0919(14) 0.0409(9) -0.0060(10) 0.0135(7) -0.0155(10)
C039 0.0499(9) 0.0708(11) 0.0549(10) 0.0076(9) 0.0105(7) 0.0151(8)
C040 0.0710(13) 0.0689(12) 0.0694(14) 0.0081(11) -0.0254(11) -0.0172(10)
C5 0.219(2) 0.1169(19) 0.0773(15) 0.0018(15) 0.0535(15) 0.0284(19)
C41 0.152(2) 0.0991(17) 0.0947(18) -0.0011(15) -0.0321(16) -0.0311(16)
C041 0.0463(9) 0.0836(13) 0.0617(11) -0.0180(10) 0.0125(7) -0.0070(9)
C042 0.0447(10) 0.154(2) 0.0580(13) 0.0135(15) 0.0012(9) 0.0037(13)
C043 0.0395(10) 0.1106(17) 0.0682(14) 0.0030(13) -0.0029(9) -0.0046(11)
C43 0.223(4) 0.145(3) 0.227(4) -0.034(3) 0.085(3) -0.035(3)
C044 0.0454(9) 0.1094(16) 0.0530(11) 0.0033(12) 0.0047(8) -0.0005(11)
C45 0.167(3) 0.0701(16) 0.213(4) 0.013(2) -0.015(3) -0.0412(17)
C46 0.099(2) 0.101(2) 0.216(3) -0.015(2) -0.054(2) 0.0153(17)
C046 0.0820(10) 0.1134(17) 0.0708(10) -0.0234(11) 0.0490(7) -0.0229(11)
C047 0.0825(14) 0.0614(12) 0.0994(18) 0.0198(12) -0.0461(13) -0.0260(10)
C48 0.141(3) 0.141(2) 0.205(3) -0.067(2) -0.073(2) 0.026(2)
C049 0.0703(13) 0.0499(11) 0.1008(18) -0.0172(11) -0.0278(12) -0.0002(10)
C49 0.153(3) 0.124(2) 0.209(4) 0.061(2) 0.000(3) -0.004(2)
C50 0.128(2) 0.0946(18) 0.165(2) 0.0138(18) 0.0019(19) -0.0019(17)
C050 0.0889(15) 0.0754(15) 0.162(3) 0.0139(17) 0.0407(15) 0.0289(12)
C051 0.1359(16) 0.0955(18) 0.1364(17) -0.0012(16) 0.0861(11) -0.0079(15)
C51 0.0958(17) 0.0990(17) 0.165(2) -0.0245(18) -0.0358(17) 0.0044(15)
C53 0.0590(13) 0.154(2) 0.0730(15) 0.0165(16) -0.0095(11) -0.0141(14)
C053 0.0691(14) 0.1015(17) 0.102(2) 0.0216(16) -0.0278(14) -0.0119(13)
C54 0.0770(13) 0.0756(13) 0.0902(16) 0.0162(12) -0.0353(12) -0.0292(10)
C055 0.0919(15) 0.172(2) 0.0859(16) 0.0609(15) 0.0265(12) 0.0574(15)
C057 0.1007(18) 0.172(3) 0.0731(15) 0.0543(16) 0.0156(13) 0.0278(18)
C059 0.0570(10) 0.149(2) 0.150(2) -0.0079(19) 0.0494(10) 0.0218(13)
C58 0.125(3) 0.151(3) 0.161(3) -0.042(3) -0.038(2) 0.012(2)
C70 0.0529(9) 0.0512(10) 0.0607(10) 0.0049(9) 0.0108(7) 0.0005(8)
C71 0.0526(9) 0.0556(10) 0.0429(9) -0.0008(8) 0.0061(7) -0.0070(8)
C72 0.0528(9) 0.0609(10) 0.0408(9) -0.0091(8) 0.0026(7) 0.0023(8)
C73 0.0473(9) 0.0594(10) 0.0514(10) -0.0013(9) -0.0004(8) 0.0045(8)
C74 0.0405(8) 0.0514(9) 0.0513(9) -0.0027(8) 0.0054(6) 0.0009(7)
C75 0.0513(8) 0.0510(9) 0.0505(9) 0.0017(8) 0.0179(6) 0.0016(7)
C76 0.0469(8) 0.0598(10) 0.0403(8) 0.0008(8) 0.0116(6) 0.0035(7)
C77 0.0379(7) 0.0570(9) 0.0398(8) -0.0041(7) 0.0094(5) 0.0051(7)
C78 0.0377(7) 0.0659(10) 0.0485(9) 0.0036(8) 0.0080(6) 0.0067(8)
C79 0.0406(8) 0.0703(11) 0.0552(10) 0.0029(9) 0.0103(7) 0.0032(8)
C80 0.0328(7) 0.0576(9) 0.0478(9) 0.0054(8) 0.0056(6) -0.0036(7)
C81 0.0392(7) 0.0610(10) 0.0439(8) -0.0037(8) 0.0076(6) -0.0019(7)
C82 0.0475(9) 0.0589(10) 0.0443(10) -0.0077(8) -0.0050(7) -0.0055(8)
O1 0.0638(9) 0.0962(11) 0.1258(14) 0.0069(11) 0.0149(9) -0.0040(8)
O2 0.0570(10) 0.0603(10) 0.0698(12) 0.0132(9) -0.0132(9) -0.0055(8)
C32 0.097(3) 0.096(3) 0.107(3) 0.029(3) 0.002(3) 0.029(2)
C39 0.077(2) 0.100(3) 0.090(3) 0.034(2) -0.018(2) -0.003(2)
C65 0.104(3) 0.119(4) 0.085(3) -0.007(3) -0.002(3) 0.012(3)
C8 0.084(3) 0.155(4) 0.082(3) -0.010(3) 0.015(2) -0.002(3)
C9 0.082(3) 0.144(4) 0.069(3) 0.000(3) -0.004(2) -0.025(3)
C10 0.123(4) 0.161(4) 0.102(4) 0.017(4) 0.014(3) 0.029(4)
C64 0.159(3) 0.066(2) 0.131(3) 0.010(2) 0.038(3) -0.011(3)
C55 0.0549(18) 0.126(3) 0.077(2) -0.028(2) -0.0255(17) 0.0151(19)
C56 0.0437(16) 0.167(4) 0.088(3) 0.014(3) 0.0013(16) -0.009(2)
C57 0.083(2) 0.107(3) 0.091(3) 0.032(2) -0.018(2) 0.014(2)
O1A 0.0362(19) 0.046(2) 0.045(2) 0.0022(18) -0.0103(17) 0.0004(17)
C61 0.060(3) 0.124(5) 0.071(4) -0.011(4) -0.015(3) -0.007(3)
C1A 0.128(4) 0.187(6) 0.068(3) 0.016(4) -0.009(3) -0.024(4)
C31 0.102(4) 0.098(4) 0.088(4) 0.012(3) 0.011(3) 0.032(3)
C3A 0.180(5) 0.174(6) 0.114(4) -0.009(4) 0.055(3) -0.009(5)
C35 0.125(5) 0.166(6) 0.091(4) 0.025(4) 0.027(3) 0.018(4)
C6A 0.100(4) 0.183(6) 0.135(5) 0.029(5) 0.002(4) -0.024(4)
C15 0.060(3) 0.107(4) 0.098(5) -0.023(4) -0.013(3) 0.024(3)
C25 0.102(5) 0.159(7) 0.128(6) 0.010(6) 0.005(4) 0.008(5)
C36A 0.141(5) 0.176(6) 0.185(6) 0.055(5) 0.047(4) 0.061(4)
C37A 0.084(3) 0.185(5) 0.107(4) -0.003(4) -0.021(3) 0.023(4)
C38A 0.085(3) 0.136(4) 0.115(4) 0.036(3) 0.023(3) 0.059(3)
C47 0.137(4) 0.067(3) 0.124(4) -0.007(3) 0.029(3) -0.034(3)
C42 0.058(4) 0.125(5) 0.104(5) -0.027(4) 0.002(3) -0.011(4)
C36B 0.089(3) 0.148(4) 0.082(3) 0.043(3) 0.015(2) 0.047(3)
C37B 0.067(3) 0.192(6) 0.185(6) 0.038(5) -0.010(4) 0.011(4)
C38B 0.130(4) 0.170(5) 0.136(5) 0.051(4) 0.012(4) 0.053(4)
C30 0.287(3) 0.101(2) 0.0799(16) 0.0015(16) 0.0823(17) 0.019(2)
C33 0.237(3) 0.100(3) 0.0656(15) -0.0036(17) 0.0887(14) 0.032(2)
C6 0.360(6) 0.175(4) 0.090(3) -0.030(3) -0.007(4) -0.032(4)
C59 0.1615(8) 0.1551(8) 0.0682(8) 0.0151(8) -0.0120(8) 0.0691(8)
C38 0.1631(8) 0.1560(8) 0.0714(8) 0.0167(8) -0.0070(8) 0.0748(8)
C40 0.1665(8) 0.1588(8) 0.0735(8) 0.0207(8) -0.0050(8) 0.0653(8)
C33A 0.111(4) 0.159(5) 0.096(4) 0.024(4) 0.036(3) -0.055(4)
C36 0.185(2) 0.128(2) 0.157(2) 0.0386(19) 0.1093(14) 0.0573(18)
N38 0.304(3) 0.307(5) 0.249(3) -0.002(3) 0.189(2) 0.052(3)
C37 0.166(3) 0.191(3) 0.191(3) 0.010(3) 0.0847(19) 0.022(2)
C1 0.117(2) 0.098(3) 0.200(4) 0.024(3) 0.103(2) 0.034(2)
C2 0.232(4) 0.225(4) 0.238(4) 0.011(3) 0.100(3) 0.005(3)
N3 0.309(6) 0.294(6) 0.306(6) 0.004(5) 0.096(5) 0.028(5)
O4 0.0716(9) 0.0999(11) 0.0891(10) 0.0195(9) 0.0197(7) -0.0016(8)
O6 0.1112(15) 0.159(2) 0.166(2) 0.0128(18) 0.0318(14) 0.0214(15)
O3 0.196(3) 0.126(2) 0.257(4) -0.014(2) 0.012(3) 0.0242(19)
O5 0.169(2) 0.208(3) 0.249(3) 0.097(2) 0.019(2) -0.034(2)

loop_
_atom_type_symbol
_atom_type_description
_atom_type_scat_dispersion_real
_atom_type_scat_dispersion_imag
_atom_type_scat_source
C C 0.0137 0.0067 'International Tables Vol C Tables 4.2.6.8 and 6.1.1.4'
H H 0.0000 0.0000 'International Tables Vol C Tables 4.2.6.8 and 6.1.1.4'
N N 0.0241 0.0134 'International Tables Vol C Tables 4.2.6.8 and 6.1.1.4'
O O 0.0389 0.0241 'International Tables Vol C Tables 4.2.6.8 and 6.1.1.4'
Ti Ti 0.3343 1.4243 'International Tables Vol C Tables 4.2.6.8 and 6.1.1.4'

loop_
_geom_angle_atom_site_label_1
_geom_angle_atom_site_label_2
_geom_angle_atom_site_label_3
_geom_angle
_geom_angle_site_symmetry_1
_geom_angle_site_symmetry_3
_geom_angle_publ_flag
O00B Ti1 Ti2 36.92(3) . . ?
O00C Ti1 Ti2 120.38(3) . . ?
O00C Ti1 O00B 84.97(4) . . ?
O00C Ti1 O009 77.11(5) . 2_655 ?
O00E Ti1 Ti2 38.95(3) . . ?
O00E Ti1 O00B 75.86(4) . . ?
O00E Ti1 O00C 154.55(4) . . ?
O00E Ti1 O009 86.34(5) . 2_655 ?
O00I Ti1 Ti2 141.73(4) . . ?
O00I Ti1 O00B 178.04(5) . . ?
O00I Ti1 O00C 95.92(5) . . ?
O00I Ti1 O00E 102.78(5) . . ?
O00I Ti1 O009 88.04(5) . 2_655 ?
O00M Ti1 Ti2 98.12(4) . . ?
O00M Ti1 O00B 87.65(5) . . ?
O00M Ti1 O00C 88.66(5) . . ?
O00M Ti1 O00E 106.83(6) . . ?
O00M Ti1 O00I 94.11(5) . . ?
O00M Ti1 O009 165.76(5) . 2_655 ?
O009 Ti1 Ti2 88.72(3) 2_655 . ?
O009 Ti1 O00B 90.46(4) 2_655 . ?
Ti3 Ti2 Ti1 70.097(12) . . ?
O00A Ti2 Ti1 108.97(3) . . ?
O00A Ti2 Ti3 39.78(3) . . ?
O00A Ti2 O00B 148.64(4) . . ?
O00A Ti2 O00E 75.41(4) . . ?
O00A Ti2 O00U 86.78(5) . . ?
O00B Ti2 Ti1 39.71(3) . . ?
O00B Ti2 Ti3 109.55(3) . . ?
O00B Ti2 O00E 73.26(4) . . ?
O00B Ti2 O00U 88.41(5) . . ?
O00E Ti2 Ti1 33.56(3) . . ?
O00E Ti2 Ti3 37.09(3) . . ?
O00E Ti2 O00U 78.86(5) . . ?
O00J Ti2 Ti1 104.10(4) . . ?
O00J Ti2 Ti3 110.20(4) . . ?
O00J Ti2 O00A 92.86(5) . . ?
O00J Ti2 O00B 94.62(5) . . ?
O00J Ti2 O00E 106.21(5) . . ?
O00J Ti2 O00U 174.66(5) . . ?
O00U Ti2 Ti1 81.02(4) . . ?
O00U Ti2 Ti3 72.74(3) . . ?
O00Y Ti2 Ti1 136.00(5) . . ?
O00Y Ti2 Ti3 139.62(5) . . ?
O00Y Ti2 O00A 109.90(6) . . ?
O00Y Ti2 O00B 99.94(6) . . ?
O00Y Ti2 O00E 159.21(5) . . ?
O00Y Ti2 O00J 93.77(6) . . ?
O00Y Ti2 O00U 81.37(5) . . ?
Ti2 Ti3 Ti4 72.476(12) . . ?
O00A Ti3 Ti2 38.48(3) . . ?
O00A Ti3 Ti4 34.81(3) . . ?
O00A Ti3 O00Q 98.85(5) . . ?
O00A Ti3 O00V 85.61(5) . . ?
O00D Ti3 Ti2 108.85(3) . . ?
O00D Ti3 Ti4 41.71(3) . . ?
O00D Ti3 O00A 75.17(4) . . ?
O00D Ti3 O00Q 84.20(5) . . ?
O00D Ti3 O00V 102.62(5) . . ?
O00E Ti3 Ti2 42.74(3) . . ?
O00E Ti3 Ti4 114.44(3) . . ?
O00E Ti3 O00A 79.65(5) . . ?
O00E Ti3 O00D 150.53(5) . . ?
O00E Ti3 O00Q 84.79(5) . . ?
O00E Ti3 O00V 90.34(5) . . ?
O00Q Ti3 Ti2 84.22(3) . . ?
O00Q Ti3 Ti4 100.18(4) . . ?
O00Q Ti3 O00V 172.68(6) . . ?
O00R Ti3 Ti2 154.19(5) . . ?
O00R Ti3 Ti4 132.91(4) . . ?
O00R Ti3 O00A 164.03(5) . . ?
O00R Ti3 O00D 96.47(5) . . ?
O00R Ti3 O00E 111.46(6) . . ?
O00R Ti3 O00Q 93.71(5) . . ?
O00R Ti3 O00V 82.96(5) . . ?
O00V Ti3 Ti2 95.92(3) . . ?
O00V Ti3 Ti4 86.81(4) . . ?
O00A Ti4 Ti3 37.91(3) . . ?
O00A Ti4 O00D 75.59(4) . . ?
O00A Ti4 O00F 156.47(4) . . ?
O00A Ti4 O00G 92.33(5) . . ?
O00D Ti4 Ti3 39.05(3) . . ?
O00D Ti4 O00F 82.88(4) . . ?
O00F Ti4 Ti3 118.88(3) . . ?
O00G Ti4 Ti3 81.80(4) . . ?
O00G Ti4 O00D 86.99(4) . . ?
O00G Ti4 O00F 76.99(5) . . ?
O00L Ti4 Ti3 138.50(4) . . ?
O00L Ti4 O00A 103.49(5) . . ?
O00L Ti4 O00D 173.94(6) . . ?
O00L Ti4 O00F 96.91(5) . . ?
O00L Ti4 O00G 87.06(5) . . ?
O00P Ti4 Ti3 107.70(4) . . ?
O00P Ti4 O00A 102.79(6) . . ?
O00P Ti4 O00D 92.82(5) . . ?
O00P Ti4 O00F 87.45(5) . . ?
O00P Ti4 O00G 164.35(6) . . ?
O00P Ti4 O00L 93.22(5) . . ?
O00H Ti5 Ti6 82.65(3) . . ?
O00H Ti5 O00K 77.06(5) . . ?
O00H Ti5 O00N 88.08(5) . . ?
O00K Ti5 Ti6 118.01(3) . . ?
O00K Ti5 O00N 82.59(5) . . ?
O00N Ti5 Ti6 38.44(4) . . ?
O00O Ti5 Ti6 38.06(4) . . ?
O00O Ti5 O00H 90.48(6) . . ?
O00O Ti5 O00K 155.21(4) . . ?
O00O Ti5 O00N 75.57(5) . . ?
O00X Ti5 Ti6 140.25(5) . . ?
O00X Ti5 O00H 87.44(5) . . ?
O00X Ti5 O00K 96.77(5) . . ?
O00X Ti5 O00N 175.50(6) . . ?
O00X Ti5 O00O 104.08(6) . . ?
O011 Ti5 Ti6 105.59(4) . . ?
O011 Ti5 O00H 165.43(6) . . ?
O011 Ti5 O00K 88.41(6) . . ?
O011 Ti5 O00N 91.19(5) . . ?
O011 Ti5 O00O 103.43(6) . . ?
O011 Ti5 O00X 93.25(6) . . ?
Ti7 Ti6 Ti5 72.053(13) . . ?
O00N Ti6 Ti5 41.92(3) . . ?
O00N Ti6 Ti7 109.65(3) . . ?
O00N Ti6 O00O 75.22(5) . . ?
O00N Ti6 C26 91.79(8) . . ?
O00N Ti6 O1 100.32(7) . . ?
O00O Ti6 Ti5 34.22(4) . . ?
O00O Ti6 Ti7 38.69(4) . . ?
O00O Ti6 C26 83.30(6) . . ?
O00O Ti6 O1 80.47(6) . . ?
O00S Ti6 Ti5 113.45(4) . . ?
O00S Ti6 Ti7 42.87(3) . . ?
O00S Ti6 O00N 152.38(5) . . ?
O00S Ti6 O00O 79.24(5) . . ?
O00S Ti6 O65 89.62(8) . . ?
O00S Ti6 C26 74.80(8) . . ?
O00S Ti6 O1 85.51(7) . . ?
O65 Ti6 Ti5 102.16(6) . . ?
O65 Ti6 Ti7 87.73(5) . . ?
O65 Ti6 O00N 85.75(8) . . ?
O65 Ti6 O00O 102.38(6) . . ?
O65 Ti6 C26 22.24(7) . . ?
O65 Ti6 O1 173.82(8) . . ?
C26 Ti6 Ti5 92.73(6) . . ?
C26 Ti6 Ti7 65.57(6) . . ?
O1 Ti6 Ti5 83.31(5) . . ?
O1 Ti6 Ti7 91.28(5) . . ?
O1 Ti6 C26 156.49(8) . . ?
O2 Ti6 Ti5 130.45(7) . . ?
O2 Ti6 Ti7 154.73(8) . . ?
O2 Ti6 O00N 95.52(8) . . ?
O2 Ti6 O00O 158.03(7) . . ?
O2 Ti6 O00S 112.07(8) . . ?
O2 Ti6 O65 96.63(9) . . ?
O2 Ti6 C26 117.33(9) . . ?
O2 Ti6 O1 81.72(9) . . ?
O1A Ti6 Ti5 114.95(13) . . ?
O1A Ti6 Ti7 132.87(17) . . ?
O1A Ti6 O00N 100.53(16) . . ?
O1A Ti6 O00O 126.58(14) . . ?
O1A Ti6 O00S 103.06(17) . . ?
O1A Ti6 O65 130.76(15) . . ?
O1A Ti6 C26 149.64(14) . . ?
Ti6 Ti7 Ti8 70.900(14) . . ?
O00O Ti7 Ti6 40.88(3) . . ?
O00O Ti7 Ti8 110.16(3) . . ?
O00O Ti7 O00S 76.51(5) . . ?
O00O Ti7 O00W 150.08(5) . . ?
O00O Ti7 O64 85.47(7) . . ?
O00S Ti7 Ti6 37.84(4) . . ?
O00S Ti7 Ti8 33.68(4) . . ?
O00S Ti7 O64 80.63(6) . . ?
O00W Ti7 Ti6 109.89(4) . . ?
O00W Ti7 Ti8 39.93(3) . . ?
O00W Ti7 O00S 73.57(5) . . ?
O00W Ti7 O64 89.53(7) . . ?
O013 Ti7 Ti6 118.72(5) . . ?
O013 Ti7 Ti8 106.79(6) . . ?
O013 Ti7 O00O 96.45(7) . . ?
O013 Ti7 O00S 112.84(7) . . ?
O013 Ti7 O00W 95.21(7) . . ?
O013 Ti7 O63 91.01(8) . . ?
O013 Ti7 O64 166.49(7) . . ?
O63 Ti7 Ti6 134.81(7) . . ?
O63 Ti7 Ti8 135.42(6) . . ?
O63 Ti7 O00O 107.87(8) . . ?
O63 Ti7 O00S 155.41(8) . . ?
O63 Ti7 O00W 99.37(7) . . ?
O63 Ti7 O64 75.72(8) . . ?
O64 Ti7 Ti6 71.01(5) . . ?
O64 Ti7 Ti8 84.91(5) . . ?
O00S Ti8 Ti7 38.89(3) . . ?
O00S Ti8 O00T 154.88(5) . . ?
O00S Ti8 O00W 76.09(5) . . ?
O00S Ti8 O010 88.49(6) . 2_655 ?
O00T Ti8 Ti7 119.12(3) . . ?
O00T Ti8 O00W 83.74(5) . . ?
O00T Ti8 O010 76.92(6) . 2_655 ?
O00W Ti8 Ti7 37.25(4) . . ?
O00W Ti8 O010 90.98(5) . 2_655 ?
O00Z Ti8 Ti7 100.28(4) . . ?
O00Z Ti8 O00S 105.75(7) . . ?
O00Z Ti8 O00T 88.31(6) . . ?
O00Z Ti8 O00W 88.57(5) . . ?
O00Z Ti8 O010 165.18(7) . 2_655 ?
O00Z Ti8 O012 93.68(6) . . ?
O010 Ti8 Ti7 88.17(4) 2_655 . ?
O012 Ti8 Ti7 142.18(5) . . ?
O012 Ti8 O00S 103.48(6) . . ?
O012 Ti8 O00T 96.09(6) . . ?
O012 Ti8 O00W 177.74(7) . . ?
O012 Ti8 O010 86.78(6) . 2_655 ?
Ti2 O00A Ti3 101.73(5) . . ?
Ti4 O00A Ti2 146.99(6) . . ?
Ti4 O00A Ti3 107.28(5) . . ?
Ti2 O00B Ti1 103.38(4) . . ?
C018 O00B Ti1 130.02(10) . . ?
C018 O00B Ti2 126.53(10) . . ?
C016 O00C Ti1 114.86(11) . . ?
Ti3 O00D Ti4 99.25(4) . . ?
C01T O00D Ti3 129.10(10) . . ?
C01T O00D Ti4 131.62(11) . . ?
Ti1 O00E Ti2 107.49(5) . . ?
Ti1 O00E Ti3 149.33(5) . . ?
Ti3 O00E Ti2 100.17(5) . . ?
C015 O00F Ti4 115.37(12) . . ?
C01A O00G Ti4 115.98(13) . . ?
C01A O00H Ti5 115.97(13) . . ?
C01O O00I Ti1 135.87(12) . . ?
C80 O00J Ti2 132.04(11) . . ?
C015 O00K Ti5 115.56(13) . . ?
C01X O00L Ti4 133.94(11) . . ?
C01K O00M Ti1 138.96(12) . . ?
Ti6 O00N Ti5 99.65(6) . . ?
C82 O00N Ti5 131.36(11) . . ?
C82 O00N Ti6 128.67(10) . . ?
Ti5 O00O Ti6 107.72(6) . . ?
Ti5 O00O Ti7 147.55(6) . . ?
Ti7 O00O Ti6 100.43(5) . . ?
C025 O00P Ti4 138.59(11) . . ?
C24 O00Q Ti3 123.58(11) . . ?
C01J O00R Ti3 155.23(11) . . ?
Ti6 O00S Ti7 99.29(6) . . ?
Ti8 O00S Ti6 149.87(7) . . ?
Ti8 O00S Ti7 107.43(6) . . ?
C01D O00T Ti8 115.71(13) . . ?
C24 O00U Ti2 130.43(13) . . ?
Ti3 O00V H00A 109.9 . . ?
Ti3 O00V H00B 110.5 . . ?
H00A O00V H00B 103.5 . . ?
Ti7 O00W Ti8 102.82(6) . . ?
C022 O00W Ti7 126.63(10) . . ?
C022 O00W Ti8 130.41(11) . . ?
C02I O00X Ti5 131.49(12) . . ?
C04R O00Y Ti2 152.85(13) . . ?
C03A O00Z Ti8 139.38(16) . . ?
C014 O009 Ti1 115.14(12) . 2_655 ?
C020 O010 Ti8 115.75(13) . 2_655 ?
C02J O011 Ti5 138.65(12) . . ?
C16 O012 Ti8 134.57(16) . . ?
C03O O013 Ti7 137.39(15) . . ?
C01T C62 C02K 125.03(15) . . ?
C02N C62 C01T 115.81(16) . . ?
C02N C62 C02K 119.11(18) . . ?
C13 O63 Ti7 154.80(18) . . ?
C26 O64 Ti7 123.26(18) . . ?
C26 O65 Ti6 119.2(2) . . ?
O00G C01A O00H 128.18(19) . . ?
O00G C01A C015 116.16(16) . . ?
O00H C01A C015 115.64(15) . . ?
C01T C01B C026 118.34(19) . . ?
C01T C01B C74 123.52(15) . . ?
C026 C01B C74 118.14(16) . . ?
O00T C01D O00T 127.6(2) . 2_655 ?
O00T C01D C020 116.18(12) 2_655 . ?
O00T C01D C020 116.19(12) . . ?
C01J C01F C74 120.38(14) . . ?
C73 C01F C01J 117.53(18) . . ?
C73 C01F C74 121.97(17) . . ?
O00R C01J C01F 120.88(17) . . ?
O00R C01J C71 117.75(16) . . ?
C01F C01J C71 121.33(16) . . ?
O00M C01K C01Q 118.52(16) . . ?
O00M C01K C01R 118.54(16) . . ?
C01Q C01K C01R 122.91(17) . . ?
O00I C01O C02X 120.39(15) . . ?
O00I C01O C72 118.41(16) . . ?
C72 C01O C02X 121.19(15) . . ?
C01K C01Q C02S 122.01(17) . . ?
C01K C01Q C035 117.02(18) . . ?
C035 C01Q C02S 120.00(19) . . ?
C01K C01R C75 121.21(16) . . ?
C70 C01R C01K 116.87(17) . . ?
C70 C01R C75 121.70(16) . . ?
C01X C01S C02O 117.83(19) . . ?
C01X C01S C81 119.13(15) . . ?
C02O C01S C81 122.78(16) . . ?
O00D C01T C62 118.95(14) . . ?
C01B C01T O00D 119.40(17) . . ?
C01B C01T C62 121.63(15) . . ?
O00L C01X C01S 117.00(17) . . ?
O00L C01X C02G 120.57(15) . . ?
C01S C01X C02G 122.40(15) . . ?
C02J C02B C02P 117.59(17) . . ?
C02J C02B C03E 119.6(2) . . ?
C02P C02B C03E 122.78(19) . . ?
C025 C02C C034 121.3(2) . . ?
C033 C02C C025 117.09(17) . . ?
C033 C02C C034 120.72(18) . . ?
C02J C02E C02U 121.3(2) . . ?
C02J C02E C031 116.47(19) . . ?
C031 C02E C02U 121.78(17) . . ?
C039 C02F H02F 118.3 . . ?
C039 C02F C76 123.45(19) . . ?
C76 C02F H02F 118.3 . . ?
C01X C02G C034 123.71(16) . . ?
C01X C02G C038 117.31(17) . . ?
C038 C02G C034 118.4(2) . . ?
C03W C02H C03I 119.1(2) . . ?
C03W C02H C022 117.2(2) . . ?
C022 C02H C03I 123.63(18) . . ?
O00X C02I C02L 121.03(19) . . ?
O00X C02I C03B 117.02(18) . . ?
C02L C02I C03B 121.94(16) . . ?
O011 C02J C02B 117.67(16) . . ?
O011 C02J C02E 119.14(18) . . ?
C02B C02J C02E 123.1(2) . . ?
C62 C02K H02A 108.8 . . ?
C62 C02K H02B 108.8 . . ?
C62 C02K C024 113.80(15) . . ?
H02A C02K H02B 107.7 . . ?
C024 C02K H02A 108.8 . . ?
C024 C02K H02B 108.8 . . ?
C02I C02L C02U 122.04(17) . . ?
C044 C02L C02I 117.6(2) . . ?
C044 C02L C02U 120.1(2) . . ?
C039 C02M H02M 118.9 . . ?
C77 C02M H02M 118.9 . . ?
C77 C02M C039 122.21(17) . . ?
C62 C02N H02N 117.6 . . ?
C02Z C02N C62 124.7(2) . . ?
C02Z C02N H02N 117.6 . . ?
C01S C02O H02O 118.7 . . ?
C03L C02O C01S 122.64(18) . . ?
C03L C02O H02O 118.7 . . ?
C02B C02P H02P 119.1 . . ?
C030 C02P C02B 121.8(2) . . ?
C030 C02P H02P 119.1 . . ?
C027 C02Q H02Q 118.6 . . ?
C032 C02Q H02Q 118.6 . . ?
C032 C02Q C027 122.84(18) . . ?
H02C C02R H02D 107.2 . . ?
C71 C02R H02C 107.9 . . ?
C71 C02R H02D 107.9 . . ?
C71 C02R C72 117.63(17) . . ?
C72 C02R H02C 107.9 . . ?
C72 C02R H02D 107.9 . . ?
C01Q C02S H02E 106.8 . . ?
C01Q C02S H02G 106.8 . . ?
C01Q C02S C02X 122.2(2) . . ?
H02E C02S H02G 106.6 . . ?
C02X C02S H02E 106.8 . . ?
C02X C02S H02G 106.8 . . ?
C02E C02U H02H 107.1 . . ?
C02E C02U H02I 107.1 . . ?
C02L C02U C02E 120.90(19) . . ?
C02L C02U H02H 107.1 . . ?
C02L C02U H02I 107.1 . . ?
H02H C02U H02I 106.8 . . ?
C03A C02V C03I 119.65(18) . . ?
C04P C02V C03A 117.9(2) . . ?
C04P C02V C03I 122.11(19) . . ?
C03F C02W C046 119.69(17) . . ?
C033 C02W C03F 116.8(2) . . ?
C033 C02W C046 123.46(19) . . ?
C01O C02X C02S 122.05(16) . . ?
C049 C02X C01O 116.35(17) . . ?
C049 C02X C02S 120.54(17) . . ?
C03C C02Y C71 121.6(2) . . ?
C02N C02Z C04A 121.0(2) . . ?
C02N C02Z C026 116.80(17) . . ?
C026 C02Z C04A 122.15(19) . . ?
O00Z C03A C02V 118.00(17) . . ?
O00Z C03A C040 119.18(18) . . ?
C02V C03A C040 122.82(19) . . ?
C02I C03B C041 119.11(16) . . ?
C03P C03B C02I 117.0(2) . . ?
C03P C03B C041 123.6(2) . . ?
C02Y C03C C3 120.5(2) . . ?
C02Y C03C C73 116.97(18) . . ?
C73 C03C C3 122.5(2) . . ?
H03A C03D H03B 107.4 . . ?
C03G C03D H03A 108.4 . . ?
C03G C03D H03B 108.4 . . ?
C028 C03D H03A 108.4 . . ?
C028 C03D H03B 108.4 . . ?
C028 C03D C03G 115.64(17) . . ?
C02B C03E H03C 108.9 . . ?
C02B C03E H03D 108.9 . . ?
C02B C03E C037 113.46(16) . . ?
H03C C03E H03D 107.7 . . ?
C037 C03E H03C 108.9 . . ?
C037 C03E H03D 108.9 . . ?
C02W C03F H03F 118.7 . . ?
C024 C03F C02W 122.54(17) . . ?
C024 C03F H03F 118.7 . . ?
C19 C03G C03D 121.52(17) . . ?
C036 C03G C03D 120.5(2) . . ?
C036 C03G C19 117.97(19) . . ?
C04J C03H H03H 118.3 . . ?
C04J C03H C028 123.39(19) . . ?
C028 C03H H03H 118.3 . . ?
C02H C03I C02V 113.9(2) . . ?
C02H C03I H03E 108.8 . . ?
C02H C03I H03G 108.8 . . ?
C02V C03I H03E 108.8 . . ?
C02V C03I H03G 108.8 . . ?
H03E C03I H03G 107.7 . . ?
C035 C03J C44 121.3(2) . . ?
C70 C03J C44 121.2(2) . . ?
C70 C03J C035 117.48(18) . . ?
C02O C03L C04H 119.95(19) . . ?
C02O C03L C038 117.62(18) . . ?
C038 C03L C04H 122.4(2) . . ?
H03I C03M H03J 107.8 . . ?
C03Q C03M H03I 109.0 . . ?
C03Q C03M H03J 109.0 . . ?
C03Q C03M C029 113.10(16) . . ?
C029 C03M H03I 109.0 . . ?
C029 C03M H03J 109.0 . . ?
C03V C03N H03N 119.1 . . ?
C03V C03N C029 121.7(2) . . ?
C029 C03N H03N 119.1 . . ?
O013 C03O C03Q 120.74(17) . . ?
O013 C03O C03U 120.4(2) . . ?
C03Q C03O C03U 118.3(2) . . ?
C03B C03P H03P 118.6 . . ?
C042 C03P C03B 122.9(2) . . ?
C042 C03P H03P 118.6 . . ?
C03O C03Q C03M 119.06(19) . . ?
C043 C03Q C03M 120.0(2) . . ?
C043 C03Q C03O 120.93(19) . . ?
C032 C03R C56 109.0(2) . . ?
C032 C03R C57 107.8(2) . . ?
C032 C03R C15 110.2(3) . . ?
C032 C03R C42 105.6(3) . . ?
C55 C03R C032 114.4(2) . . ?
C55 C03R C56 110.9(3) . . ?
C55 C03R C57 105.2(3) . . ?
C56 C03R C57 109.4(3) . . ?
C15 C03R C42 101.4(4) . . ?
C25 C03R C032 111.8(4) . . ?
C25 C03R C15 118.2(5) . . ?
C25 C03R C42 108.4(6) . . ?
C04N C03S H03S 118.8 . . ?
C04N C03S C72 122.46(19) . . ?
C72 C03S H03S 118.8 . . ?
C04T C03T C04X 105.9(2) . . ?
C04T C03T C030 112.63(19) . . ?
C04X C03T C030 108.2(2) . . ?
C051 C03T C04T 109.9(2) . . ?
C051 C03T C04X 109.9(2) . . ?
C051 C03T C030 110.2(2) . . ?
C03O C03U C041 119.67(19) . . ?
C04C C03U C03O 118.8(2) . . ?
C04C C03U C041 121.46(18) . . ?
C03N C03V C03W 118.0(2) . . ?
C03N C03V C05H 122.5(2) . . ?
C03W C03V C05H 119.5(2) . . ?
C02H C03W C03V 122.6(2) . . ?
C02H C03W H03W 118.7 . . ?
C03V C03W H03W 118.7 . . ?
C04D C03X C036 116.33(19) . . ?
C04D C03X C053 122.9(2) . . ?
C036 C03X C053 120.7(2) . . ?
C04J C03Y H03Y 117.8 . . ?
C037 C03Y H03Y 117.8 . . ?
C037 C03Y C04J 124.4(3) . . ?
C04D C03Z C7 121.4(2) . . ?
C19 C03Z C04D 117.3(2) . . ?
C19 C03Z C7 121.3(2) . . ?
C02Z C04A C04L 107.60(19) . . ?
C04Z C04A C02Z 112.9(2) . . ?
C04Z C04A C04L 107.0(2) . . ?
C059 C04A C02Z 109.81(19) . . ?
C059 C04A C04L 109.3(3) . . ?
C059 C04A C04Z 110.1(2) . . ?
C04C C04B C043 117.1(2) . . ?
C04C C04B C53 120.8(2) . . ?
C043 C04B C53 122.2(3) . . ?
C03U C04C H04C 118.7 . . ?
C04B C04C C03U 122.6(2) . . ?
C04B C04C H04C 118.7 . . ?
C03X C04D C03Z 123.2(2) . . ?
C03X C04D H04D 118.4 . . ?
C03Z C04D H04D 118.4 . . ?
C03J C44 C64 110.8(3) . . ?
C03J C44 C47 103.2(3) . . ?
C21 C44 C03J 113.9(2) . . ?
C21 C44 C63 98.2(3) . . ?
C21 C44 C64 126.2(3) . . ?
C21 C44 C47 85.3(2) . . ?
C63 C44 C03J 108.4(2) . . ?
C63 C44 C64 94.7(3) . . ?
C63 C44 C47 143.4(3) . . ?
C05A C04H C03L 111.8(2) . . ?
C05D C04H C03L 109.2(2) . . ?
C05D C04H C05A 108.2(3) . . ?
C05G C04H C03L 109.6(2) . . ?
C05G C04H C05A 107.0(3) . . ?
C05G C04H C05D 111.1(3) . . ?
C04Q C04I C039 111.9(2) . . ?
C04Q C04I C050 108.2(2) . . ?
C04Q C04I C055 110.3(2) . . ?
C050 C04I C039 107.46(18) . . ?
C055 C04I C039 108.2(2) . . ?
C055 C04I C050 110.8(2) . . ?
C03H C04J C03Y 116.1(2) . . ?
C03H C04J C5 119.3(2) . . ?
C03Y C04J C5 124.5(3) . . ?
C04A C04L H04A 109.5 . . ?
C04A C04L H04B 109.5 . . ?
C04A C04L H04E 109.5 . . ?
H04A C04L H04B 109.5 . . ?
H04A C04L H04E 109.5 . . ?
H04B C04L H04E 109.5 . . ?
C03S C04N C049 116.95(19) . . ?
C03S C04N C51 122.2(2) . . ?
C049 C04N C51 120.7(2) . . ?
H04F C04O H04G 109.5 . . ?
H04F C04O H04H 109.5 . . ?
H04G C04O H04H 109.5 . . ?
C046 C04O H04F 109.5 . . ?
C046 C04O H04G 109.5 . . ?
C046 C04O H04H 109.5 . . ?
C02V C04P H04P 118.9 . . ?
C02V C04P C20 122.2(2) . . ?
C20 C04P H04P 118.9 . . ?
C04I C04Q H04I 109.5 . . ?
C04I C04Q H04J 109.5 . . ?
C04I C04Q H04K 109.5 . . ?
H04I C04Q H04J 109.5 . . ?
H04I C04Q H04K 109.5 . . ?
H04J C04Q H04K 109.5 . . ?
O00Y C04R H04R 107.1 . . ?
O00Y C04R C05E 107.3(2) . . ?
O00Y C04R C05J 108.9(2) . . ?
C05E C04R H04R 107.1 . . ?
C05J C04R H04R 107.1 . . ?
C05J C04R C05E 118.7(2) . . ?
H04L C04S H04M 109.5 . . ?
H04L C04S H04N 109.5 . . ?
H04M C04S H04N 109.5 . . ?
C046 C04S H04L 109.5 . . ?
C046 C04S H04M 109.5 . . ?
C046 C04S H04N 109.5 . . ?
C03T C04T H04O 109.5 . . ?
C03T C04T H04Q 109.5 . . ?
C03T C04T H04S 109.5 . . ?
H04O C04T H04Q 109.5 . . ?
H04O C04T H04S 109.5 . . ?
H04Q C04T H04S 109.5 . . ?
C20 C04U H04U 118.2 . . ?
C040 C04U H04U 118.2 . . ?
C040 C04U C20 123.6(2) . . ?
C03T C04X H04T 109.5 . . ?
C03T C04X H04V 109.5 . . ?
C03T C04X H04W 109.5 . . ?
H04T C04X H04V 109.5 . . ?
H04T C04X H04W 109.5 . . ?
H04V C04X H04W 109.5 . . ?
H04X C04Y H04Y 109.5 . . ?
H04X C04Y H 109.5 . . ?
H04Y C04Y H 109.5 . . ?
C046 C04Y H04X 109.5 . . ?
C046 C04Y H04Y 109.5 . . ?
C046 C04Y H 109.5 . . ?
C04A C04Z H04Z 109.5 . . ?
C04A C04Z HA 109.5 . . ?
C04A C04Z HB 109.5 . . ?
H04Z C04Z HA 109.5 . . ?
H04Z C04Z HB 109.5 . . ?
HA C04Z HB 109.5 . . ?
C04H C05A H05A 109.5 . . ?
C04H C05A H05B 109.5 . . ?
C04H C05A H05C 109.5 . . ?
H05A C05A H05B 109.5 . . ?
H05A C05A H05C 109.5 . . ?
H05B C05A H05C 109.5 . . ?
C04H C05D H05D 109.5 . . ?
C04H C05D H05E 109.5 . . ?
C04H C05D H05F 109.5 . . ?
H05D C05D H05E 109.5 . . ?
H05D C05D H05F 109.5 . . ?
H05E C05D H05F 109.5 . . ?
C04R C05E H05G 109.5 . . ?
C04R C05E H05H 109.5 . . ?
C04R C05E H05I 109.5 . . ?
H05G C05E H05H 109.5 . . ?
H05G C05E H05I 109.5 . . ?
H05H C05E H05I 109.5 . . ?
C04H C05G H05J 109.5 . . ?
C04H C05G H05K 109.5 . . ?
C04H C05G H05L 109.5 . . ?
H05J C05G H05K 109.5 . . ?
H05J C05G H05L 109.5 . . ?
H05K C05G H05L 109.5 . . ?
C03V C05H C22 108.9(3) . . ?
C11 C05H C03V 109.0(2) . . ?
C11 C05H C22 112.5(3) . . ?
C057 C05H C03V 114.1(3) . . ?
C057 C05H C11 105.4(3) . . ?
C057 C05H C22 107.0(2) . . ?
C04R C05J H05M 109.5 . . ?
C04R C05J H05N 109.5 . . ?
C04R C05J H05O 109.5 . . ?
H05M C05J H05N 109.5 . . ?
H05M C05J H05O 109.5 . . ?
H05N C05J H05O 109.5 . . ?
H4A C4 H4B 109.5 . . ?
H4A C4 H4C 109.5 . . ?
H4B C4 H4C 109.5 . . ?
C27 C4 H4A 109.5 . . ?
C27 C4 H4B 109.5 . . ?
C27 C4 H4C 109.5 . . ?
C03Z C7 H7A 107.7 . . ?
C03Z C7 H7B 107.7 . . ?
H7A C7 H7B 107.1 . . ?
C54 C7 C03Z 118.2(3) . . ?
C54 C7 H7A 107.7 . . ?
C54 C7 H7B 107.7 . . ?
C05H C11 H11A 109.5 . . ?
C05H C11 H11B 109.5 . . ?
C05H C11 H11C 109.5 . . ?
H11A C11 H11B 109.5 . . ?
H11A C11 H11C 109.5 . . ?
H11B C11 H11C 109.5 . . ?
H12A C12 H12B 109.5 . . ?
H12A C12 H12C 109.5 . . ?
H12B C12 H12C 109.5 . . ?
C13 C12 H12A 109.5 . . ?
C13 C12 H12B 109.5 . . ?
C13 C12 H12C 109.5 . . ?
O63 C13 C12 106.9(3) . . ?
O63 C13 H13 104.7 . . ?
O63 C13 C14 108.9(3) . . ?
C12 C13 H13 104.7 . . ?
C14 C13 C12 125.2(3) . . ?
C14 C13 H13 104.7 . . ?
C13 C14 H14A 109.5 . . ?
C13 C14 H14B 109.5 . . ?
C13 C14 H14C 109.5 . . ?
H14A C14 H14B 109.5 . . ?
H14A C14 H14C 109.5 . . ?
H14B C14 H14C 109.5 . . ?
O009 C014 O009 127.8(2) . 2_655 ?
O009 C014 C016 116.10(11) 2_655 . ?
O009 C014 C016 116.10(11) . . ?
O00F C015 C01A 115.33(15) . . ?
O00K C015 O00F 129.10(19) . . ?
O00K C015 C01A 115.57(16) . . ?
O00C C016 O00C 126.7(2) . 2_655 ?
O00C C016 C014 116.64(10) 2_655 . ?
O00C C016 C014 116.64(10) . . ?
O012 C16 C34 121.8(2) . . ?
O012 C16 C54 116.5(2) . . ?
C34 C16 C54 121.6(2) . . ?
C79 C017 C78 120.58(17) . . ?
C79 C017 C80 118.13(16) . . ?
C80 C017 C78 121.29(13) . . ?
C41 C17 H17 120.3 . . ?
C41 C17 C54 119.3(3) . . ?
C54 C17 H17 120.3 . . ?
O00B C018 C76 120.21(14) . . ?
C77 C018 O00B 118.81(15) . . ?
C77 C018 C76 120.98(15) . . ?
C34 C18 H18 118.6 . . ?
C34 C18 C41 122.9(3) . . ?
C41 C18 H18 118.6 . . ?
C03G C19 O1A 112.2(2) . . ?
C03Z C19 C03G 122.7(2) . . ?
C03Z C19 O1A 115.3(3) . . ?
O2 C19 C03G 118.5(2) . . ?
O2 C19 C03Z 118.4(2) . . ?
C04P C20 C50 123.3(2) . . ?
C04U C20 C04P 117.2(2) . . ?
C04U C20 C50 118.9(3) . . ?
O010 C020 O010 129.2(2) 2_655 . ?
O010 C020 C01D 115.42(12) 2_655 . ?
O010 C020 C01D 115.42(12) . . ?
O00W C022 C02H 120.53(19) . . ?
O00W C022 C029 118.51(18) . . ?
C029 C022 C02H 120.95(18) . . ?
C05H C22 H22A 109.5 . . ?
C05H C22 H22B 109.5 . . ?
C05H C22 H22C 109.5 . . ?
H22A C22 H22B 109.5 . . ?
H22A C22 H22C 109.5 . . ?
H22B C22 H22C 109.5 . . ?
H23A C23 H23B 109.5 . . ?
H23A C23 H23C 109.5 . . ?
H23B C23 H23C 109.5 . . ?
C51 C23 H23A 109.5 . . ?
C51 C23 H23B 109.5 . . ?
C51 C23 H23C 109.5 . . ?
C03F C024 C02K 124.02(16) . . ?
C025 C024 C02K 119.08(19) . . ?
C025 C024 C03F 116.81(18) . . ?
O00Q C24 H24 116.2 . . ?
O00U C24 O00Q 127.55(18) . . ?
O00U C24 H24 116.2 . . ?
O00P C025 C02C 119.96(15) . . ?
O00P C025 C024 116.83(17) . . ?
C024 C025 C02C 123.03(19) . . ?
Ti6 C26 H26 149.7 . . ?
O64 C26 Ti6 98.45(19) . . ?
O64 C26 H26 111.6 . . ?
O65 C26 Ti6 38.54(15) . . ?
O65 C26 O64 136.8(3) . . ?
O65 C26 H26 111.6 . . ?
C01B C026 H026 118.7 . . ?
C02Z C026 C01B 122.67(18) . . ?
C02Z C026 H026 118.7 . . ?
C02Q C027 C81 120.41(16) . . ?
C80 C027 C02Q 118.25(17) . . ?
C80 C027 C81 121.30(13) . . ?
C4 C27 C29 105.7(4) . . ?
C4 C27 C41 113.5(3) . . ?
C4 C27 C58 104.2(3) . . ?
C29 C27 C41 99.0(3) . . ?
C58 C27 C29 119.1(4) . . ?
C58 C27 C41 115.4(4) . . ?
C042 C28 C37A 100.4(3) . . ?
C042 C28 C38B 108.0(3) . . ?
C36A C28 C042 110.1(4) . . ?
C36A C28 C37A 123.0(5) . . ?
C36A C28 C38A 102.4(5) . . ?
C38A C28 C042 113.0(3) . . ?
C38A C28 C37A 108.3(4) . . ?
C36B C28 C042 112.2(3) . . ?
C36B C28 C38B 104.1(4) . . ?
C37B C28 C042 112.1(4) . . ?
C37B C28 C36B 122.6(4) . . ?
C37B C28 C38B 95.1(5) . . ?
C03H C028 C03D 119.33(17) . . ?
C03H C028 C82 117.2(2) . . ?
C82 C028 C03D 123.5(2) . . ?
C03N C029 C03M 119.4(2) . . ?
C03N C029 C022 119.4(2) . . ?
C022 C029 C03M 121.22(18) . . ?
C27 C29 H29A 109.5 . . ?
C27 C29 H29B 109.5 . . ?
C27 C29 H29C 109.5 . . ?
H29A C29 H29B 109.5 . . ?
H29A C29 H29C 109.5 . . ?
H29B C29 H29C 109.5 . . ?
C03C C3 C40 105.1(3) . . ?
C59 C3 C03C 113.4(3) . . ?
C59 C3 C40 100.4(3) . . ?
C38 C3 C03C 114.6(3) . . ?
C38 C3 C59 115.9(3) . . ?
C38 C3 C40 105.3(3) . . ?
C02P C030 C03T 122.5(2) . . ?
C031 C030 C02P 118.2(2) . . ?
C031 C030 C03T 119.31(18) . . ?
C02E C031 H031 118.6 . . ?
C030 C031 C02E 122.78(18) . . ?
C030 C031 H031 118.6 . . ?
C44 C21 H21A 109.5 . . ?
C44 C21 H21B 109.5 . . ?
C44 C21 H21C 109.5 . . ?
H21A C21 H21B 109.5 . . ?
H21A C21 H21C 109.5 . . ?
H21B C21 H21C 109.5 . . ?
C44 C63 H63A 109.5 . . ?
C44 C63 H63B 109.5 . . ?
C44 C63 H63C 109.5 . . ?
H63A C63 H63B 109.5 . . ?
H63A C63 H63C 109.5 . . ?
H63B C63 H63C 109.5 . . ?
C02Q C032 C03R 121.94(19) . . ?
C02Q C032 C79 117.13(15) . . ?
C79 C032 C03R 120.93(19) . . ?
C02C C033 C02W 123.57(19) . . ?
C02C C033 H033 118.2 . . ?
C02W C033 H033 118.2 . . ?
C02C C034 H03K 106.7 . . ?
C02C C034 H03L 106.7 . . ?
C02G C034 C02C 122.45(18) . . ?
C02G C034 H03K 106.7 . . ?
C02G C034 H03L 106.7 . . ?
H03K C034 H03L 106.6 . . ?
C16 C34 C047 121.3(2) . . ?
C18 C34 C16 117.4(2) . . ?
C18 C34 C047 119.6(2) . . ?
C01Q C035 H035 118.9 . . ?
C03J C035 C01Q 122.2(2) . . ?
C03J C035 H035 118.9 . . ?
C03G C036 C03X 121.5(2) . . ?
C03G C036 H036 119.3 . . ?
C03X C036 H036 119.3 . . ?
C03Y C037 C03E 118.0(2) . . ?
C03Y C037 C82 117.74(19) . . ?
C82 C037 C03E 124.29(19) . . ?
C02G C038 H038 118.9 . . ?
C03L C038 C02G 122.2(2) . . ?
C03L C038 H038 118.9 . . ?
C02F C039 C02M 116.86(17) . . ?
C02F C039 C04I 120.80(19) . . ?
C02M C039 C04I 122.31(17) . . ?
C03A C040 C047 121.4(2) . . ?
C04U C040 C03A 116.2(2) . . ?
C04U C040 C047 121.9(2) . . ?
C04J C5 C6 99.5(3) . . ?
C04J C5 C33A 101.7(3) . . ?
C30 C5 C04J 117.6(3) . . ?
C30 C5 C6 95.4(3) . . ?
C30 C5 C33A 89.6(4) . . ?
C33 C5 C04J 115.9(3) . . ?
C33 C5 C30 126.1(3) . . ?
C33 C5 C6 81.8(2) . . ?
C6 C5 C33A 152.8(4) . . ?
C17 C41 C18 119.2(3) . . ?
C17 C41 C27 120.2(3) . . ?
C18 C41 C27 120.5(3) . . ?
C03B C041 H04 107.8 . . ?
C03B C041 HC 107.8 . . ?
C03U C041 C03B 117.95(18) . . ?
C03U C041 H04 107.8 . . ?
C03U C041 HC 107.8 . . ?
H04 C041 HC 107.2 . . ?
C03P C042 C28 121.0(3) . . ?
C03P C042 C044 118.6(2) . . ?
C044 C042 C28 120.4(2) . . ?
C03Q C043 C04B 122.1(2) . . ?
C03Q C043 H043 119.0 . . ?
C04B C043 H043 119.0 . . ?
H43A C43 H43B 109.5 . . ?
H43A C43 H43C 109.5 . . ?
H43B C43 H43C 109.4 . . ?
C50 C43 H43A 109.7 . . ?
C50 C43 H43B 108.8 . . ?
C50 C43 H43C 109.8 . . ?
C02L C044 C042 121.8(2) . . ?
C02L C044 H044 119.1 . . ?
C042 C044 H044 119.1 . . ?
H45A C45 H45B 109.5 . . ?
H45A C45 H45C 109.5 . . ?
H45B C45 H45C 109.5 . . ?
C50 C45 H45A 109.5 . . ?
C50 C45 H45B 109.5 . . ?
C50 C45 H45C 109.5 . . ?
H46A C46 H46B 109.5 . . ?
H46A C46 H46C 109.5 . . ?
H46B C46 H46C 109.5 . . ?
C51 C46 H46A 109.5 . . ?
C51 C46 H46B 109.5 . . ?
C51 C46 H46C 109.5 . . ?
C02W C046 C04O 112.00(18) . . ?
C02W C046 C04S 107.8(2) . . ?
C02W C046 C04Y 109.5(2) . . ?
C04S C046 C04O 107.8(2) . . ?
C04S C046 C04Y 110.5(2) . . ?
C04Y C046 C04O 109.3(2) . . ?
C34 C047 H1 106.7 . . ?
C34 C047 HD 106.7 . . ?
C040 C047 C34 122.4(3) . . ?
C040 C047 H1 106.7 . . ?
C040 C047 HD 106.7 . . ?
H1 C047 HD 106.6 . . ?
H48A C48 H48B 109.5 . . ?
H48A C48 H48C 109.5 . . ?
H48B C48 H48C 109.5 . . ?
C51 C48 H48A 109.5 . . ?
C51 C48 H48B 109.5 . . ?
C51 C48 H48C 109.5 . . ?
C02X C049 C04N 123.9(2) . . ?
C02X C049 H049 118.1 . . ?
C04N C049 H049 118.1 . . ?
H49A C49 H49B 109.5 . . ?
H49A C49 H49C 109.5 . . ?
H49B C49 H49C 109.5 . . ?
C50 C49 H49A 109.5 . . ?
C50 C49 H49B 109.5 . . ?
C50 C49 H49C 109.5 . . ?
C20 C50 C49 109.3(3) . . ?
C43 C50 C20 97.6(4) . . ?
C43 C50 C49 108.2(3) . . ?
C45 C50 C20 120.1(3) . . ?
C45 C50 C43 111.0(4) . . ?
C45 C50 C49 109.7(4) . . ?
C04I C050 H05P 109.5 . . ?
C04I C050 H05Q 109.5 . . ?
C04I C050 H05R 109.5 . . ?
H05P C050 H05Q 109.5 . . ?
H05P C050 H05R 109.5 . . ?
H05Q C050 H05R 109.5 . . ?
C03T C051 H05S 109.5 . . ?
C03T C051 H05T 109.5 . . ?
C03T C051 H05U 109.5 . . ?
H05S C051 H05T 109.5 . . ?
H05S C051 H05U 109.5 . . ?
H05T C051 H05U 109.5 . . ?
C04N C51 C23 106.7(3) . . ?
C46 C51 C04N 112.5(3) . . ?
C46 C51 C23 106.5(4) . . ?
C48 C51 C04N 112.5(3) . . ?
C48 C51 C23 103.6(3) . . ?
C48 C51 C46 114.1(3) . . ?
C04B C53 C1A 110.7(3) . . ?
C04B C53 C6A 106.1(4) . . ?
C8 C53 C04B 110.3(3) . . ?
C9 C53 C04B 114.2(3) . . ?
C9 C53 C8 108.1(4) . . ?
C10 C53 C04B 110.8(4) . . ?
C10 C53 C8 113.6(5) . . ?
C10 C53 C9 99.4(3) . . ?
C3A C53 C04B 110.8(4) . . ?
C3A C53 C1A 107.5(5) . . ?
C3A C53 C6A 109.1(5) . . ?
C6A C53 C1A 112.7(5) . . ?
C03X C053 C32 103.2(3) . . ?
C03X C053 C35 103.4(3) . . ?
C39 C053 C03X 115.4(2) . . ?
C39 C053 C32 101.7(3) . . ?
C39 C053 C65 117.1(4) . . ?
C65 C053 C03X 109.7(3) . . ?
C65 C053 C32 108.2(3) . . ?
C61 C053 C03X 111.7(3) . . ?
C61 C053 C35 99.3(4) . . ?
C31 C053 C03X 116.0(3) . . ?
C31 C053 C61 121.5(4) . . ?
C31 C053 C35 100.5(5) . . ?
C16 C54 C7 121.1(2) . . ?
C17 C54 C7 119.8(2) . . ?
C17 C54 C16 118.8(2) . . ?
C04I C055 H05V 109.5 . . ?
C04I C055 H05W 109.5 . . ?
C04I C055 H05X 109.5 . . ?
H05V C055 H05W 109.5 . . ?
H05V C055 H05X 109.5 . . ?
H05W C055 H05X 109.5 . . ?
C05H C057 H05Y 109.5 . . ?
C05H C057 HE 109.5 . . ?
C05H C057 HF 109.5 . . ?
H05Y C057 HE 109.5 . . ?
H05Y C057 HF 109.5 . . ?
HE C057 HF 109.5 . . ?
C04A C059 H05Z 109.5 . . ?
C04A C059 HG 109.5 . . ?
C04A C059 HH 109.5 . . ?
H05Z C059 HG 109.5 . . ?
H05Z C059 HH 109.5 . . ?
HG C059 HH 109.5 . . ?
C27 C58 H58A 109.5 . . ?
C27 C58 H58B 109.5 . . ?
C27 C58 H58C 109.5 . . ?
H58A C58 H58B 109.5 . . ?
H58A C58 H58C 109.5 . . ?
H58B C58 H58C 109.5 . . ?
C01R C70 H70 118.3 . . ?
C03J C70 C01R 123.46(19) . . ?
C03J C70 H70 118.3 . . ?
C01J C71 C02R 119.97(15) . . ?
C01J C71 C02Y 118.17(18) . . ?
C02Y C71 C02R 121.71(19) . . ?
C01O C72 C02R 119.95(15) . . ?
C03S C72 C01O 118.90(18) . . ?
C03S C72 C02R 120.85(16) . . ?
C01F C73 C03C 123.79(19) . . ?
C01F C73 H73 118.1 . . ?
C03C C73 H73 118.1 . . ?
C01B C74 C01F 115.30(14) . . ?
C01B C74 H74A 108.4 . . ?
C01B C74 H74B 108.4 . . ?
C01F C74 H74A 108.4 . . ?
C01F C74 H74B 108.4 . . ?
H74A C74 H74B 107.5 . . ?
C01R C75 H75A 108.8 . . ?
C01R C75 H75B 108.8 . . ?
C01R C75 C76 113.81(17) . . ?
H75A C75 H75B 107.7 . . ?
C76 C75 H75A 108.8 . . ?
C76 C75 H75B 108.8 . . ?
C02F C76 C018 117.10(16) . . ?
C02F C76 C75 119.38(17) . . ?
C018 C76 C75 123.51(15) . . ?
C02M C77 C018 119.37(17) . . ?
C02M C77 C78 119.08(15) . . ?
C018 C77 C78 121.49(14) . . ?
C017 C78 C77 111.37(16) . . ?
C017 C78 H78A 109.4 . . ?
C017 C78 H78B 109.4 . . ?
C77 C78 H78A 109.4 . . ?
C77 C78 H78B 109.4 . . ?
H78A C78 H78B 108.0 . . ?
C017 C79 C032 122.69(19) . . ?
C017 C79 H79 118.7 . . ?
C032 C79 H79 118.7 . . ?
O00J C80 C017 118.01(15) . . ?
O00J C80 C027 121.00(16) . . ?
C027 C80 C017 120.92(13) . . ?
C01S C81 H81A 107.7 . . ?
C01S C81 H81B 107.7 . . ?
C027 C81 C01S 118.50(16) . . ?
C027 C81 H81A 107.7 . . ?
C027 C81 H81B 107.7 . . ?
H81A C81 H81B 107.1 . . ?
O00N C82 C028 116.60(19) . . ?
C037 C82 O00N 122.19(15) . . ?
C037 C82 C028 121.2(2) . . ?
Ti6 O1 H1A 110.5 . . ?
Ti6 O1 H1B 110.7 . . ?
H1A O1 H1B 103.3 . . ?
C19 O2 Ti6 154.60(18) . . ?
C053 C32 H32A 109.5 . . ?
C053 C32 H32B 109.5 . . ?
C053 C32 H32C 109.5 . . ?
H32A C32 H32B 109.5 . . ?
H32A C32 H32C 109.5 . . ?
H32B C32 H32C 109.5 . . ?
C053 C39 H39A 109.5 . . ?
C053 C39 H39B 109.5 . . ?
C053 C39 H39C 109.5 . . ?
H39A C39 H39B 109.5 . . ?
H39A C39 H39C 109.5 . . ?
H39B C39 H39C 109.5 . . ?
C053 C65 H65A 109.5 . . ?
C053 C65 H65B 109.5 . . ?
C053 C65 H65C 109.5 . . ?
H65A C65 H65B 109.5 . . ?
H65A C65 H65C 109.5 . . ?
H65B C65 H65C 109.5 . . ?
C53 C8 H8A 109.5 . . ?
C53 C8 H8B 109.5 . . ?
C53 C8 H8C 109.5 . . ?
H8A C8 H8B 109.5 . . ?
H8A C8 H8C 109.5 . . ?
H8B C8 H8C 109.5 . . ?
C53 C9 H9A 109.5 . . ?
C53 C9 H9B 109.5 . . ?
C53 C9 H9C 109.5 . . ?
H9A C9 H9B 109.5 . . ?
H9A C9 H9C 109.5 . . ?
H9B C9 H9C 109.5 . . ?
C53 C10 H10A 109.5 . . ?
C53 C10 H10B 109.5 . . ?
C53 C10 H10C 109.5 . . ?
H10A C10 H10B 109.5 . . ?
H10A C10 H10C 109.5 . . ?
H10B C10 H10C 109.5 . . ?
C44 C64 H64A 109.5 . . ?
C44 C64 H64B 109.5 . . ?
C44 C64 H64C 109.5 . . ?
H64A C64 H64B 109.5 . . ?
H64A C64 H64C 109.5 . . ?
H64B C64 H64C 109.5 . . ?
C03R C55 H55A 109.5 . . ?
C03R C55 H55B 109.5 . . ?
C03R C55 H55C 109.5 . . ?
H55A C55 H55B 109.5 . . ?
H55A C55 H55C 109.5 . . ?
H55B C55 H55C 109.5 . . ?
C03R C56 H56A 109.5 . . ?
C03R C56 H56B 109.5 . . ?
C03R C56 H56C 109.5 . . ?
H56A C56 H56B 109.5 . . ?
H56A C56 H56C 109.5 . . ?
H56B C56 H56C 109.5 . . ?
C03R C57 H57A 109.5 . . ?
C03R C57 H57B 109.5 . . ?
C03R C57 H57C 109.5 . . ?
H57A C57 H57B 109.5 . . ?
H57A C57 H57C 109.5 . . ?
H57B C57 H57C 109.5 . . ?
C19 O1A Ti6 128.7(3) . . ?
C053 C61 H61A 109.5 . . ?
C053 C61 H61B 109.5 . . ?
C053 C61 H61C 109.5 . . ?
H61A C61 H61B 109.5 . . ?
H61A C61 H61C 109.5 . . ?
H61B C61 H61C 109.5 . . ?
C53 C1A H1AA 109.5 . . ?
C53 C1A H1AB 109.5 . . ?
C53 C1A H1AC 109.5 . . ?
H1AA C1A H1AB 109.5 . . ?
H1AA C1A H1AC 109.5 . . ?
H1AB C1A H1AC 109.5 . . ?
C053 C31 H31A 109.5 . . ?
C053 C31 H31B 109.5 . . ?
C053 C31 H31C 109.5 . . ?
H31A C31 H31B 109.5 . . ?
H31A C31 H31C 109.5 . . ?
H31B C31 H31C 109.5 . . ?
C53 C3A H3AA 109.5 . . ?
C53 C3A H3AB 109.5 . . ?
C53 C3A H3AC 109.5 . . ?
H3AA C3A H3AB 109.5 . . ?
H3AA C3A H3AC 109.5 . . ?
H3AB C3A H3AC 109.5 . . ?
C053 C35 H35A 109.5 . . ?
C053 C35 H35B 109.5 . . ?
C053 C35 H35C 109.5 . . ?
H35A C35 H35B 109.5 . . ?
H35A C35 H35C 109.5 . . ?
H35B C35 H35C 109.5 . . ?
C53 C6A H6AA 109.5 . . ?
C53 C6A H6AB 109.5 . . ?
C53 C6A H6AC 109.5 . . ?
H6AA C6A H6AB 109.5 . . ?
H6AA C6A H6AC 109.5 . . ?
H6AB C6A H6AC 109.5 . . ?
C03R C15 H15A 109.5 . . ?
C03R C15 H15B 109.5 . . ?
C03R C15 H15C 109.5 . . ?
H15A C15 H15B 109.5 . . ?
H15A C15 H15C 109.5 . . ?
H15B C15 H15C 109.5 . . ?
C03R C25 H25A 109.5 . . ?
C03R C25 H25B 109.5 . . ?
C03R C25 H25C 109.5 . . ?
H25A C25 H25B 109.5 . . ?
H25A C25 H25C 109.5 . . ?
H25B C25 H25C 109.5 . . ?
C28 C36A H36A 109.0 . . ?
C28 C36A H36B 112.4 . . ?
C28 C36A H36C 106.9 . . ?
H36A C36A H36B 109.5 . . ?
H36A C36A H36C 109.5 . . ?
H36B C36A H36C 109.5 . . ?
C28 C37A H37A 110.0 . . ?
C28 C37A H37B 109.8 . . ?
C28 C37A H37C 108.7 . . ?
H37A C37A H37B 109.5 . . ?
H37A C37A H37C 109.4 . . ?
H37B C37A H37C 109.5 . . ?
C28 C38A H38A 109.4 . . ?
C28 C38A H38B 110.9 . . ?
C28 C38A H38C 108.1 . . ?
H38A C38A H38B 109.5 . . ?
H38A C38A H38C 109.4 . . ?
H38B C38A H38C 109.5 . . ?
C44 C47 H47A 109.3 . . ?
C44 C47 H47B 108.5 . . ?
C44 C47 H47C 110.6 . . ?
H47A C47 H47B 109.5 . . ?
H47A C47 H47C 109.5 . . ?
H47B C47 H47C 109.5 . . ?
C03R C42 H42A 109.5 . . ?
C03R C42 H42B 109.5 . . ?
C03R C42 H42C 109.5 . . ?
H42A C42 H42B 109.5 . . ?
H42A C42 H42C 109.5 . . ?
H42B C42 H42C 109.5 . . ?
C28 C36B H36D 109.5 . . ?
C28 C36B H36E 109.5 . . ?
C28 C36B H36F 109.5 . . ?
H36D C36B H36E 109.5 . . ?
H36D C36B H36F 109.5 . . ?
H36E C36B H36F 109.5 . . ?
C28 C37B H37D 124.1 . . ?
C28 C37B H37E 99.2 . . ?
C28 C37B H37F 104.2 . . ?
H37D C37B H37E 109.5 . . ?
H37D C37B H37F 109.5 . . ?
H37E C37B H37F 109.5 . . ?
C28 C38B H38D 109.5 . . ?
C28 C38B H38E 109.5 . . ?
C28 C38B H38F 109.5 . . ?
H38D C38B H38E 109.5 . . ?
H38D C38B H38F 109.5 . . ?
H38E C38B H38F 109.5 . . ?
C5 C30 H30A 109.5 . . ?
C5 C30 H30B 109.5 . . ?
C5 C30 H30C 109.5 . . ?
H30A C30 H30B 109.5 . . ?
H30A C30 H30C 109.5 . . ?
H30B C30 H30C 109.5 . . ?
C5 C33 H33A 109.5 . . ?
C5 C33 H33B 109.5 . . ?
C5 C33 H33C 109.5 . . ?
H33A C33 H33B 109.5 . . ?
H33A C33 H33C 109.5 . . ?
H33B C33 H33C 109.5 . . ?
C5 C6 H6A 108.9 . . ?
C5 C6 H6B 107.1 . . ?
C5 C6 H6C 112.1 . . ?
H6A C6 H6B 109.4 . . ?
H6A C6 H6C 109.6 . . ?
H6B C6 H6C 109.6 . . ?
C3 C59 H59A 109.5 . . ?
C3 C59 H59B 109.5 . . ?
C3 C59 H59C 109.5 . . ?
H59A C59 H59B 109.5 . . ?
H59A C59 H59C 109.5 . . ?
H59B C59 H59C 109.5 . . ?
C3 C38 H38G 109.5 . . ?
C3 C38 H38H 109.5 . . ?
C3 C38 H38I 109.5 . . ?
H38G C38 H38H 109.5 . . ?
H38G C38 H38I 109.5 . . ?
H38H C38 H38I 109.5 . . ?
C3 C40 H40A 109.5 . . ?
C3 C40 H40B 109.5 . . ?
C3 C40 H40C 109.5 . . ?
H40A C40 H40B 109.5 . . ?
H40A C40 H40C 109.5 . . ?
H40B C40 H40C 109.5 . . ?
C5 C33A H33D 111.1 . . ?
C5 C33A H33E 108.9 . . ?
C5 C33A H33F 108.4 . . ?
H33D C33A H33E 109.5 . . ?
H33D C33A H33F 109.5 . . ?
H33E C33A H33F 109.5 . . ?
H36G C36 H36H 109.5 . . ?
H36G C36 H36I 109.5 . . ?
H36H C36 H36I 109.5 . . ?
C37 C36 H36G 108.7 . . ?
C37 C36 H36H 110.3 . . ?
C37 C36 H36I 109.4 . . ?
C37 N38 H33F 93.1 . . ?
N38 C37 C36 179.1(6) . . ?
H1C C1 H1D 109.5 . . ?
H1C C1 H1E 109.5 . . ?
H1D C1 H1E 109.5 . . ?
C2 C1 H1C 109.5 . . ?
C2 C1 H1D 109.5 . . ?
C2 C1 H1E 109.5 . . ?
N3 C2 C1 159.1(9) . . ?
H4D O4 H4E 104.5 . . ?
H6D O6 H6E 104.5 . . ?
H3A O3 H3B 104.5 . . ?
H5A O5 H5B 104.5 . . ?

loop_
_geom_bond_atom_site_label_1
_geom_bond_atom_site_label_2
_geom_bond_distance
_geom_bond_site_symmetry_2
_geom_bond_publ_flag
Ti1 Ti2 3.2319(5) . ?
Ti1 O00B 2.1223(11) . ?
Ti1 O00C 2.0950(12) . ?
Ti1 O00E 1.8732(12) . ?
Ti1 O00I 1.8323(11) . ?
Ti1 O00M 1.8024(12) . ?
Ti1 O009 2.1107(12) 2_655 ?
Ti2 Ti3 3.0894(5) . ?
Ti2 O00A 1.9635(11) . ?
Ti2 O00B 1.9954(12) . ?
Ti2 O00E 2.1302(11) . ?
Ti2 O00J 1.8747(12) . ?
Ti2 O00U 2.1909(13) . ?
Ti2 O00Y 1.7682(13) . ?
Ti3 Ti4 3.1378(5) . ?
Ti3 O00A 2.0190(10) . ?
Ti3 O00D 2.0027(13) . ?
Ti3 O00E 1.8928(12) . ?
Ti3 O00Q 2.0206(13) . ?
Ti3 O00R 1.7904(11) . ?
Ti3 O00V 2.0515(14) . ?
Ti4 O00A 1.8760(12) . ?
Ti4 O00D 2.1150(10) . ?
Ti4 O00F 2.1166(12) . ?
Ti4 O00G 2.0951(13) . ?
Ti4 O00L 1.8354(10) . ?
Ti4 O00P 1.7831(14) . ?
Ti5 Ti6 3.1588(5) . ?
Ti5 O00H 2.0919(13) . ?
Ti5 O00K 2.1067(13) . ?
Ti5 O00N 2.1405(11) . ?
Ti5 O00O 1.8649(14) . ?
Ti5 O00X 1.8378(12) . ?
Ti5 O011 1.7936(14) . ?
Ti6 Ti7 3.0719(6) . ?
Ti6 O00N 1.9918(14) . ?
Ti6 O00O 2.0444(11) . ?
Ti6 O00S 1.9095(15) . ?
Ti6 O65 1.930(2) . ?
Ti6 C26 2.704(3) . ?
Ti6 O1 2.134(2) . ?
Ti6 O2 1.7768(17) . ?
Ti6 O1A 1.738(4) . ?
Ti7 Ti8 3.2181(6) . ?
Ti7 O00O 1.9523(14) . ?
Ti7 O00S 2.1176(11) . ?
Ti7 O00W 1.9976(14) . ?
Ti7 O013 1.8197(17) . ?
Ti7 O63 1.8375(16) . ?
Ti7 O64 2.246(2) . ?
Ti8 O00S 1.8705(14) . ?
Ti8 O00T 2.1134(15) . ?
Ti8 O00W 2.1186(11) . ?
Ti8 O00Z 1.7954(15) . ?
Ti8 O010 2.1258(16) 2_655 ?
Ti8 O012 1.8273(12) . ?
O00B C018 1.3939(18) . ?
O00C C016 1.2621(16) . ?
O00D C01T 1.3985(18) . ?
O00F C015 1.252(2) . ?
O00G C01A 1.242(2) . ?
O00H C01A 1.247(2) . ?
O00I C01O 1.3719(18) . ?
O00J C80 1.3901(17) . ?
O00K C015 1.246(2) . ?
O00L C01X 1.3571(19) . ?
O00M C01K 1.355(2) . ?
O00N C82 1.411(3) . ?
O00P C025 1.374(2) . ?
O00Q C24 1.258(2) . ?
O00R C01J 1.359(2) . ?
O00T C01D 1.2546(19) . ?
O00U C24 1.2466(18) . ?
O00V H00A 0.8849 . ?
O00V H00B 0.8857 . ?
O00W C022 1.382(2) . ?
O00X C02I 1.3582(19) . ?
O00Y C04R 1.416(3) . ?
O00Z C03A 1.342(2) . ?
O009 C014 1.2497(16) . ?
O010 C020 1.254(2) . ?
O011 C02J 1.355(3) . ?
O012 C16 1.382(3) . ?
O013 C03O 1.371(3) . ?
C62 C01T 1.428(3) . ?
C62 C02K 1.518(2) . ?
C62 C02N 1.401(2) . ?
O63 C13 1.461(4) . ?
O64 C26 1.288(3) . ?
O65 C26 1.172(3) . ?
C01A C015 1.538(3) . ?
C01B C01T 1.369(2) . ?
C01B C026 1.408(2) . ?
C01B C74 1.505(3) . ?
C01D C020 1.544(4) . ?
C01F C01J 1.389(3) . ?
C01F C73 1.380(2) . ?
C01F C74 1.510(3) . ?
C01J C71 1.401(3) . ?
C01K C01Q 1.388(3) . ?
C01K C01R 1.404(3) . ?
C01O C02X 1.412(3) . ?
C01O C72 1.390(2) . ?
C01Q C02S 1.506(3) . ?
C01Q C035 1.407(3) . ?
C01R C70 1.396(3) . ?
C01R C75 1.509(3) . ?
C01S C01X 1.394(2) . ?
C01S C02O 1.399(2) . ?
C01S C81 1.526(3) . ?
C01X C02G 1.396(3) . ?
C02B C02J 1.391(3) . ?
C02B C02P 1.402(4) . ?
C02B C03E 1.496(3) . ?
C02C C025 1.394(3) . ?
C02C C033 1.369(3) . ?
C02C C034 1.522(3) . ?
C02E C02J 1.392(2) . ?
C02E C02U 1.512(3) . ?
C02E C031 1.411(3) . ?
C02F H02F 0.9500 . ?
C02F C039 1.388(3) . ?
C02F C76 1.392(2) . ?
C02G C034 1.515(3) . ?
C02G C038 1.418(3) . ?
C02H C03I 1.518(3) . ?
C02H C03W 1.392(3) . ?
C02H C022 1.398(3) . ?
C02I C02L 1.403(3) . ?
C02I C03B 1.415(3) . ?
C02K H02A 0.9900 . ?
C02K H02B 0.9900 . ?
C02K C024 1.524(3) . ?
C02L C02U 1.497(3) . ?
C02L C044 1.398(3) . ?
C02M H02M 0.9500 . ?
C02M C039 1.389(3) . ?
C02M C77 1.377(2) . ?
C02N H02N 0.9500 . ?
C02N C02Z 1.364(3) . ?
C02O H02O 0.9500 . ?
C02O C03L 1.393(3) . ?
C02P H02P 0.9500 . ?
C02P C030 1.392(3) . ?
C02Q H02Q 0.9500 . ?
C02Q C027 1.400(2) . ?
C02Q C032 1.382(3) . ?
C02R H02C 0.9900 . ?
C02R H02D 0.9900 . ?
C02R C71 1.503(3) . ?
C02R C72 1.513(3) . ?
C02S H02E 0.9900 . ?
C02S H02G 0.9900 . ?
C02S C02X 1.519(3) . ?
C02U H02H 0.9900 . ?
C02U H02I 0.9900 . ?
C02V C03A 1.406(3) . ?
C02V C03I 1.516(3) . ?
C02V C04P 1.373(3) . ?
C02W C03F 1.400(3) . ?
C02W C033 1.387(3) . ?
C02W C046 1.528(3) . ?
C02X C049 1.389(3) . ?
C02Y C03C 1.391(3) . ?
C02Y C71 1.407(2) . ?
C02Z C04A 1.528(3) . ?
C02Z C026 1.383(3) . ?
C03A C040 1.410(3) . ?
C03B C03P 1.412(3) . ?
C03B C041 1.501(3) . ?
C03C C3 1.526(4) . ?
C03C C73 1.394(3) . ?
C03D H03A 0.9900 . ?
C03D H03B 0.9900 . ?
C03D C03G 1.535(3) . ?
C03D C028 1.489(3) . ?
C03E H03C 0.9900 . ?
C03E H03D 0.9900 . ?
C03E C037 1.539(3) . ?
C03F H03F 0.9500 . ?
C03F C024 1.393(3) . ?
C03G C19 1.380(4) . ?
C03G C036 1.379(3) . ?
C03H H03H 0.9500 . ?
C03H C04J 1.364(4) . ?
C03H C028 1.408(3) . ?
C03I H03E 0.9900 . ?
C03I H03G 0.9900 . ?
C03J C44 1.530(3) . ?
C03J C035 1.407(3) . ?
C03J C70 1.370(3) . ?
C03L C04H 1.546(3) . ?
C03L C038 1.394(3) . ?
C03M H03I 0.9900 . ?
C03M H03J 0.9900 . ?
C03M C03Q 1.523(3) . ?
C03M C029 1.521(3) . ?
C03N H03N 0.9500 . ?
C03N C03V 1.366(3) . ?
C03N C029 1.384(3) . ?
C03O C03Q 1.405(3) . ?
C03O C03U 1.426(3) . ?
C03P H03P 0.9500 . ?
C03P C042 1.356(4) . ?
C03Q C043 1.379(3) . ?
C03R C032 1.529(2) . ?
C03R C55 1.490(5) . ?
C03R C56 1.529(5) . ?
C03R C57 1.578(4) . ?
C03R C15 1.579(8) . ?
C03R C25 1.462(8) . ?
C03R C42 1.584(7) . ?
C03S H03S 0.9500 . ?
C03S C04N 1.373(3) . ?
C03S C72 1.387(3) . ?
C03T C04T 1.533(3) . ?
C03T C04X 1.536(3) . ?
C03T C030 1.537(4) . ?
C03T C051 1.501(4) . ?
C03U C04C 1.403(3) . ?
C03U C041 1.495(3) . ?
C03V C03W 1.408(4) . ?
C03V C05H 1.519(4) . ?
C03W H03W 0.9500 . ?
C03X C04D 1.385(4) . ?
C03X C036 1.418(3) . ?
C03X C053 1.526(3) . ?
C03Y H03Y 0.9500 . ?
C03Y C04J 1.391(3) . ?
C03Y C037 1.378(3) . ?
C03Z C04D 1.384(3) . ?
C03Z C7 1.529(4) . ?
C03Z C19 1.363(3) . ?
C04A C04L 1.589(4) . ?
C04A C04Z 1.515(4) . ?
C04A C059 1.489(5) . ?
C04B C04C 1.397(4) . ?
C04B C043 1.400(3) . ?
C04B C53 1.531(4) . ?
C04C H04C 0.9500 . ?
C04D H04D 0.9500 . ?
C44 C21 1.476(5) . ?
C44 C63 1.511(4) . ?
C44 C64 1.530(8) . ?
C44 C47 1.733(5) . ?
C04H C05A 1.529(5) . ?
C04H C05D 1.527(4) . ?
C04H C05G 1.480(4) . ?
C04I C04Q 1.496(3) . ?
C04I C039 1.567(3) . ?
C04I C050 1.537(4) . ?
C04I C055 1.516(4) . ?
C04J C5 1.524(4) . ?
C04L H04A 0.9800 . ?
C04L H04B 0.9800 . ?
C04L H04E 0.9800 . ?
C04N C049 1.396(3) . ?
C04N C51 1.549(4) . ?
C04O H04F 0.9800 . ?
C04O H04G 0.9800 . ?
C04O H04H 0.9800 . ?
C04O C046 1.560(3) . ?
C04P H04P 0.9500 . ?
C04P C20 1.415(4) . ?
C04Q H04I 0.9800 . ?
C04Q H04J 0.9800 . ?
C04Q H04K 0.9800 . ?
C04R H04R 1.0000 . ?
C04R C05E 1.529(4) . ?
C04R C05J 1.484(5) . ?
C04S H04L 0.9800 . ?
C04S H04M 0.9800 . ?
C04S H04N 0.9800 . ?
C04S C046 1.547(4) . ?
C04T H04O 0.9800 . ?
C04T H04Q 0.9800 . ?
C04T H04S 0.9800 . ?
C04U H04U 0.9500 . ?
C04U C20 1.397(4) . ?
C04U C040 1.389(3) . ?
C04X H04T 0.9800 . ?
C04X H04V 0.9800 . ?
C04X H04W 0.9800 . ?
C04Y H04X 0.9800 . ?
C04Y H04Y 0.9800 . ?
C04Y H 0.9800 . ?
C04Y C046 1.542(3) . ?
C04Z H04Z 0.9800 . ?
C04Z HA 0.9800 . ?
C04Z HB 0.9800 . ?
C05A H05A 0.9800 . ?
C05A H05B 0.9800 . ?
C05A H05C 0.9800 . ?
C05D H05D 0.9800 . ?
C05D H05E 0.9800 . ?
C05D H05F 0.9800 . ?
C05E H05G 0.9800 . ?
C05E H05H 0.9800 . ?
C05E H05I 0.9800 . ?
C05G H05J 0.9800 . ?
C05G H05K 0.9800 . ?
C05G H05L 0.9800 . ?
C05H C11 1.517(6) . ?
C05H C22 1.525(5) . ?
C05H C057 1.483(4) . ?
C05J H05M 0.9800 . ?
C05J H05N 0.9800 . ?
C05J H05O 0.9800 . ?
C4 H4A 0.9800 . ?
C4 H4B 0.9800 . ?
C4 H4C 0.9800 . ?
C4 C27 1.458(6) . ?
C7 H7A 0.9900 . ?
C7 H7B 0.9900 . ?
C7 C54 1.466(3) . ?
C11 H11A 0.9800 . ?
C11 H11B 0.9800 . ?
C11 H11C 0.9800 . ?
C12 H12A 0.9800 . ?
C12 H12B 0.9800 . ?
C12 H12C 0.9800 . ?
C12 C13 1.519(4) . ?
C13 H13 1.0000 . ?
C13 C14 1.492(5) . ?
C14 H14A 0.9800 . ?
C14 H14B 0.9800 . ?
C14 H14C 0.9800 . ?
C014 C016 1.505(3) . ?
C16 C34 1.386(3) . ?
C16 C54 1.400(3) . ?
C017 C78 1.508(3) . ?
C017 C79 1.387(2) . ?
C017 C80 1.411(3) . ?
C17 H17 0.9500 . ?
C17 C41 1.363(4) . ?
C17 C54 1.371(4) . ?
C018 C76 1.403(3) . ?
C018 C77 1.386(2) . ?
C18 H18 0.9500 . ?
C18 C34 1.322(4) . ?
C18 C41 1.400(4) . ?
C19 O2 1.359(3) . ?
C19 O1A 1.657(5) . ?
C20 C50 1.549(4) . ?
C022 C029 1.402(3) . ?
C22 H22A 0.9800 . ?
C22 H22B 0.9800 . ?
C22 H22C 0.9800 . ?
C23 H23A 0.9800 . ?
C23 H23B 0.9800 . ?
C23 H23C 0.9800 . ?
C23 C51 1.552(7) . ?
C024 C025 1.388(2) . ?
C24 H24 0.9500 . ?
C26 H26 0.9500 . ?
C026 H026 0.9500 . ?
C027 C80 1.391(3) . ?
C027 C81 1.497(3) . ?
C27 C29 1.544(7) . ?
C27 C41 1.546(5) . ?
C27 C58 1.471(6) . ?
C28 C042 1.566(3) . ?
C28 C36A 1.479(10) . ?
C28 C37A 1.679(9) . ?
C28 C38A 1.474(8) . ?
C28 C36B 1.536(7) . ?
C28 C37B 1.433(8) . ?
C28 C38B 1.689(9) . ?
C028 C82 1.411(2) . ?
C29 H29A 0.9800 . ?
C29 H29B 0.9800 . ?
C29 H29C 0.9800 . ?
C3 C59 1.457(5) . ?
C3 C38 1.452(5) . ?
C3 C40 1.590(6) . ?
C030 C031 1.382(3) . ?
C031 H031 0.9500 . ?
C21 H21A 0.9800 . ?
C21 H21B 0.9800 . ?
C21 H21C 0.9800 . ?
C63 H63A 0.9800 . ?
C63 H63B 0.9800 . ?
C63 H63C 0.9800 . ?
C032 C79 1.399(3) . ?
C033 H033 0.9500 . ?
C034 H03K 0.9900 . ?
C034 H03L 0.9900 . ?
C34 C047 1.539(4) . ?
C035 H035 0.9500 . ?
C036 H036 0.9500 . ?
C037 C82 1.379(3) . ?
C038 H038 0.9500 . ?
C040 C047 1.476(3) . ?
C5 C30 1.428(4) . ?
C5 C33 1.396(5) . ?
C5 C6 1.887(5) . ?
C5 C33A 1.954(9) . ?
C041 H04 0.9900 . ?
C041 HC 0.9900 . ?
C042 C044 1.415(4) . ?
C043 H043 0.9500 . ?
C43 H43A 0.9799 . ?
C43 H43B 0.9806 . ?
C43 H43C 0.9800 . ?
C43 C50 1.534(8) . ?
C044 H044 0.9500 . ?
C45 H45A 0.9800 . ?
C45 H45B 0.9800 . ?
C45 H45C 0.9800 . ?
C45 C50 1.343(5) . ?
C46 H46A 0.9800 . ?
C46 H46B 0.9800 . ?
C46 H46C 0.9800 . ?
C46 C51 1.529(5) . ?
C047 H1 0.9900 . ?
C047 HD 0.9900 . ?
C48 H48A 0.9800 . ?
C48 H48B 0.9800 . ?
C48 H48C 0.9800 . ?
C48 C51 1.369(6) . ?
C049 H049 0.9500 . ?
C49 H49A 0.9800 . ?
C49 H49B 0.9800 . ?
C49 H49C 0.9800 . ?
C49 C50 1.605(6) . ?
C050 H05P 0.9800 . ?
C050 H05Q 0.9800 . ?
C050 H05R 0.9800 . ?
C051 H05S 0.9800 . ?
C051 H05T 0.9800 . ?
C051 H05U 0.9800 . ?
C53 C8 1.495(8) . ?
C53 C9 1.483(5) . ?
C53 C10 1.423(6) . ?
C53 C1A 1.606(9) . ?
C53 C3A 1.530(9) . ?
C53 C6A 1.556(8) . ?
C053 C32 1.730(7) . ?
C053 C39 1.470(6) . ?
C053 C65 1.512(6) . ?
C053 C61 1.506(6) . ?
C053 C31 1.365(7) . ?
C053 C35 1.782(10) . ?
C055 H05V 0.9800 . ?
C055 H05W 0.9800 . ?
C055 H05X 0.9800 . ?
C057 H05Y 0.9800 . ?
C057 HE 0.9800 . ?
C057 HF 0.9800 . ?
C059 H05Z 0.9800 . ?
C059 HG 0.9800 . ?
C059 HH 0.9800 . ?
C58 H58A 0.9800 . ?
C58 H58B 0.9800 . ?
C58 H58C 0.9800 . ?
C70 H70 0.9500 . ?
C73 H73 0.9500 . ?
C74 H74A 0.9900 . ?
C74 H74B 0.9900 . ?
C75 H75A 0.9900 . ?
C75 H75B 0.9900 . ?
C75 C76 1.521(2) . ?
C77 C78 1.524(3) . ?
C78 H78A 0.9900 . ?
C78 H78B 0.9900 . ?
C79 H79 0.9500 . ?
C81 H81A 0.9900 . ?
C81 H81B 0.9900 . ?
O1 H1A 0.8903 . ?
O1 H1B 0.8907 . ?
C32 H32A 0.9800 . ?
C32 H32B 0.9800 . ?
C32 H32C 0.9800 . ?
C39 H39A 0.9800 . ?
C39 H39B 0.9800 . ?
C39 H39C 0.9800 . ?
C65 H65A 0.9800 . ?
C65 H65B 0.9800 . ?
C65 H65C 0.9800 . ?
C8 H8A 0.9800 . ?
C8 H8B 0.9800 . ?
C8 H8C 0.9800 . ?
C9 H9A 0.9800 . ?
C9 H9B 0.9800 . ?
C9 H9C 0.9800 . ?
C10 H10A 0.9800 . ?
C10 H10B 0.9800 . ?
C10 H10C 0.9800 . ?
C64 H64A 0.9800 . ?
C64 H64B 0.9800 . ?
C64 H64C 0.9800 . ?
C55 H55A 0.9800 . ?
C55 H55B 0.9800 . ?
C55 H55C 0.9800 . ?
C56 H56A 0.9800 . ?
C56 H56B 0.9800 . ?
C56 H56C 0.9800 . ?
C57 H57A 0.9800 . ?
C57 H57B 0.9800 . ?
C57 H57C 0.9800 . ?
C61 H61A 0.9800 . ?
C61 H61B 0.9800 . ?
C61 H61C 0.9800 . ?
C1A H1AA 0.9800 . ?
C1A H1AB 0.9800 . ?
C1A H1AC 0.9800 . ?
C31 H31A 0.9800 . ?
C31 H31B 0.9800 . ?
C31 H31C 0.9800 . ?
C3A H3AA 0.9800 . ?
C3A H3AB 0.9800 . ?
C3A H3AC 0.9800 . ?
C35 H35A 0.9800 . ?
C35 H35B 0.9800 . ?
C35 H35C 0.9800 . ?
C6A H6AA 0.9800 . ?
C6A H6AB 0.9800 . ?
C6A H6AC 0.9800 . ?
C15 H15A 0.9800 . ?
C15 H15B 0.9800 . ?
C15 H15C 0.9800 . ?
C25 H25A 0.9800 . ?
C25 H25B 0.9800 . ?
C25 H25C 0.9800 . ?
C36A H36A 0.9799 . ?
C36A H36B 0.9798 . ?
C36A H36C 0.9801 . ?
C37A H37A 0.9801 . ?
C37A H37B 0.9795 . ?
C37A H37C 0.9799 . ?
C38A H38A 0.9796 . ?
C38A H38B 0.9800 . ?
C38A H38C 0.9802 . ?
C47 H47A 0.9800 . ?
C47 H47B 0.9795 . ?
C47 H47C 0.9798 . ?
C42 H42A 0.9800 . ?
C42 H42B 0.9800 . ?
C42 H42C 0.9800 . ?
C36B H36D 0.9800 . ?
C36B H36E 0.9800 . ?
C36B H36F 0.9800 . ?
C37B H37D 0.9807 . ?
C37B H37E 0.9791 . ?
C37B H37F 0.9802 . ?
C38B H38D 0.9800 . ?
C38B H38E 0.9800 . ?
C38B H38F 0.9800 . ?
C30 H30A 0.9800 . ?
C30 H30B 0.9800 . ?
C30 H30C 0.9800 . ?
C33 H33A 0.9800 . ?
C33 H33B 0.9800 . ?
C33 H33C 0.9800 . ?
C6 H6A 0.9796 . ?
C6 H6B 0.9808 . ?
C6 H6C 0.9779 . ?
C59 H59A 0.9800 . ?
C59 H59B 0.9800 . ?
C59 H59C 0.9800 . ?
C38 H38G 0.9800 . ?
C38 H38H 0.9800 . ?
C38 H38I 0.9800 . ?
C40 H40A 0.9800 . ?
C40 H40B 0.9800 . ?
C40 H40C 0.9800 . ?
C33A H33D 0.9806 . ?
C33A H33E 0.9801 . ?
C33A H33F 0.9803 . ?
C36 H36G 0.9802 . ?
C36 H36H 0.9802 . ?
C36 H36I 0.9801 . ?
C36 C37 1.477(7) . ?
N38 H33F 1.3840 . ?
N38 C37 1.214(7) . ?
C1 H1C 0.9800 . ?
C1 H1D 0.9800 . ?
C1 H1E 0.9800 . ?
C1 C2 1.538(5) . ?
C2 N3 1.255(6) . ?
O4 H4D 0.8708 . ?
O4 H4E 0.8699 . ?
O6 H6D 0.8699 . ?
O6 H6E 0.8703 . ?
O3 H3A 0.8702 . ?
O3 H3B 0.8693 . ?
O5 H5A 0.8701 . ?
O5 H5B 0.8704 . ?

loop_
_geom_torsion_atom_site_label_1
_geom_torsion_atom_site_label_2
_geom_torsion_atom_site_label_3
_geom_torsion_atom_site_label_4
_geom_torsion
_geom_torsion_site_symmetry_1
_geom_torsion_site_symmetry_2
_geom_torsion_site_symmetry_3
_geom_torsion_site_symmetry_4
_geom_torsion_publ_flag
Ti1 Ti2 O00J C80 -118.20(15) . . . . ?
Ti1 Ti2 O00Y C04R -42.0(4) . . . . ?
Ti1 O00B C018 C76 -79.5(2) . . . . ?
Ti1 O00B C018 C77 100.55(16) . . . . ?
Ti1 O00C C016 O00C -176.24(8) . . . 2_655 ?
Ti1 O00C C016 C014 3.77(8) . . . . ?
Ti1 O00I C01O C02X -59.2(3) . . . . ?
Ti1 O00I C01O C72 121.86(18) . . . . ?
Ti1 O00M C01K C01Q -78.42(19) . . . . ?
Ti1 O00M C01K C01R 99.7(2) . . . . ?
Ti1 O009 C014 O009 178.21(7) 2_655 . . 2_655 ?
Ti1 O009 C014 C016 -1.78(7) 2_655 . . . ?
Ti2 Ti1 O00E Ti3 -153.40(18) . . . . ?
Ti2 Ti1 O00I C01O -87.51(17) . . . . ?
Ti2 Ti1 O00M C01K -122.38(15) . . . . ?
Ti2 Ti3 O00E Ti1 154.29(17) . . . . ?
Ti2 Ti3 O00R C01J -123.5(3) . . . . ?
Ti2 O00B C018 C76 96.78(17) . . . . ?
Ti2 O00B C018 C77 -83.1(2) . . . . ?
Ti2 O00J C80 C017 84.8(2) . . . . ?
Ti2 O00J C80 C027 -98.3(2) . . . . ?
Ti2 O00U C24 O00Q -15.9(3) . . . . ?
Ti2 O00Y C04R C05E 129.4(3) . . . . ?
Ti2 O00Y C04R C05J -100.9(4) . . . . ?
Ti3 Ti2 O00J C80 168.16(15) . . . . ?
Ti3 Ti2 O00Y C04R 75.5(4) . . . . ?
Ti3 Ti4 O00A Ti2 -150.41(15) . . . . ?
Ti3 Ti4 O00L C01X -98.10(17) . . . . ?
Ti3 Ti4 O00P C025 -123.15(14) . . . . ?
Ti3 O00D C01T C62 110.52(17) . . . . ?
Ti3 O00D C01T C01B -71.0(2) . . . . ?
Ti3 O00Q C24 O00U 5.5(3) . . . . ?
Ti3 O00R C01J C01F -49.3(4) . . . . ?
Ti3 O00R C01J C71 128.5(3) . . . . ?
Ti4 Ti3 O00E Ti1 166.01(12) . . . . ?
Ti4 Ti3 O00E Ti2 11.72(6) . . . . ?
Ti4 Ti3 O00R C01J 44.5(3) . . . . ?
Ti4 O00D C01T C62 -67.2(2) . . . . ?
Ti4 O00D C01T C01B 111.22(17) . . . . ?
Ti4 O00F C015 O00K 178.25(13) . . . . ?
Ti4 O00F C015 C01A -2.06(16) . . . . ?
Ti4 O00G C01A O00H -177.22(13) . . . . ?
Ti4 O00G C01A C015 3.98(16) . . . . ?
Ti4 O00L C01X C01S 115.09(17) . . . . ?
Ti4 O00L C01X C02G -66.9(2) . . . . ?
Ti4 O00P C025 C02C -78.1(2) . . . . ?
Ti4 O00P C025 C024 97.2(2) . . . . ?
Ti5 Ti6 O2 C19 48.6(6) . . . . ?
Ti5 Ti6 O1A C19 -114.5(3) . . . . ?
Ti5 O00H C01A O00G -175.11(13) . . . . ?
Ti5 O00H C01A C015 3.69(16) . . . . ?
Ti5 O00K C015 O00F 176.77(13) . . . . ?
Ti5 O00K C015 C01A -2.92(16) . . . . ?
Ti5 O00N C82 C028 113.13(16) . . . . ?
Ti5 O00N C82 C037 -68.6(2) . . . . ?
Ti5 O00X C02I C02L -67.1(2) . . . . ?
Ti5 O00X C02I C03B 113.61(19) . . . . ?
Ti5 O011 C02J C02B 99.2(2) . . . . ?
Ti5 O011 C02J C02E -78.1(2) . . . . ?
Ti6 Ti5 O00O Ti7 -148.95(19) . . . . ?
Ti6 Ti5 O00X C02I -95.02(18) . . . . ?
Ti6 Ti5 O011 C02J -121.36(15) . . . . ?
Ti6 Ti7 O013 C03O 169.0(2) . . . . ?
Ti6 Ti7 O63 C13 71.1(5) . . . . ?
Ti6 O00N C82 C028 -74.9(2) . . . . ?
Ti6 O00N C82 C037 103.41(18) . . . . ?
Ti6 O65 C26 O64 6.2(5) . . . . ?
Ti7 Ti6 O2 C19 -100.5(5) . . . . ?
Ti7 Ti6 O1A C19 157.4(2) . . . . ?
Ti7 Ti8 O00S Ti6 -151.4(2) . . . . ?
Ti7 Ti8 O00Z C03A -122.09(17) . . . . ?
Ti7 Ti8 O012 C16 -90.1(2) . . . . ?
Ti7 O00W C022 C02H 98.39(18) . . . . ?
Ti7 O00W C022 C029 -82.0(2) . . . . ?
Ti7 O013 C03O C03Q 84.0(3) . . . . ?
Ti7 O013 C03O C03U -104.8(3) . . . . ?
Ti7 O63 C13 C12 123.8(4) . . . . ?
Ti7 O63 C13 C14 -98.4(5) . . . . ?
Ti7 O64 C26 Ti6 -13.9(2) . . . . ?
Ti7 O64 C26 O65 -17.9(5) . . . . ?
Ti8 Ti7 O013 C03O -113.9(2) . . . . ?
Ti8 Ti7 O63 C13 -39.4(5) . . . . ?
Ti8 O00T C01D O00T 179.18(8) . . . 2_655 ?
Ti8 O00T C01D C020 -0.82(8) . . . . ?
Ti8 O00W C022 C02H -76.5(2) . . . . ?
Ti8 O00W C022 C029 103.10(18) . . . . ?
Ti8 O00Z C03A C02V 102.9(3) . . . . ?
Ti8 O00Z C03A C040 -77.7(3) . . . . ?
Ti8 O010 C020 O010 178.73(8) 2_655 . . 2_655 ?
Ti8 O010 C020 C01D -1.27(8) 2_655 . . . ?
Ti8 O012 C16 C34 -62.7(4) . . . . ?
Ti8 O012 C16 C54 120.4(2) . . . . ?
O00A Ti2 O00J C80 131.43(16) . . . . ?
O00A Ti2 O00Y C04R 108.8(3) . . . . ?
O00A Ti3 O00E Ti1 167.18(15) . . . . ?
O00A Ti3 O00E Ti2 12.89(5) . . . . ?
O00A Ti3 O00R C01J 10.2(5) . . . . ?
O00A Ti4 O00L C01X -80.53(17) . . . . ?
O00A Ti4 O00P C025 -162.19(14) . . . . ?
O00B Ti1 O00E Ti2 -1.09(5) . . . . ?
O00B Ti1 O00E Ti3 -154.50(15) . . . . ?
O00B Ti1 O00M C01K -86.88(16) . . . . ?
O00B Ti2 O00J C80 -79.05(16) . . . . ?
O00B Ti2 O00Y C04R -61.4(3) . . . . ?
O00B C018 C76 C02F -178.97(17) . . . . ?
O00B C018 C76 C75 0.9(3) . . . . ?
O00B C018 C77 C02M 179.61(17) . . . . ?
O00B C018 C77 C78 2.5(3) . . . . ?
O00C Ti1 O00E Ti2 -43.37(15) . . . . ?
O00C Ti1 O00E Ti3 163.23(10) . . . . ?
O00C Ti1 O00I C01O 110.23(16) . . . . ?
O00C Ti1 O00M C01K -1.87(16) . . . . ?
O00D Ti3 O00E Ti1 135.61(12) . . . . ?
O00D Ti3 O00E Ti2 -18.68(12) . . . . ?
O00D Ti3 O00R C01J 67.5(3) . . . . ?
O00D Ti4 O00A Ti2 -137.59(12) . . . . ?
O00D Ti4 O00A Ti3 12.83(5) . . . . ?
O00D Ti4 O00P C025 -86.33(14) . . . . ?
O00E Ti1 O00I C01O -87.15(16) . . . . ?
O00E Ti1 O00M C01K -161.34(15) . . . . ?
O00E Ti2 O00J C80 -152.94(15) . . . . ?
O00E Ti2 O00Y C04R 7.3(4) . . . . ?
O00E Ti3 O00R C01J -122.1(3) . . . . ?
O00F Ti4 O00A Ti2 -161.96(10) . . . . ?
O00F Ti4 O00A Ti3 -11.55(16) . . . . ?
O00F Ti4 O00L C01X 111.27(17) . . . . ?
O00F Ti4 O00P C025 -3.59(14) . . . . ?
O00G Ti4 O00A Ti2 136.13(11) . . . . ?
O00G Ti4 O00A Ti3 -73.46(5) . . . . ?
O00G Ti4 O00L C01X -172.22(17) . . . . ?
O00G Ti4 O00P C025 2.6(3) . . . . ?
O00G C01A C015 O00F -1.3(2) . . . . ?
O00G C01A C015 O00K 178.44(13) . . . . ?
O00H Ti5 O00O Ti6 -77.39(6) . . . . ?
O00H Ti5 O00O Ti7 133.65(15) . . . . ?
O00H Ti5 O00X C02I -170.30(18) . . . . ?
O00H Ti5 O011 C02J 1.7(3) . . . . ?
O00H C01A C015 O00F 179.77(13) . . . . ?
O00H C01A C015 O00K -0.5(2) . . . . ?
O00I Ti1 O00E Ti2 -179.64(5) . . . . ?
O00I Ti1 O00E Ti3 26.95(15) . . . . ?
O00I Ti1 O00M C01K 93.97(16) . . . . ?
O00I C01O C02X C02S -15.0(3) . . . . ?
O00I C01O C02X C049 176.8(2) . . . . ?
O00I C01O C72 C02R 10.2(3) . . . . ?
O00I C01O C72 C03S -176.0(2) . . . . ?
O00J Ti2 O00Y C04R -156.8(3) . . . . ?
O00K Ti5 O00O Ti6 -18.45(17) . . . . ?
O00K Ti5 O00O Ti7 -167.41(11) . . . . ?
O00K Ti5 O00X C02I 113.06(18) . . . . ?
O00K Ti5 O011 C02J -2.67(16) . . . . ?
O00L Ti4 O00A Ti2 48.59(12) . . . . ?
O00L Ti4 O00A Ti3 -161.00(6) . . . . ?
O00L Ti4 O00P C025 93.19(15) . . . . ?
O00L C01X C02G C034 -8.1(3) . . . . ?
O00L C01X C02G C038 -179.34(17) . . . . ?
O00M Ti1 O00E Ti2 81.99(6) . . . . ?
O00M Ti1 O00E Ti3 -71.41(15) . . . . ?
O00M Ti1 O00I C01O 21.15(17) . . . . ?
O00M C01K C01Q C02S 11.0(3) . . . . ?
O00M C01K C01Q C035 179.65(17) . . . . ?
O00M C01K C01R C70 -179.87(17) . . . . ?
O00M C01K C01R C75 -5.3(3) . . . . ?
O00N Ti5 O00O Ti6 10.50(6) . . . . ?
O00N Ti5 O00O Ti7 -138.46(16) . . . . ?
O00N Ti5 O011 C02J -85.22(16) . . . . ?
O00N Ti6 O2 C19 74.4(5) . . . . ?
O00N Ti6 O1A C19 -72.9(3) . . . . ?
O00O Ti5 O00X C02I -80.44(18) . . . . ?
O00O Ti5 O011 C02J -160.66(15) . . . . ?
O00O Ti6 O2 C19 10.8(7) . . . . ?
O00O Ti6 O1A C19 -152.2(2) . . . . ?
O00O Ti7 O013 C03O 132.7(2) . . . . ?
O00O Ti7 O63 C13 108.0(5) . . . . ?
O00P Ti4 O00A Ti2 -47.94(12) . . . . ?
O00P Ti4 O00A Ti3 102.47(6) . . . . ?
O00P Ti4 O00L C01X 23.45(17) . . . . ?
O00Q Ti3 O00E Ti1 67.18(14) . . . . ?
O00Q Ti3 O00E Ti2 -87.11(5) . . . . ?
O00Q Ti3 O00R C01J 152.1(3) . . . . ?
O00R Ti3 O00E Ti1 -24.77(16) . . . . ?
O00R Ti3 O00E Ti2 -179.06(5) . . . . ?
O00R C01J C71 C02R -11.1(3) . . . . ?
O00R C01J C71 C02Y 173.39(17) . . . . ?
O00S Ti6 O2 C19 -107.0(5) . . . . ?
O00S Ti6 O1A C19 121.6(3) . . . . ?
O00S Ti7 O013 C03O -149.2(2) . . . . ?
O00S Ti7 O63 C13 11.4(6) . . . . ?
O00S Ti8 O00Z C03A -161.66(17) . . . . ?
O00S Ti8 O012 C16 -85.3(2) . . . . ?
O00T Ti8 O00S Ti6 173.51(11) . . . . ?
O00T Ti8 O00S Ti7 -35.09(17) . . . . ?
O00T Ti8 O00Z C03A -2.78(17) . . . . ?
O00T Ti8 O012 C16 110.6(2) . . . . ?
O00T C01D C020 O010 -178.56(8) 2_655 . . 2_655 ?
O00T C01D C020 O010 1.44(8) . . . 2_655 ?
O00T C01D C020 O010 1.44(8) 2_655 . . . ?
O00T C01D C020 O010 -178.56(8) . . . . ?
O00U Ti2 O00Y C04R 25.4(3) . . . . ?
O00V Ti3 O00E Ti1 -107.35(14) . . . . ?
O00V Ti3 O00E Ti2 98.37(5) . . . . ?
O00V Ti3 O00R C01J -34.5(3) . . . . ?
O00W Ti7 O013 C03O -74.9(2) . . . . ?
O00W Ti7 O63 C13 -59.4(5) . . . . ?
O00W Ti8 O00S Ti6 -148.97(17) . . . . ?
O00W Ti8 O00S Ti7 2.43(6) . . . . ?
O00W Ti8 O00Z C03A -86.55(17) . . . . ?
O00W C022 C029 C03M 0.3(3) . . . . ?
O00W C022 C029 C03N 178.65(17) . . . . ?
O00X Ti5 O00O Ti6 -164.87(6) . . . . ?
O00X Ti5 O00O Ti7 46.18(16) . . . . ?
O00X Ti5 O011 C02J 94.03(16) . . . . ?
O00X C02I C02L C02U -10.0(3) . . . . ?
O00X C02I C02L C044 176.45(18) . . . . ?
O00X C02I C03B C03P -175.86(18) . . . . ?
O00X C02I C03B C041 9.6(3) . . . . ?
O00Y Ti2 O00J C80 21.26(16) . . . . ?
O00Z Ti8 O00S Ti6 -64.52(16) . . . . ?
O00Z Ti8 O00S Ti7 86.88(7) . . . . ?
O00Z Ti8 O012 C16 21.9(2) . . . . ?
O00Z C03A C040 C04U -177.4(3) . . . . ?
O00Z C03A C040 C047 10.5(4) . . . . ?
O009 Ti1 O00E Ti2 -92.49(5) 2_655 . . . ?
O009 Ti1 O00E Ti3 114.10(14) 2_655 . . . ?
O009 Ti1 O00I C01O -172.95(16) 2_655 . . . ?
O009 Ti1 O00M C01K -4.3(3) 2_655 . . . ?
O009 C014 C016 O00C -1.35(7) . . . 2_655 ?
O009 C014 C016 O00C -1.35(7) 2_655 . . . ?
O009 C014 C016 O00C 178.64(7) . . . . ?
O009 C014 C016 O00C 178.66(7) 2_655 . . 2_655 ?
O010 Ti8 O00S Ti6 119.64(16) 2_655 . . . ?
O010 Ti8 O00S Ti7 -88.96(7) 2_655 . . . ?
O010 Ti8 O00Z C03A 1.9(3) 2_655 . . . ?
O010 Ti8 O012 C16 -172.9(2) 2_655 . . . ?
O011 Ti5 O00O Ti6 98.24(7) . . . . ?
O011 Ti5 O00O Ti7 -50.71(16) . . . . ?
O011 Ti5 O00X C02I 24.27(18) . . . . ?
O012 Ti8 O00S Ti6 33.31(18) . . . . ?
O012 Ti8 O00S Ti7 -175.29(7) . . . . ?
O012 Ti8 O00Z C03A 93.21(18) . . . . ?
O012 C16 C34 C18 -175.8(3) . . . . ?
O012 C16 C34 C047 -10.8(4) . . . . ?
O012 C16 C54 C7 5.8(4) . . . . ?
O012 C16 C54 C17 179.5(3) . . . . ?
O013 Ti7 O63 C13 -154.9(5) . . . . ?
O013 C03O C03Q C03M -5.8(3) . . . . ?
O013 C03O C03Q C043 174.8(2) . . . . ?
O013 C03O C03U C04C -174.2(2) . . . . ?
O013 C03O C03U C041 4.1(3) . . . . ?
C62 C02K C024 C03F 86.1(2) . . . . ?
C62 C02K C024 C025 -90.4(2) . . . . ?
C62 C02N C02Z C04A -177.8(2) . . . . ?
C62 C02N C02Z C026 0.6(3) . . . . ?
O63 Ti7 O013 C03O 24.6(2) . . . . ?
O64 Ti7 O013 C03O 35.2(5) . . . . ?
O64 Ti7 O63 C13 27.7(5) . . . . ?
O65 Ti6 O2 C19 160.7(5) . . . . ?
O65 Ti6 O1A C19 20.6(5) . . . . ?
C01F C01J C71 C02R 166.69(17) . . . . ?
C01F C01J C71 C02Y -8.8(3) . . . . ?
C01J C01F C73 C03C -1.9(3) . . . . ?
C01J C01F C74 C01B -76.8(2) . . . . ?
C01K C01Q C02S C02X -58.9(3) . . . . ?
C01K C01Q C035 C03J 0.4(3) . . . . ?
C01K C01R C70 C03J 0.0(3) . . . . ?
C01K C01R C75 C76 -84.7(2) . . . . ?
C01O C02X C049 C04N -0.1(4) . . . . ?
C01Q C01K C01R C70 -1.8(3) . . . . ?
C01Q C01K C01R C75 172.78(18) . . . . ?
C01Q C02S C02X C01O 100.9(3) . . . . ?
C01Q C02S C02X C049 -91.3(3) . . . . ?
C01R C01K C01Q C02S -167.11(18) . . . . ?
C01R C01K C01Q C035 1.6(3) . . . . ?
C01R C75 C76 C02F -87.5(2) . . . . ?
C01R C75 C76 C018 92.6(2) . . . . ?
C01S C01X C02G C034 169.80(17) . . . . ?
C01S C01X C02G C038 -1.4(3) . . . . ?
C01S C02O C03L C04H -177.9(2) . . . . ?
C01S C02O C03L C038 0.5(3) . . . . ?
C01T C62 C02K C024 98.9(2) . . . . ?
C01T C62 C02N C02Z -0.2(3) . . . . ?
C01T C01B C026 C02Z -0.3(3) . . . . ?
C01T C01B C74 C01F 102.62(19) . . . . ?
C01X C01S C02O C03L -1.5(3) . . . . ?
C01X C01S C81 C027 -143.12(16) . . . . ?
C01X C02G C034 C02C 95.6(3) . . . . ?
C01X C02G C038 C03L 0.3(3) . . . . ?
C02B C02P C030 C03T -179.85(19) . . . . ?
C02B C02P C030 C031 0.8(3) . . . . ?
C02B C03E C037 C03Y -83.9(2) . . . . ?
C02B C03E C037 C82 94.6(3) . . . . ?
C02H C022 C029 C03M 179.83(17) . . . . ?
C02H C022 C029 C03N -1.8(3) . . . . ?
C02I C02L C02U C02E 99.4(2) . . . . ?
C02I C02L C044 C042 0.9(3) . . . . ?
C02I C03B C03P C042 -2.0(3) . . . . ?
C02I C03B C041 C03U -147.09(18) . . . . ?
C02J C02B C02P C030 0.4(3) . . . . ?
C02J C02B C03E C037 -90.0(2) . . . . ?
C02J C02E C02U C02L -56.1(3) . . . . ?
C02J C02E C031 C030 -1.8(3) . . . . ?
C02K C62 C01T O00D -4.5(3) . . . . ?
C02K C62 C01T C01B 177.10(17) . . . . ?
C02K C62 C02N C02Z -178.00(19) . . . . ?
C02K C024 C025 O00P -2.1(3) . . . . ?
C02K C024 C025 C02C 173.11(17) . . . . ?
C02L C02I C03B C03P 4.9(3) . . . . ?
C02L C02I C03B C041 -169.69(19) . . . . ?
C02M C77 C78 C017 -80.5(2) . . . . ?
C02N C62 C01T O00D 177.83(16) . . . . ?
C02N C62 C01T C01B -0.6(3) . . . . ?
C02N C62 C02K C024 -83.5(2) . . . . ?
C02N C02Z C04A C04L -58.3(3) . . . . ?
C02N C02Z C04A C04Z -176.1(2) . . . . ?
C02N C02Z C04A C059 60.6(3) . . . . ?
C02N C02Z C026 C01B -0.4(3) . . . . ?
C02O C01S C01X O00L -179.98(16) . . . . ?
C02O C01S C01X C02G 2.0(3) . . . . ?
C02O C01S C81 C027 42.9(2) . . . . ?
C02O C03L C04H C05A 175.7(3) . . . . ?
C02O C03L C04H C05D 56.0(3) . . . . ?
C02O C03L C04H C05G -65.9(3) . . . . ?
C02O C03L C038 C02G 0.2(3) . . . . ?
C02P C02B C02J O011 -179.76(16) . . . . ?
C02P C02B C02J C02E -2.5(3) . . . . ?
C02P C02B C03E C037 87.0(3) . . . . ?
C02P C030 C031 C02E -0.1(3) . . . . ?
C02Q C027 C80 O00J -178.17(18) . . . . ?
C02Q C027 C80 C017 -1.3(3) . . . . ?
C02Q C027 C81 C01S -77.9(2) . . . . ?
C02Q C032 C79 C017 -1.8(3) . . . . ?
C02S C01Q C035 C03J 169.3(2) . . . . ?
C02S C02X C049 C04N -168.6(3) . . . . ?
C02U C02E C02J O011 8.2(3) . . . . ?
C02U C02E C02J C02B -168.97(18) . . . . ?
C02U C02E C031 C030 170.30(19) . . . . ?
C02U C02L C044 C042 -172.8(2) . . . . ?
C02V C03A C040 C04U 2.0(4) . . . . ?
C02V C03A C040 C047 -170.1(3) . . . . ?
C02V C04P C20 C04U 0.4(5) . . . . ?
C02V C04P C20 C50 171.4(4) . . . . ?
C02W C03F C024 C02K -175.68(19) . . . . ?
C02W C03F C024 C025 0.9(3) . . . . ?
C02X C01O C72 C02R -168.7(2) . . . . ?
C02X C01O C72 C03S 5.1(4) . . . . ?
C02Y C03C C3 C59 36.4(5) . . . . ?
C02Y C03C C3 C38 172.6(3) . . . . ?
C02Y C03C C3 C40 -72.3(3) . . . . ?
C02Y C03C C73 C01F -3.2(3) . . . . ?
C03A C02V C03I C02H -83.1(3) . . . . ?
C03A C02V C04P C20 1.0(5) . . . . ?
C03A C040 C047 C34 -59.4(4) . . . . ?
C03B C02I C02L C02U 169.26(19) . . . . ?
C03B C02I C02L C044 -4.3(3) . . . . ?
C03B C03P C042 C28 179.5(2) . . . . ?
C03B C03P C042 C044 -1.2(4) . . . . ?
C03C C02Y C71 C01J 3.4(3) . . . . ?
C03C C02Y C71 C02R -172.07(19) . . . . ?
C03D C03G C19 C03Z -169.2(3) . . . . ?
C03D C03G C19 O2 17.6(4) . . . . ?
C03D C03G C19 O1A -25.0(4) . . . . ?
C03D C03G C036 C03X 176.3(2) . . . . ?
C03D C028 C82 O00N -1.2(3) . . . . ?
C03D C028 C82 C037 -179.47(18) . . . . ?
C03E C02B C02J O011 -2.6(3) . . . . ?
C03E C02B C02J C02E 174.63(18) . . . . ?
C03E C02B C02P C030 -176.63(18) . . . . ?
C03E C037 C82 O00N 0.4(3) . . . . ?
C03E C037 C82 C028 178.56(17) . . . . ?
C03F C02W C033 C02C -0.1(3) . . . . ?
C03F C02W C046 C04O 179.0(2) . . . . ?
C03F C02W C046 C04S 60.6(2) . . . . ?
C03F C02W C046 C04Y -59.7(3) . . . . ?
C03F C024 C025 O00P -178.88(16) . . . . ?
C03F C024 C025 C02C -3.7(3) . . . . ?
C03G C03D C028 C03H -79.1(2) . . . . ?
C03G C03D C028 C82 103.0(2) . . . . ?
C03G C19 O2 Ti6 -65.9(6) . . . . ?
C03G C19 O1A Ti6 94.9(3) . . . . ?
C03H C04J C5 C30 -37.3(4) . . . . ?
C03H C04J C5 C33 149.4(3) . . . . ?
C03H C04J C5 C6 64.0(3) . . . . ?
C03H C04J C5 C33A -133.1(4) . . . . ?
C03H C028 C82 O00N -179.15(16) . . . . ?
C03H C028 C82 C037 2.6(3) . . . . ?
C03I C02H C03W C03V -177.3(2) . . . . ?
C03I C02H C022 O00W -0.5(3) . . . . ?
C03I C02H C022 C029 179.94(18) . . . . ?
C03I C02V C03A O00Z -9.0(4) . . . . ?
C03I C02V C03A C040 171.6(3) . . . . ?
C03I C02V C04P C20 -172.7(3) . . . . ?
C03M C03Q C043 C04B 179.0(2) . . . . ?
C03N C03V C03W C02H -3.7(4) . . . . ?
C03N C03V C05H C11 -112.6(4) . . . . ?
C03N C03V C05H C22 124.3(3) . . . . ?
C03N C03V C05H C057 4.9(4) . . . . ?
C03O C03Q C043 C04B -1.5(4) . . . . ?
C03O C03U C04C C04B 0.4(4) . . . . ?
C03O C03U C041 C03B 97.1(2) . . . . ?
C03P C03B C041 C03U 38.7(3) . . . . ?
C03P C042 C044 C02L 1.8(4) . . . . ?
C03Q C03M C029 C03N -78.9(3) . . . . ?
C03Q C03M C029 C022 99.5(2) . . . . ?
C03Q C03O C03U C04C -2.9(3) . . . . ?
C03Q C03O C03U C041 175.5(2) . . . . ?
C03R C032 C79 C017 178.1(2) . . . . ?
C03S C04N C049 C02X 3.6(5) . . . . ?
C03S C04N C51 C23 -125.3(4) . . . . ?
C03S C04N C51 C46 -8.8(6) . . . . ?
C03S C04N C51 C48 121.8(4) . . . . ?
C03T C030 C031 C02E -179.47(19) . . . . ?
C03U C03O C03Q C03M -177.09(19) . . . . ?
C03U C03O C03Q C043 3.5(3) . . . . ?
C03V C03N C029 C03M 177.8(2) . . . . ?
C03V C03N C029 C022 -0.6(3) . . . . ?
C03W C02H C03I C02V -86.3(2) . . . . ?
C03W C02H C022 O00W -179.07(17) . . . . ?
C03W C02H C022 C029 1.4(3) . . . . ?
C03W C03V C05H C11 67.6(4) . . . . ?
C03W C03V C05H C22 -55.4(3) . . . . ?
C03W C03V C05H C057 -174.9(3) . . . . ?
C03Y C04J C5 C30 147.0(3) . . . . ?
C03Y C04J C5 C33 -26.3(4) . . . . ?
C03Y C04J C5 C6 -111.7(3) . . . . ?
C03Y C04J C5 C33A 51.2(4) . . . . ?
C03Y C037 C82 O00N 178.91(18) . . . . ?
C03Y C037 C82 C028 -2.9(3) . . . . ?
C03Z C7 C54 C16 -142.7(3) . . . . ?
C03Z C7 C54 C17 43.6(4) . . . . ?
C03Z C19 O2 Ti6 120.7(4) . . . . ?
C03Z C19 O1A Ti6 -118.1(3) . . . . ?
C04A C02Z C026 C01B 178.0(2) . . . . ?
C04C C03U C041 C03B -84.6(3) . . . . ?
C04C C04B C043 C03Q -1.0(4) . . . . ?
C04C C04B C53 C8 -126.8(4) . . . . ?
C04C C04B C53 C9 -4.8(4) . . . . ?
C04C C04B C53 C10 106.5(4) . . . . ?
C04C C04B C53 C1A -175.9(4) . . . . ?
C04C C04B C53 C3A -56.8(5) . . . . ?
C04C C04B C53 C6A 61.5(5) . . . . ?
C04D C03X C036 C03G -3.0(4) . . . . ?
C04D C03X C053 C32 -62.6(3) . . . . ?
C04D C03X C053 C39 -172.6(3) . . . . ?
C04D C03X C053 C65 52.5(5) . . . . ?
C04D C03X C053 C61 23.8(5) . . . . ?
C04D C03X C053 C31 -121.4(5) . . . . ?
C04D C03X C053 C35 129.7(4) . . . . ?
C04D C03Z C7 C54 -90.2(3) . . . . ?
C04D C03Z C19 C03G -10.3(4) . . . . ?
C04D C03Z C19 O2 162.8(3) . . . . ?
C04D C03Z C19 O1A -153.6(3) . . . . ?
C44 C03J C035 C01Q 179.5(2) . . . . ?
C44 C03J C70 C01R -179.7(2) . . . . ?
C04H C03L C038 C02G 178.5(2) . . . . ?
C04J C03H C028 C03D -178.7(2) . . . . ?
C04J C03H C028 C82 -0.7(3) . . . . ?
C04J C03Y C037 C03E -180.0(2) . . . . ?
C04J C03Y C037 C82 1.4(3) . . . . ?
C04N C03S C72 C01O -1.4(4) . . . . ?
C04N C03S C72 C02R 172.4(3) . . . . ?
C04P C02V C03A O00Z 177.1(3) . . . . ?
C04P C02V C03A C040 -2.2(4) . . . . ?
C04P C02V C03I C02H 90.5(3) . . . . ?
C04P C20 C50 C43 69.2(5) . . . . ?
C04P C20 C50 C45 -171.1(5) . . . . ?
C04P C20 C50 C49 -43.2(6) . . . . ?
C04Q C04I C039 C02F 179.0(2) . . . . ?
C04Q C04I C039 C02M -2.9(3) . . . . ?
C04T C03T C030 C02P -0.5(3) . . . . ?
C04T C03T C030 C031 178.8(2) . . . . ?
C04U C20 C50 C43 -120.0(4) . . . . ?
C04U C20 C50 C45 -0.3(7) . . . . ?
C04U C20 C50 C49 127.7(4) . . . . ?
C04U C040 C047 C34 129.0(3) . . . . ?
C04X C03T C030 C02P 116.2(2) . . . . ?
C04X C03T C030 C031 -64.5(3) . . . . ?
C05H C03V C03W C02H 176.1(2) . . . . ?
C4 C27 C41 C17 -5.2(6) . . . . ?
C4 C27 C41 C18 178.1(4) . . . . ?
C7 C03Z C04D C03X -176.7(3) . . . . ?
C7 C03Z C19 C03G 168.9(3) . . . . ?
C7 C03Z C19 O2 -17.9(4) . . . . ?
C7 C03Z C19 O1A 25.7(4) . . . . ?
C16 C34 C047 C040 99.3(3) . . . . ?
C018 C77 C78 C017 96.62(19) . . . . ?
C18 C34 C047 C040 -96.1(4) . . . . ?
C19 C03G C036 C03X -4.1(4) . . . . ?
C19 C03Z C04D C03X 2.5(4) . . . . ?
C19 C03Z C7 C54 90.6(3) . . . . ?
C20 C04U C040 C03A -0.4(5) . . . . ?
C20 C04U C040 C047 171.6(3) . . . . ?
C022 C02H C03I C02V 95.2(2) . . . . ?
C022 C02H C03W C03V 1.4(3) . . . . ?
C025 C02C C033 C02W -2.4(3) . . . . ?
C025 C02C C034 C02G -56.1(3) . . . . ?
C26 Ti6 O2 C19 169.3(5) . . . . ?
C26 Ti6 O1A C19 39.4(6) . . . . ?
C026 C01B C01T O00D -177.61(16) . . . . ?
C026 C01B C01T C62 0.8(3) . . . . ?
C026 C01B C74 C01F -77.1(2) . . . . ?
C026 C02Z C04A C04L 123.4(3) . . . . ?
C026 C02Z C04A C04Z 5.6(3) . . . . ?
C026 C02Z C04A C059 -117.7(3) . . . . ?
C027 C02Q C032 C03R -178.2(2) . . . . ?
C027 C02Q C032 C79 1.7(3) . . . . ?
C28 C042 C044 C02L -178.9(2) . . . . ?
C028 C03D C03G C19 -78.4(3) . . . . ?
C028 C03D C03G C036 101.1(3) . . . . ?
C028 C03H C04J C03Y -0.8(3) . . . . ?
C028 C03H C04J C5 -176.8(2) . . . . ?
C029 C03M C03Q C03O -88.2(2) . . . . ?
C029 C03M C03Q C043 91.2(3) . . . . ?
C029 C03N C03V C03W 3.2(3) . . . . ?
C029 C03N C03V C05H -176.6(2) . . . . ?
C29 C27 C41 C17 -116.7(5) . . . . ?
C29 C27 C41 C18 66.5(5) . . . . ?
C3 C03C C73 C01F 175.3(3) . . . . ?
C031 C02E C02J O011 -179.65(16) . . . . ?
C031 C02E C02J C02B 3.2(3) . . . . ?
C031 C02E C02U C02L 132.2(2) . . . . ?
C032 C02Q C027 C80 -0.2(3) . . . . ?
C032 C02Q C027 C81 -178.1(2) . . . . ?
C033 C02C C025 O00P 179.46(17) . . . . ?
C033 C02C C025 C024 4.4(3) . . . . ?
C033 C02C C034 C02G 134.7(2) . . . . ?
C033 C02W C03F C024 0.9(3) . . . . ?
C033 C02W C046 C04O -2.5(3) . . . . ?
C033 C02W C046 C04S -120.9(2) . . . . ?
C033 C02W C046 C04Y 118.8(2) . . . . ?
C034 C02C C025 O00P 9.9(3) . . . . ?
C034 C02C C025 C024 -165.19(18) . . . . ?
C034 C02C C033 C02W 167.2(2) . . . . ?
C034 C02G C038 C03L -171.4(2) . . . . ?
C34 C16 C54 C7 -171.1(3) . . . . ?
C34 C16 C54 C17 2.6(5) . . . . ?
C34 C18 C41 C17 -7.1(7) . . . . ?
C34 C18 C41 C27 169.7(4) . . . . ?
C035 C01Q C02S C02X 132.7(2) . . . . ?
C035 C03J C44 C21 18.2(4) . . . . ?
C035 C03J C44 C63 126.4(3) . . . . ?
C035 C03J C44 C64 -131.0(3) . . . . ?
C035 C03J C44 C47 -72.4(3) . . . . ?
C035 C03J C70 C01R 1.8(3) . . . . ?
C036 C03G C19 C03Z 11.2(4) . . . . ?
C036 C03G C19 O2 -162.0(2) . . . . ?
C036 C03G C19 O1A 155.4(3) . . . . ?
C036 C03X C04D C03Z 3.9(4) . . . . ?
C036 C03X C053 C32 115.9(3) . . . . ?
C036 C03X C053 C39 5.8(5) . . . . ?
C036 C03X C053 C65 -129.0(4) . . . . ?
C036 C03X C053 C61 -157.8(4) . . . . ?
C036 C03X C053 C31 57.1(6) . . . . ?
C036 C03X C053 C35 -51.9(4) . . . . ?
C037 C03Y C04J C03H 0.4(4) . . . . ?
C037 C03Y C04J C5 176.3(2) . . . . ?
C038 C02G C034 C02C -93.3(2) . . . . ?
C038 C03L C04H C05A -2.6(4) . . . . ?
C038 C03L C04H C05D -122.3(3) . . . . ?
C038 C03L C04H C05G 115.8(3) . . . . ?
C039 C02F C76 C018 -0.3(3) . . . . ?
C039 C02F C76 C75 179.84(19) . . . . ?
C039 C02M C77 C018 -1.1(3) . . . . ?
C039 C02M C77 C78 176.13(19) . . . . ?
C040 C04U C20 C04P -0.7(6) . . . . ?
C040 C04U C20 C50 -172.1(4) . . . . ?
C41 C17 C54 C7 165.4(3) . . . . ?
C41 C17 C54 C16 -8.4(5) . . . . ?
C41 C18 C34 C16 1.2(6) . . . . ?
C41 C18 C34 C047 -163.9(4) . . . . ?
C041 C03B C03P C042 172.3(2) . . . . ?
C041 C03U C04C C04B -177.9(2) . . . . ?
C043 C04B C04C C03U 1.6(4) . . . . ?
C043 C04B C53 C8 53.7(5) . . . . ?
C043 C04B C53 C9 175.7(3) . . . . ?
C043 C04B C53 C10 -73.0(5) . . . . ?
C043 C04B C53 C1A 4.6(5) . . . . ?
C043 C04B C53 C3A 123.7(5) . . . . ?
C043 C04B C53 C6A -118.0(4) . . . . ?
C044 C02L C02U C02E -87.2(2) . . . . ?
C046 C02W C03F C024 179.5(2) . . . . ?
C046 C02W C033 C02C -178.6(2) . . . . ?
C049 C04N C51 C23 58.9(5) . . . . ?
C049 C04N C51 C46 175.4(4) . . . . ?
C049 C04N C51 C48 -54.0(5) . . . . ?
C050 C04I C039 C02F 60.3(3) . . . . ?
C050 C04I C039 C02M -121.5(3) . . . . ?
C051 C03T C030 C02P -123.6(2) . . . . ?
C051 C03T C030 C031 55.7(3) . . . . ?
C51 C04N C049 C02X 179.6(3) . . . . ?
C53 C04B C04C C03U -178.0(2) . . . . ?
C53 C04B C043 C03Q 178.5(3) . . . . ?
C053 C03X C04D C03Z -177.6(3) . . . . ?
C053 C03X C036 C03G 178.4(3) . . . . ?
C54 C16 C34 C18 1.0(5) . . . . ?
C54 C16 C34 C047 165.9(3) . . . . ?
C54 C17 C41 C18 10.6(6) . . . . ?
C54 C17 C41 C27 -166.2(4) . . . . ?
C055 C04I C039 C02F -59.4(3) . . . . ?
C055 C04I C039 C02M 118.8(3) . . . . ?
C58 C27 C41 C17 115.0(5) . . . . ?
C58 C27 C41 C18 -61.8(6) . . . . ?
C70 C01R C75 C76 89.6(2) . . . . ?
C70 C03J C44 C21 -160.2(2) . . . . ?
C70 C03J C44 C63 -52.0(4) . . . . ?
C70 C03J C44 C64 50.6(4) . . . . ?
C70 C03J C44 C47 109.2(3) . . . . ?
C70 C03J C035 C01Q -2.0(4) . . . . ?
C71 C02R C72 C01O -143.4(2) . . . . ?
C71 C02R C72 C03S 42.9(3) . . . . ?
C71 C02Y C03C C3 -176.1(3) . . . . ?
C71 C02Y C03C C73 2.4(3) . . . . ?
C72 C01O C02X C02S 163.9(2) . . . . ?
C72 C01O C02X C049 -4.4(4) . . . . ?
C72 C02R C71 C01J 85.2(2) . . . . ?
C72 C02R C71 C02Y -99.4(2) . . . . ?
C72 C03S C04N C049 -2.9(5) . . . . ?
C72 C03S C04N C51 -178.8(3) . . . . ?
C73 C01F C01J O00R -174.20(17) . . . . ?
C73 C01F C01J C71 8.1(3) . . . . ?
C73 C01F C74 C01B 107.4(2) . . . . ?
C73 C03C C3 C59 -142.1(3) . . . . ?
C73 C03C C3 C38 -5.8(4) . . . . ?
C73 C03C C3 C40 109.3(3) . . . . ?
C74 C01B C01T O00D 2.7(3) . . . . ?
C74 C01B C01T C62 -178.87(16) . . . . ?
C74 C01B C026 C02Z 179.40(18) . . . . ?
C74 C01F C01J O00R 9.8(3) . . . . ?
C74 C01F C01J C71 -167.89(17) . . . . ?
C74 C01F C73 C03C 174.00(19) . . . . ?
C75 C01R C70 C03J -174.5(2) . . . . ?
C76 C02F C039 C02M -1.0(3) . . . . ?
C76 C02F C039 C04I 177.2(2) . . . . ?
C76 C018 C77 C02M -0.3(3) . . . . ?
C76 C018 C77 C78 -177.43(17) . . . . ?
C77 C02M C039 C02F 1.7(3) . . . . ?
C77 C02M C039 C04I -176.5(2) . . . . ?
C77 C018 C76 C02F 0.9(3) . . . . ?
C77 C018 C76 C75 -179.18(18) . . . . ?
C78 C017 C79 C032 -179.6(2) . . . . ?
C78 C017 C80 O00J -1.8(3) . . . . ?
C78 C017 C80 C027 -178.78(18) . . . . ?
C79 C017 C78 C77 86.4(2) . . . . ?
C79 C017 C80 O00J 178.15(17) . . . . ?
C79 C017 C80 C027 1.2(3) . . . . ?
C80 C017 C78 C77 -93.6(2) . . . . ?
C80 C017 C79 C032 0.4(3) . . . . ?
C80 C027 C81 C01S 104.3(2) . . . . ?
C81 C01S C01X O00L 5.8(2) . . . . ?
C81 C01S C01X C02G -172.22(17) . . . . ?
C81 C01S C02O C03L 172.50(19) . . . . ?
C81 C027 C80 O00J -0.3(3) . . . . ?
C81 C027 C80 C017 176.52(18) . . . . ?
O1 Ti6 O2 C19 -25.3(5) . . . . ?
C55 C03R C032 C02Q 2.7(4) . . . . ?
C55 C03R C032 C79 -177.3(3) . . . . ?
C56 C03R C032 C02Q -122.1(3) . . . . ?
C56 C03R C032 C79 57.9(3) . . . . ?
C57 C03R C032 C02Q 119.3(3) . . . . ?
C57 C03R C032 C79 -60.7(3) . . . . ?
C15 C03R C032 C02Q -172.4(4) . . . . ?
C15 C03R C032 C79 7.7(4) . . . . ?
C25 C03R C032 C02Q 54.1(6) . . . . ?
C25 C03R C032 C79 -125.9(6) . . . . ?
C36A C28 C042 C03P -54.1(6) . . . . ?
C36A C28 C042 C044 126.7(5) . . . . ?
C37A C28 C042 C03P 77.0(4) . . . . ?
C37A C28 C042 C044 -102.2(4) . . . . ?
C38A C28 C042 C03P -167.9(4) . . . . ?
C38A C28 C042 C044 12.9(5) . . . . ?
C42 C03R C032 C02Q -63.6(5) . . . . ?
C42 C03R C032 C79 116.4(4) . . . . ?
C36B C28 C042 C03P -4.0(5) . . . . ?
C36B C28 C042 C044 176.8(3) . . . . ?
C37B C28 C042 C03P 138.4(5) . . . . ?
C37B C28 C042 C044 -40.8(6) . . . . ?
C38B C28 C042 C03P -118.1(4) . . . . ?
C38B C28 C042 C044 62.6(5) . . . . ?

loop_
_smtbx_masks_void_nr
_smtbx_masks_void_average_x
_smtbx_masks_void_average_y
_smtbx_masks_void_average_z
_smtbx_masks_void_volume
_smtbx_masks_void_count_electrons
_smtbx_masks_void_content
1 -0.972 0.000 -0.457 4250.1 382.3 '38 H2O'
2 -0.496 0.500 -0.995 4250.1 382.3 '38 H2O'
3 0.000 0.230 0.750 397.8 104.5 '10 H2O'
4 0.000 0.770 0.250 397.8 104.6 '10 H2O'
5 0.500 0.270 0.250 397.8 104.6 '10 H2O'
6 0.500 0.730 0.750 397.8 104.5 '10 H2O'
